data_7054085
loop_
_publ_author_name
'Liu, Ruina'
'Zhang, Congming'
'Mei, Xuelan'
'Hu, Peng'
'Tian, Haixia'
'Li, Licun'
'Liao, Daizheng'
'Sutter, Jean-Pascal'

_publ_section_title
;
 Slow magnetic relaxation and antiferromagnetic ordering in a one
 dimensional nitronyl nitroxide--Tb(iii) chain
;
_journal_issue 10
_journal_name_full 'New Journal of Chemistry'
_journal_page_first 2088
_journal_paper_doi 10.1039/c2nj40570a
_journal_volume 36
_journal_year 2012
_chemical_formula_sum 'C234 H153 Br9 F162 Gd9 N18 O72 S9'
_chemical_formula_weight 9869.72
_chemical_name_systematic
;
?
;
_space_group_IT_number 14
_symmetry_cell_setting monoclinic
_symmetry_space_group_name_Hall '-P 2ybc'
_symmetry_space_group_name_H-M 'P 1 21/c 1'
_atom_sites_solution_hydrogens geom
_atom_sites_solution_primary direct
_atom_sites_solution_secondary difmap
_audit_creation_method SHELXL-97
_cell_angle_alpha 90.00
_cell_angle_beta 96.1540(10)
_cell_angle_gamma 90.00
_cell_formula_units_Z 4
_cell_length_a 18.4890(8)
_cell_length_b 39.5013(17)
_cell_length_c 47.111(2)
_cell_measurement_reflns_used 34717
_cell_measurement_temperature 113(2)
_cell_measurement_theta_max 26.0023
_cell_measurement_theta_min 1.6984
_cell_volume 34209(3)
_computing_cell_refinement 'CrystalClear (Rigaku/MSC Inc., 2005)'
_computing_data_collection 'CrystalClear (Rigaku/MSC Inc., 2005)'
_computing_data_reduction 'CrystalClear (Rigaku/MSC Inc., 2005)'
_computing_molecular_graphics 'Bruker SHELXTL'
_computing_publication_material 'Bruker SHELXTL'
_computing_structure_refinement 'SHELXL-97 (Sheldrick, 1997)'
_computing_structure_solution 'SHELXS-97 (Sheldrick, 1990)'
_diffrn_ambient_temperature 113(2)
_diffrn_detector_area_resol_mean 9
_diffrn_measured_fraction_theta_full 0.969
_diffrn_measured_fraction_theta_max 0.969
_diffrn_measurement_device_type 'CCD area detector'
_diffrn_measurement_method \w
_diffrn_radiation_monochromator graphite
_diffrn_radiation_source 'fine-focus sealed tube'
_diffrn_radiation_type MoK\a
_diffrn_radiation_wavelength 0.71073
_diffrn_reflns_av_R_equivalents 0.1568
_diffrn_reflns_av_sigmaI/netI 0.2311
_diffrn_reflns_limit_h_max 21
_diffrn_reflns_limit_h_min -21
_diffrn_reflns_limit_k_max 46
_diffrn_reflns_limit_k_min -47
_diffrn_reflns_limit_l_max 39
_diffrn_reflns_limit_l_min -56
_diffrn_reflns_number 176724
_diffrn_reflns_theta_full 25.02
_diffrn_reflns_theta_max 25.02
_diffrn_reflns_theta_min 1.57
_diffrn_standards_decay_% 0
_diffrn_standards_interval_count 0
_diffrn_standards_interval_time 0
_exptl_absorpt_coefficient_mu 2.985
_exptl_absorpt_correction_T_max 0.887
_exptl_absorpt_correction_T_min 0.867
_exptl_absorpt_correction_type multi-scan
_exptl_absorpt_process_details CrystalClear
_exptl_crystal_colour colorless
_exptl_crystal_density_diffrn 1.916
_exptl_crystal_density_method 'not measured'
_exptl_crystal_description block
_exptl_crystal_F_000 19008
_exptl_crystal_size_max 0.10
_exptl_crystal_size_mid 0.04
_exptl_crystal_size_min 0.04
_refine_diff_density_max 2.636
_refine_diff_density_min -1.691
_refine_diff_density_rms 0.237
_refine_ls_extinction_method none
_refine_ls_goodness_of_fit_ref 1.041
_refine_ls_hydrogen_treatment constr
_refine_ls_matrix_type full
_refine_ls_number_parameters 2287
_refine_ls_number_reflns 58460
_refine_ls_number_restraints 54
_refine_ls_restrained_S_all 1.041
_refine_ls_R_factor_all 0.2162
_refine_ls_R_factor_gt 0.1034
_refine_ls_shift/su_max 0.002
_refine_ls_shift/su_mean 0.000
_refine_ls_structure_factor_coef Fsqd
_refine_ls_weighting_details 'calc w=1/[\s^2^(Fo^2^)+(0.1029P)^2^+258.7129P] where P=(Fo^2^+2Fc^2^)/3'
_refine_ls_weighting_scheme calc
_refine_ls_wR_factor_gt 0.2241
_refine_ls_wR_factor_ref 0.3130
_reflns_number_gt 26614
_reflns_number_total 58460
_reflns_threshold_expression >2sigma(I)
_cod_data_source_file c2nj40570a.txt
_cod_data_source_block Gd
_cod_original_sg_symbol_H-M P21/c
_cod_database_code 7054085

loop_
_symmetry_equiv_pos_as_xyz
'x, y, z'
'-x, y+1/2, -z+1/2'
'-x, -y, -z'
'x, -y-1/2, z-1/2'

loop_
_atom_site_label
_atom_site_type_symbol
_atom_site_fract_x
_atom_site_fract_y
_atom_site_fract_z
_atom_site_U_iso_or_equiv
_atom_site_adp_type
_atom_site_occupancy
_atom_site_symmetry_multiplicity
_atom_site_calc_flag
_atom_site_refinement_flags
_atom_site_disorder_assembly
_atom_site_disorder_group
Gd1 Gd -0.63469(5) 0.41225(2) 1.303004(17) 0.0267(2) Uani 1 1 d . . .
Gd2 Gd -0.31234(5) 0.40257(2) 1.183269(19) 0.0309(2) Uani 1 1 d . . .
Gd3 Gd 0.02272(5) 0.37639(2) 1.074580(18) 0.0306(2) Uani 1 1 d . . .
Gd4 Gd 0.33935(5) 0.36560(2) 0.956391(18) 0.0293(2) Uani 1 1 d . . .
Gd5 Gd 0.69156(5) 0.35741(2) 0.858759(19) 0.0317(2) Uani 1 1 d . . .
Gd6 Gd 1.02699(5) 0.34913(2) 0.751137(18) 0.0298(2) Uani 1 1 d . . .
Gd7 Gd 1.34323(5) 0.34593(2) 0.631435(18) 0.0297(2) Uani 1 1 d . . .
Gd8 Gd 1.67021(5) 0.37058(2) 0.523235(18) 0.0318(2) Uani 1 1 d . . .
Gd9 Gd 1.99887(5) 0.39537(3) 0.406891(19) 0.0339(2) Uani 1 1 d . . .
Br1 Br -0.7694(2) 0.54577(9) 1.34629(9) 0.0773(15) Uani 0.686(5) 1 d P A 1
S1 S -0.7506(4) 0.4675(2) 1.35324(17) 0.042(2) Uiso 0.686(5) 1 d PD A 1
C9 C -0.8792(14) 0.4594(6) 1.3573(8) 0.041(3) Uiso 0.686(5) 1 d PDU A 1
H9A H -0.9216 0.4494 1.3635 0.050 Uiso 0.686(5) 1 calc PR A 1
C10 C -0.8794(14) 0.4928(7) 1.3510(6) 0.042(3) Uiso 0.686(5) 1 d PDU A 1
H10G H -0.9205 0.5072 1.3474 0.050 Uiso 0.686(5) 1 calc PR A 1
C11 C -0.8091(11) 0.5011(5) 1.3512(6) 0.042(3) Uiso 0.686(5) 1 d PDU A 1
Br1' Br -0.9031(6) 0.5373(2) 1.35490(19) 0.087(4) Uani 0.314(5) 1 d P A 2
S1' S -0.9010(8) 0.4594(5) 1.3546(4) 0.042(5) Uiso 0.314(5) 1 d PD A 2
C9' C -0.775(3) 0.4647(11) 1.3489(14) 0.042(3) Uiso 0.314(5) 1 d PDU A 2
H9'A H -0.7346 0.4592 1.3387 0.050 Uiso 0.314(5) 1 calc PR A 2
C10' C -0.783(3) 0.4970(14) 1.3568(13) 0.042(3) Uiso 0.314(5) 1 d PDU A 2
H10H H -0.7484 0.5145 1.3609 0.050 Uiso 0.314(5) 1 calc PR A 2
C11' C -0.856(3) 0.4971(9) 1.3572(14) 0.042(3) Uiso 0.314(5) 1 d PDU A 2
Br2 Br -0.5676(2) 0.30014(9) 1.18493(7) 0.0706(14) Uani 0.699(5) 1 d P B 3
S2 S -0.5050(4) 0.37037(18) 1.20370(16) 0.0347(18) Uiso 0.699(5) 1 d P B 3
H36 H -0.5021 0.3844 1.1813 0.042 Uiso 0.699(5) 1 calc PR B 3
C35 C -0.5050(17) 0.3540(4) 1.2549(5) 0.039(9) Uiso 0.699(5) 1 d PD B 3
H35 H -0.5014 0.3550 1.2752 0.047 Uiso 0.699(5) 1 calc PR B 3
Br2' Br -0.5349(5) 0.27748(18) 1.25168(16) 0.057(3) Uani 0.301(5) 1 d P B 4
S2' S -0.4979(10) 0.3536(3) 1.2656(3) 0.032(4) Uiso 0.301(5) 1 d PD B 4
H37 H -0.4880 0.3540 1.2912 0.038 Uiso 0.301(5) 1 calc PR B 4
C35' C -0.492(3) 0.3637(9) 1.2146(7) 0.030(16) Uiso 0.301(5) 1 d PD B 4
H35' H -0.4719 0.3724 1.1984 0.035 Uiso 0.301(5) 1 calc PR B 4
Br3 Br 0.0483(3) 0.47834(13) 1.17716(10) 0.0819(19) Uani 0.590(5) 1 d P C 5
S3 S -0.0316(5) 0.4159(2) 1.14772(19) 0.039(2) Uiso 0.590(5) 1 d P C 5
H62 H 0.0138 0.3946 1.1455 0.046 Uiso 0.590(5) 1 calc PR C 5
C61 C -0.1345(13) 0.4478(5) 1.1482(8) 0.054(3) Uiso 0.590(5) 1 d PDU C 5
H61 H -0.1842 0.4543 1.1470 0.065 Uiso 0.590(5) 1 calc PR C 5
Br3' Br -0.0587(4) 0.51303(14) 1.16971(12) 0.062(2) Uani 0.410(5) 1 d P C 6
S3' S -0.1578(6) 0.4532(3) 1.1430(3) 0.035(3) Uiso 0.410(5) 1 d PD C 6
H63 H -0.2184 0.4636 1.1367 0.042 Uiso 0.410(5) 1 calc PR C 6
C61' C -0.0455(15) 0.4232(11) 1.1432(11) 0.054(3) Uiso 0.410(5) 1 d PDU C 6
H61' H -0.0102 0.4098 1.1352 0.065 Uiso 0.410(5) 1 calc PR C 6
Br4 Br 0.03832(13) 0.29575(6) 0.93415(4) 0.0540(6) Uani 1 1 d . . .
Br5 Br 0.63852(15) 0.42813(8) 0.99627(5) 0.0804(9) Uani 1 1 d . . .
Br6 Br 0.71132(13) 0.37881(6) 0.70490(4) 0.0526(6) Uani 1 1 d . . .
Br7 Br 1.33181(13) 0.28642(6) 0.77992(4) 0.0502(6) Uani 1 1 d . . .
Br8 Br 1.4338(3) 0.47660(10) 0.53187(10) 0.0959(19) Uani 0.718(6) 1 d P D 7
S8 S 1.5203(4) 0.41699(19) 0.56159(15) 0.046(2) Uiso 0.718(6) 1 d PD D 7
H192 H 1.5819 0.4269 0.5650 0.055 Uiso 0.718(6) 1 calc PR D 7
C19A C 1.4065(10) 0.3867(6) 0.5607(6) 0.048(3) Uiso 0.718(6) 1 d PDU D 7
H19A H 1.3712 0.3712 0.5663 0.058 Uiso 0.718(6) 1 calc PR D 7
Br8' Br 1.3034(6) 0.4436(3) 0.5334(2) 0.102(5) Uani 0.282(6) 1 d P D 8
S8' S 1.3892(8) 0.3763(4) 0.5594(4) 0.047(6) Uiso 0.282(6) 1 d PD D 8
H193 H 1.3459 0.3543 0.5622 0.056 Uiso 0.282(6) 1 calc PR D 8
C19B C 1.4925(16) 0.4101(9) 0.5555(15) 0.048(3) Uiso 0.282(6) 1 d PDU D 8
H19B H 1.5408 0.4145 0.5514 0.058 Uiso 0.282(6) 1 calc PR D 8
Br9 Br 1.94291(15) 0.27425(6) 0.52550(5) 0.0631(7) Uani 1 1 d . . .
S4 S 0.1356(3) 0.34718(12) 0.97025(10) 0.0354(11) Uiso 1 1 d . . .
S5 S 0.5302(3) 0.40510(14) 0.94546(11) 0.0441(13) Uiso 1 1 d . . .
S6 S 0.8279(3) 0.37851(12) 0.75726(9) 0.0331(11) Uiso 1 1 d . . .
S7 S 1.2327(3) 0.33214(13) 0.73897(10) 0.0360(12) Uiso 1 1 d . . .
S9 S 1.8680(3) 0.34078(13) 0.50459(10) 0.0399(12) Uiso 1 1 d . . .
F1 F -0.6521(9) 0.5174(4) 1.2506(3) 0.094(5) Uiso 1 1 d . . .
F2 F -0.6569(9) 0.5363(4) 1.2919(3) 0.102(5) Uiso 1 1 d . . .
F3 F -0.7542(7) 0.5381(3) 1.2626(3) 0.068(4) Uiso 1 1 d . . .
F4 F -0.8781(8) 0.3965(4) 1.2541(3) 0.091(5) Uiso 1 1 d . . .
F5 F -0.9163(8) 0.4192(4) 1.2894(3) 0.090(5) Uiso 1 1 d . . .
F6 F -0.9156(8) 0.4458(4) 1.2495(3) 0.090(5) Uiso 1 1 d . . .
F7 F -0.6931(8) 0.2968(4) 1.2689(3) 0.079(4) Uiso 1 1 d . . .
F8 F -0.7951(9) 0.3199(4) 1.2579(3) 0.092(5) Uiso 1 1 d . . .
F9 F -0.7300(7) 0.3061(3) 1.2250(3) 0.066(4) Uiso 1 1 d . . .
F10 F -0.7195(10) 0.4508(5) 1.2025(3) 0.113(6) Uiso 1 1 d . . .
F11 F -0.6847(8) 0.4092(4) 1.1799(3) 0.081(4) Uiso 1 1 d . . .
F12 F -0.6049(8) 0.4416(4) 1.2006(3) 0.081(4) Uiso 1 1 d . . .
F13 F -0.4494(8) 0.4775(4) 1.3670(3) 0.085(4) Uiso 1 1 d . . .
F14 F -0.5417(8) 0.4743(4) 1.3916(3) 0.079(4) Uiso 1 1 d . . .
F15 F -0.4439(7) 0.4478(3) 1.4032(2) 0.058(3) Uiso 1 1 d . . .
F16 F -0.5152(11) 0.3176(5) 1.3717(4) 0.134(7) Uiso 1 1 d . . .
F17 F -0.4060(8) 0.3374(4) 1.3642(3) 0.087(5) Uiso 1 1 d . . .
F18 F -0.4811(12) 0.3172(6) 1.3300(5) 0.156(8) Uiso 1 1 d . . .
F19 F -0.2180(11) 0.3534(5) 1.2770(4) 0.125(6) Uiso 1 1 d . . .
F20 F -0.3024(13) 0.3213(7) 1.2818(5) 0.166(9) Uiso 1 1 d . . .
F21 F -0.3235(8) 0.3716(4) 1.2852(3) 0.087(5) Uiso 1 1 d . . .
F22 F -0.4025(11) 0.2880(5) 1.1583(4) 0.139(7) Uiso 1 1 d . . .
F23 F -0.3696(10) 0.2615(5) 1.1965(4) 0.120(6) Uiso 1 1 d . . .
F24 F -0.2979(10) 0.2768(4) 1.1684(3) 0.103(5) Uiso 1 1 d . . .
F25 F -0.5050(8) 0.3930(4) 1.0993(3) 0.086(5) Uiso 1 1 d . . .
F26 F -0.5545(9) 0.4398(5) 1.1033(3) 0.109(6) Uiso 1 1 d . . .
F27 F -0.5638(9) 0.4021(4) 1.1338(3) 0.098(5) Uiso 1 1 d . . .
F28 F -0.3560(7) 0.5286(3) 1.1656(3) 0.073(4) Uiso 1 1 d . . .
F29 F -0.2711(8) 0.5139(4) 1.1397(3) 0.079(4) Uiso 1 1 d . . .
F30 F -0.3783(7) 0.5244(3) 1.1194(2) 0.063(3) Uiso 1 1 d . . .
F31 F -0.1385(8) 0.3102(4) 1.1998(3) 0.082(4) Uiso 1 1 d . . .
F32 F -0.0705(7) 0.3377(3) 1.1744(3) 0.069(4) Uiso 1 1 d . . .
F33 F -0.0458(10) 0.3363(4) 1.2193(3) 0.109(6) Uiso 1 1 d . . .
F34 F -0.0827(8) 0.4724(4) 1.2270(3) 0.075(4) Uiso 1 1 d . . .
F35 F -0.1667(6) 0.4720(3) 1.2545(2) 0.055(3) Uiso 1 1 d . . .
F36 F -0.0759(7) 0.4403(3) 1.2634(3) 0.068(4) Uiso 1 1 d . . .
F37 F 0.0550(8) 0.5170(4) 1.1026(3) 0.087(5) Uiso 1 1 d . . .
F38 F 0.1312(11) 0.4949(5) 1.0773(4) 0.131(7) Uiso 1 1 d . . .
F39 F 0.1295(10) 0.4789(5) 1.1193(4) 0.124(6) Uiso 1 1 d . . .
F40 F -0.1572(8) 0.4885(4) 1.0403(3) 0.080(4) Uiso 1 1 d . . .
F41 F -0.1829(8) 0.4386(4) 1.0285(3) 0.094(5) Uiso 1 1 d . . .
F42 F -0.2059(9) 0.4571(4) 1.0698(3) 0.104(5) Uiso 1 1 d . . .
F43 F -0.1095(7) 0.3036(3) 1.0021(3) 0.070(4) Uiso 1 1 d . . .
F44 F -0.1837(7) 0.3455(3) 0.9975(2) 0.056(3) Uiso 1 1 d . . .
F45 F -0.1145(7) 0.3364(3) 0.9648(3) 0.066(4) Uiso 1 1 d . . .
F46 F 0.1115(6) 0.4311(3) 0.9824(2) 0.051(3) Uiso 1 1 d . . .
F47 F 0.0034(7) 0.4417(3) 0.9655(3) 0.073(4) Uiso 1 1 d . . .
F48 F 0.0491(7) 0.4664(3) 1.0045(2) 0.066(4) Uiso 1 1 d . . .
F49 F 0.0710(7) 0.2522(3) 1.0750(3) 0.074(4) Uiso 1 1 d . . .
F50 F 0.0854(10) 0.2432(5) 1.1193(4) 0.115(6) Uiso 1 1 d . . .
F51 F -0.0215(10) 0.2537(4) 1.0976(3) 0.110(6) Uiso 1 1 d . . .
F52 F 0.1306(15) 0.3352(7) 1.1868(5) 0.079(9) Uiso 0.58(3) 1 d P E 1
F53 F 0.2174(14) 0.3540(6) 1.1599(5) 0.074(9) Uiso 0.58(3) 1 d P E 1
F54 F 0.1333(12) 0.3849(5) 1.1734(4) 0.046(6) Uiso 0.58(3) 1 d P E 1
F54' F 0.1838(16) 0.3298(7) 1.1775(5) 0.046(10) Uiso 0.42(3) 1 d P E 2
F52' F 0.181(2) 0.3821(11) 1.1652(8) 0.096(14) Uiso 0.42(3) 1 d P E 2
F53' F 0.096(2) 0.3652(11) 1.1821(8) 0.094(14) Uiso 0.42(3) 1 d P E 2
F55 F 0.3727(8) 0.2740(4) 1.0262(3) 0.081(4) Uiso 1 1 d . . .
F56 F 0.2661(7) 0.2872(3) 1.0337(2) 0.061(3) Uiso 1 1 d . . .
F57 F 0.2851(8) 0.2401(4) 1.0122(3) 0.086(5) Uiso 1 1 d . . .
F58 F 0.2069(8) 0.2418(4) 0.9140(3) 0.089(5) Uiso 1 1 d . . .
F59 F 0.1847(8) 0.2887(4) 0.8916(3) 0.079(4) Uiso 1 1 d . . .
F60 F 0.2896(7) 0.2657(3) 0.8930(2) 0.066(4) Uiso 1 1 d . . .
F61 F 0.1637(6) 0.4203(3) 0.8789(2) 0.057(3) Uiso 1 1 d . . .
F62 F 0.1401(8) 0.4635(4) 0.9013(3) 0.081(4) Uiso 1 1 d . . .
F63 F 0.1045(8) 0.4136(4) 0.9142(3) 0.084(4) Uiso 1 1 d . . .
F64 F 0.3913(10) 0.4860(5) 0.9863(4) 0.116(6) Uiso 1 1 d . . .
F65 F 0.4459(10) 0.4827(4) 0.9498(3) 0.106(5) Uiso 1 1 d . . .
F66 F 0.3521(8) 0.5106(4) 0.9481(3) 0.088(5) Uiso 1 1 d . . .
F67 F 0.5303(7) 0.2840(3) 0.9210(2) 0.059(3) Uiso 1 1 d . . .
F68 F 0.4419(8) 0.2547(4) 0.9326(3) 0.076(4) Uiso 1 1 d . . .
F69 F 0.5431(7) 0.2552(4) 0.9599(3) 0.074(4) Uiso 1 1 d . . .
F70 F 0.5372(8) 0.3775(4) 1.0374(3) 0.079(4) Uiso 1 1 d . . .
F71 F 0.5782(9) 0.3274(4) 1.0374(3) 0.092(5) Uiso 1 1 d . . .
F72 F 0.4736(8) 0.3378(4) 1.0507(3) 0.081(4) Uiso 1 1 d . . .
F73 F 0.578(2) 0.4708(9) 0.8479(6) 0.074(4) Uiso 0.46(2) 1 d P F 1
F74 F 0.5108(18) 0.4511(8) 0.8736(8) 0.074(4) Uiso 0.46(2) 1 d P F 1
F75 F 0.5746(18) 0.4845(8) 0.8954(7) 0.074(4) Uiso 0.46(2) 1 d P F 1
F73' F 0.5375(17) 0.4588(7) 0.8479(5) 0.074(4) Uiso 0.54(2) 1 d P F 2
F74' F 0.5146(15) 0.4529(7) 0.8897(6) 0.074(4) Uiso 0.54(2) 1 d P F 2
F75' F 0.5975(15) 0.4911(7) 0.8817(6) 0.074(4) Uiso 0.54(2) 1 d P F 2
F76 F 0.7917(7) 0.4523(3) 0.9467(2) 0.067(4) Uiso 1 1 d . F .
F77 F 0.8671(8) 0.4264(3) 0.9234(3) 0.072(4) Uiso 1 1 d . F .
F78 F 0.8090(8) 0.4003(4) 0.9538(3) 0.080(4) Uiso 1 1 d . F .
F79 F 0.5396(7) 0.3708(3) 0.7670(2) 0.062(3) Uiso 1 1 d . . .
F80 F 0.5094(8) 0.4159(4) 0.7870(3) 0.074(4) Uiso 1 1 d . . .
F81 F 0.5761(8) 0.4184(4) 0.7537(3) 0.081(4) Uiso 1 1 d . . .
F82 F 0.8225(7) 0.4617(3) 0.8452(2) 0.063(3) Uiso 1 1 d . . .
F83 F 0.8543(7) 0.4425(3) 0.8068(3) 0.067(4) Uiso 1 1 d . . .
F84 F 0.7698(8) 0.4799(4) 0.8054(3) 0.080(4) Uiso 1 1 d . . .
F85 F 0.6770(8) 0.2539(4) 0.7960(3) 0.078(4) Uiso 1 1 d . . .
F86 F 0.6598(7) 0.2173(3) 0.8284(3) 0.068(4) Uiso 1 1 d . . .
F87 F 0.5772(8) 0.2515(4) 0.8145(3) 0.082(4) Uiso 1 1 d . . .
F88 F 0.7721(7) 0.2342(3) 0.9191(3) 0.069(4) Uiso 1 1 d . . .
F89 F 0.7448(7) 0.2794(4) 0.9425(3) 0.074(4) Uiso 1 1 d . . .
F90 F 0.8436(8) 0.2779(3) 0.9214(3) 0.073(4) Uiso 1 1 d . . .
F91 F 0.9158(9) 0.4545(4) 0.7144(3) 0.104(5) Uiso 1 1 d . . .
F92 F 0.9395(9) 0.4787(4) 0.7544(3) 0.095(5) Uiso 1 1 d . . .
F93 F 1.0087(8) 0.4876(4) 0.7213(3) 0.089(5) Uiso 1 1 d . . .
F94 F 1.1943(8) 0.4244(4) 0.8175(3) 0.088(5) Uiso 1 1 d . . .
F95 F 1.2189(10) 0.4586(5) 0.7864(3) 0.110(6) Uiso 1 1 d . . .
F96 F 1.2549(9) 0.4105(4) 0.7855(3) 0.097(5) Uiso 1 1 d . . .
F97 F 1.0091(17) 0.2353(7) 0.7039(6) 0.068(3) Uiso 0.50 1 d P . .
F98 F 1.0844(16) 0.2639(7) 0.6824(5) 0.068(3) Uiso 0.50 1 d P . .
F99 F 1.1411(15) 0.2274(7) 0.7065(5) 0.068(3) Uiso 0.50 1 d P . .
F97' F 1.0107(17) 0.2464(7) 0.6937(6) 0.068(3) Uiso 0.50 1 d P . .
F98' F 1.1198(16) 0.2522(7) 0.6899(6) 0.068(3) Uiso 0.50 1 d P . .
F99' F 1.0886(15) 0.2144(7) 0.7167(5) 0.068(3) Uiso 0.50 1 d P . .
F100 F 1.0944(7) 0.2629(3) 0.8275(3) 0.069(4) Uiso 1 1 d . . .
F101 F 1.1924(7) 0.2921(3) 0.8262(2) 0.059(3) Uiso 1 1 d . . .
F102 F 1.1900(7) 0.2411(3) 0.8100(2) 0.056(3) Uiso 1 1 d . . .
F103 F 0.9057(8) 0.3003(4) 0.6608(3) 0.077(4) Uiso 1 1 d . . .
F104 F 0.7966(8) 0.2951(4) 0.6731(3) 0.076(4) Uiso 1 1 d . . .
F105 F 0.8401(7) 0.3430(3) 0.6660(2) 0.066(4) Uiso 1 1 d . . .
F106 F 0.9307(9) 0.2364(4) 0.7778(3) 0.096(5) Uiso 1 1 d . . .
F107 F 0.8207(9) 0.2423(4) 0.7616(3) 0.092(5) Uiso 1 1 d . . .
F108 F 0.8626(7) 0.2700(3) 0.7984(2) 0.057(3) Uiso 1 1 d . . .
F109 F 1.2742(8) 0.2267(4) 0.6460(3) 0.088(5) Uiso 1 1 d . . .
F110 F 1.3566(10) 0.2178(4) 0.6195(3) 0.105(5) Uiso 1 1 d . . .
F111 F 1.2469(8) 0.2110(4) 0.6025(3) 0.083(4) Uiso 1 1 d . . .
F112 F 1.1608(8) 0.2877(4) 0.5367(3) 0.090(5) Uiso 1 1 d . . .
F113 F 1.2344(9) 0.3288(4) 0.5287(3) 0.092(5) Uiso 1 1 d . . .
F114 F 1.1441(11) 0.3374(5) 0.5523(4) 0.130(7) Uiso 1 1 d . . .
F115 F 1.3376(8) 0.4424(4) 0.6982(3) 0.077(4) Uiso 1 1 d . . .
F116 F 1.3701(8) 0.4178(4) 0.7385(3) 0.079(4) Uiso 1 1 d . . .
F117 F 1.2637(6) 0.4119(3) 0.7178(2) 0.054(3) Uiso 1 1 d . . .
F118 F 1.5570(8) 0.3218(4) 0.7095(3) 0.078(4) Uiso 1 1 d . . .
F119 F 1.4861(7) 0.2794(3) 0.7044(2) 0.061(3) Uiso 1 1 d . . .
F120 F 1.4839(7) 0.3103(3) 0.7414(2) 0.065(4) Uiso 1 1 d . . .
F121 F 1.5526(8) 0.4088(4) 0.6738(3) 0.092(5) Uiso 1 1 d . . .
F122 F 1.5812(9) 0.4170(4) 0.6328(3) 0.095(5) Uiso 1 1 d . . .
F123 F 1.5367(8) 0.4576(4) 0.6552(3) 0.088(5) Uiso 1 1 d . . .
F124 F 1.2452(11) 0.4480(5) 0.5806(4) 0.141(7) Uiso 1 1 d . . .
F125 F 1.2454(12) 0.4647(6) 0.6230(5) 0.144(8) Uiso 1 1 d . . .
F126 F 1.3211(10) 0.4854(5) 0.5977(3) 0.109(6) Uiso 1 1 d . . .
F127 F 1.4275(7) 0.3059(3) 0.5326(2) 0.063(4) Uiso 1 1 d . . .
F128 F 1.4066(9) 0.3008(4) 0.4872(3) 0.100(5) Uiso 1 1 d . . .
F129 F 1.4990(8) 0.2766(4) 0.5102(3) 0.092(5) Uiso 1 1 d . . .
F130 F 1.4115(12) 0.4273(5) 0.4722(4) 0.142(7) Uiso 1 1 d . . .
F131 F 1.4624(11) 0.4056(5) 0.4379(4) 0.137(7) Uiso 1 1 d . . .
F132 F 1.5124(9) 0.4462(4) 0.4633(3) 0.091(5) Uiso 1 1 d . . .
F133 F 1.6957(11) 0.4939(6) 0.5385(4) 0.144(7) Uiso 1 1 d . . .
F134 F 1.7468(9) 0.4952(4) 0.5803(3) 0.090(5) Uiso 1 1 d . . .
F135 F 1.6411(13) 0.4800(6) 0.5747(5) 0.160(8) Uiso 1 1 d . . .
F136 F 1.9218(11) 0.3673(5) 0.5733(4) 0.125(6) Uiso 1 1 d . . .
F137 F 1.9196(11) 0.4085(6) 0.5995(4) 0.144(7) Uiso 1 1 d . . .
F138 F 1.8667(9) 0.3649(4) 0.6082(3) 0.106(5) Uiso 1 1 d . . .
F139 F 1.6989(7) 0.3343(3) 0.4193(2) 0.056(3) Uiso 1 1 d . . .
F140 F 1.5875(8) 0.3434(4) 0.4260(3) 0.076(4) Uiso 1 1 d . . .
F141 F 1.6246(7) 0.2919(3) 0.4210(3) 0.068(4) Uiso 1 1 d . . .
F142 F 1.7306(9) 0.2315(4) 0.5031(3) 0.101(5) Uiso 1 1 d . . .
F143 F 1.6551(9) 0.2428(4) 0.5318(3) 0.089(5) Uiso 1 1 d . . .
F144 F 1.7638(9) 0.2541(4) 0.5427(3) 0.102(5) Uiso 1 1 d . . .
F145 F 2.0513(9) 0.4392(5) 0.5062(3) 0.106(5) Uiso 1 1 d . . .
F146 F 2.0465(8) 0.3944(4) 0.5300(3) 0.088(5) Uiso 1 1 d . . .
F147 F 1.9508(8) 0.4162(4) 0.5104(3) 0.076(4) Uiso 1 1 d . . .
F148 F 2.0814(7) 0.2844(3) 0.4382(2) 0.058(3) Uiso 1 1 d . . .
F149 F 2.0908(7) 0.2893(3) 0.4836(3) 0.071(4) Uiso 1 1 d . . .
F150 F 2.1745(9) 0.3093(4) 0.4602(3) 0.090(5) Uiso 1 1 d . . .
F151 F 2.2394(8) 0.3880(4) 0.4577(3) 0.094(5) Uiso 1 1 d . . .
F152 F 2.2557(9) 0.4403(5) 0.4720(3) 0.108(5) Uiso 1 1 d . . .
F153 F 2.2755(10) 0.4246(4) 0.4282(3) 0.109(6) Uiso 1 1 d . . .
F154 F 2.0839(10) 0.5252(5) 0.4509(4) 0.118(6) Uiso 1 1 d . . .
F155 F 2.0171(13) 0.5213(6) 0.4108(5) 0.172(9) Uiso 1 1 d . . .
F156 F 1.9786(12) 0.5061(5) 0.4503(4) 0.141(7) Uiso 1 1 d . . .
F157 F 1.8958(9) 0.4593(4) 0.3224(3) 0.090(5) Uiso 1 1 d . . .
F158 F 1.8161(9) 0.4227(4) 0.3041(3) 0.101(5) Uiso 1 1 d . . .
F159 F 1.7953(12) 0.4505(5) 0.3416(4) 0.141(7) Uiso 1 1 d . . .
F160 F 1.9337(11) 0.2919(5) 0.3443(4) 0.133(7) Uiso 1 1 d . . .
F161 F 1.8550(9) 0.2946(5) 0.3721(3) 0.112(6) Uiso 1 1 d . . .
F162 F 1.8331(12) 0.3076(5) 0.3280(4) 0.148(8) Uiso 1 1 d . . .
O1 O -0.9329(7) 0.3900(3) 1.3658(2) 0.043(3) Uiso 1 1 d . . .
O2 O -0.6938(7) 0.3994(3) 1.3455(2) 0.042(3) Uiso 1 1 d . . .
O3 O -0.6631(7) 0.4692(3) 1.2963(2) 0.036(3) Uiso 1 1 d . . .
O4 O -0.7625(7) 0.4157(3) 1.2908(2) 0.034(3) Uiso 1 1 d . . .
O5 O -0.6682(6) 0.3616(3) 1.2793(2) 0.031(3) Uiso 1 1 d . . .
O6 O -0.6403(7) 0.4226(3) 1.2535(2) 0.042(3) Uiso 1 1 d . . .
O7 O -0.5691(6) 0.4392(3) 1.3427(2) 0.031(3) Uiso 1 1 d . . .
O8 O -0.5595(7) 0.3711(3) 1.3269(3) 0.043(3) Uiso 1 1 d . . .
O9 O -0.5104(6) 0.4194(3) 1.2914(2) 0.032(3) Uiso 1 1 d . . .
O10 O -0.4107(7) 0.4296(3) 1.2066(2) 0.040(3) Uiso 1 1 d . . .
O11 O -0.3080(7) 0.3804(3) 1.2296(2) 0.037(3) Uiso 1 1 d . . .
O12 O -0.3456(7) 0.3449(3) 1.1782(3) 0.043(3) Uiso 1 1 d . . .
O13 O -0.4196(7) 0.4045(3) 1.1511(2) 0.035(3) Uiso 1 1 d . . .
O14 O -0.3206(7) 0.4578(3) 1.1653(2) 0.034(3) Uiso 1 1 d . . .
O15 O -0.2033(7) 0.3699(3) 1.1856(2) 0.042(3) Uiso 1 1 d . . .
O16 O -0.2209(7) 0.4334(3) 1.2105(2) 0.035(3) Uiso 1 1 d . . .
O17 O -0.2780(7) 0.4014(3) 1.1350(3) 0.045(4) Uiso 1 1 d . . .
O18 O -0.0636(8) 0.3598(4) 1.1063(3) 0.054(4) Uiso 1 1 d . . .
O19 O 0.0616(7) 0.4306(3) 1.0900(2) 0.042(3) Uiso 1 1 d . . .
O20 O -0.0789(7) 0.4130(4) 1.0655(3) 0.047(4) Uiso 1 1 d . . .
O21 O -0.0443(7) 0.3509(3) 1.0344(2) 0.038(3) Uiso 1 1 d . . .
O22 O 0.0495(6) 0.4064(3) 1.0330(2) 0.033(3) Uiso 1 1 d . . .
O23 O 0.0368(7) 0.3178(3) 1.0829(2) 0.038(3) Uiso 1 1 d . . .
O24 O 0.0871(7) 0.3699(3) 1.1206(2) 0.034(3) Uiso 1 1 d . . .
O25 O 0.1467(6) 0.3622(3) 1.0682(2) 0.032(3) Uiso 1 1 d . . .
O26 O 0.2603(7) 0.3894(3) 0.9884(2) 0.035(3) Uiso 1 1 d . . .
O27 O 0.3158(7) 0.3231(3) 0.9890(2) 0.036(3) Uiso 1 1 d . . .
O28 O 0.2725(7) 0.3226(3) 0.9305(2) 0.038(3) Uiso 1 1 d . . .
O29 O 0.2427(7) 0.3948(3) 0.9290(2) 0.036(3) Uiso 1 1 d . . .
O30 O 0.3673(7) 0.4233(3) 0.9603(2) 0.042(3) Uiso 1 1 d . . .
O31 O 0.4220(7) 0.3225(3) 0.9441(2) 0.037(3) Uiso 1 1 d . . .
O32 O 0.4371(7) 0.3635(3) 0.9932(3) 0.044(3) Uiso 1 1 d . . .
O33 O 0.3897(6) 0.3838(3) 0.9135(2) 0.033(3) Uiso 1 1 d . . .
O34 O 0.5796(7) 0.3349(3) 0.8730(2) 0.035(3) Uiso 1 1 d . . .
O35 O 0.6206(7) 0.4053(3) 0.8667(2) 0.036(3) Uiso 1 1 d . . .
O36 O 0.7499(7) 0.3853(3) 0.8986(2) 0.037(3) Uiso 1 1 d . . .
O37 O 0.6294(7) 0.3724(3) 0.8142(2) 0.037(3) Uiso 1 1 d . . .
O38 O 0.7565(7) 0.4017(3) 0.8393(2) 0.040(3) Uiso 1 1 d . . .
O39 O 0.6660(7) 0.3039(3) 0.8356(2) 0.035(3) Uiso 1 1 d . . .
O40 O 0.7270(7) 0.3143(3) 0.8927(2) 0.035(3) Uiso 1 1 d . . .
O41 O 0.8020(7) 0.3331(3) 0.8463(2) 0.042(3) Uiso 1 1 d . . .
O42 O 0.9716(6) 0.3741(3) 0.7904(2) 0.029(3) Uiso 1 1 d . . .
O43 O 0.9877(7) 0.4046(3) 0.7395(2) 0.034(3) Uiso 1 1 d . . .
O44 O 1.1181(7) 0.3853(3) 0.7734(2) 0.039(3) Uiso 1 1 d . . .
O45 O 1.0610(7) 0.3011(3) 0.7246(2) 0.038(3) Uiso 1 1 d . . .
O46 O 1.0996(7) 0.3147(3) 0.7835(2) 0.037(3) Uiso 1 1 d . . .
O47 O 0.9346(7) 0.3387(3) 0.7135(2) 0.035(3) Uiso 1 1 d . . .
O48 O 0.9487(7) 0.3072(3) 0.7672(2) 0.036(3) Uiso 1 1 d . . .
O49 O 1.1038(6) 0.3711(3) 0.7166(2) 0.032(3) Uiso 1 1 d . . .
O50 O 1.2194(7) 0.3349(3) 0.6405(2) 0.039(3) Uiso 1 1 d . . .
O51 O 1.3232(6) 0.2868(3) 0.6292(2) 0.033(3) Uiso 1 1 d . . .
O52 O 1.2757(7) 0.3351(3) 0.5869(2) 0.041(3) Uiso 1 1 d . . .
O53 O 1.3225(7) 0.3795(3) 0.6709(2) 0.040(3) Uiso 1 1 d . . .
O54 O 1.4122(6) 0.3235(3) 0.6717(2) 0.034(3) Uiso 1 1 d . . .
O55 O 1.4488(7) 0.3807(3) 0.6383(2) 0.036(3) Uiso 1 1 d . . .
O56 O 1.3073(7) 0.3995(4) 0.6138(3) 0.048(4) Uiso 1 1 d . . .
O57 O 1.4254(7) 0.3233(3) 0.6005(2) 0.042(3) Uiso 1 1 d . . .
O58 O 1.6349(7) 0.3683(3) 0.5714(2) 0.041(3) Uiso 1 1 d . . .
O59 O 1.5635(7) 0.3368(3) 0.5216(3) 0.043(3) Uiso 1 1 d . . .
O60 O 1.5762(7) 0.4007(3) 0.4971(3) 0.045(4) Uiso 1 1 d . . .
O61 O 1.6783(7) 0.4258(3) 0.5413(3) 0.043(3) Uiso 1 1 d . . .
O62 O 1.7783(7) 0.3722(3) 0.5555(2) 0.037(3) Uiso 1 1 d . . .
O63 O 1.6663(7) 0.3508(3) 0.4758(2) 0.038(3) Uiso 1 1 d . . .
O64 O 1.7074(7) 0.3132(3) 0.5249(3) 0.047(4) Uiso 1 1 d . . .
O65 O 1.7668(6) 0.3970(3) 0.5008(2) 0.033(3) Uiso 1 1 d . . .
O66 O 1.8748(7) 0.3902(3) 0.4167(2) 0.035(3) Uiso 1 1 d . . .
O67 O 1.9959(7) 0.4052(3) 0.4565(3) 0.045(3) Uiso 1 1 d . . .
O68 O 2.0402(6) 0.3465(3) 0.4309(2) 0.032(3) Uiso 1 1 d . . .
O69 O 2.1253(7) 0.4050(4) 0.4224(3) 0.049(4) Uiso 1 1 d . . .
O70 O 2.0145(8) 0.4544(4) 0.4134(3) 0.049(4) Uiso 1 1 d . . .
O71 O 1.9321(7) 0.4198(3) 0.3675(3) 0.048(4) Uiso 1 1 d . . .
O72 O 1.9436(7) 0.3499(3) 0.3810(3) 0.045(3) Uiso 1 1 d . . .
N1 N -0.8664(9) 0.3821(4) 1.3618(3) 0.037(4) Uiso 1 1 d . . .
N2 N -0.7545(8) 0.3871(4) 1.3513(3) 0.027(3) Uiso 1 1 d . . .
N3 N -0.4781(7) 0.4319(3) 1.2713(3) 0.025(3) Uiso 1 1 d . . .
N4 N -0.4279(8) 0.4362(4) 1.2318(3) 0.028(3) Uiso 1 1 d . . .
N5 N -0.2330(8) 0.3842(4) 1.1221(3) 0.035(4) Uiso 1 1 d . . .
N6 N -0.1337(9) 0.3634(4) 1.1082(3) 0.042(4) Uiso 1 1 d . . .
N7 N 0.1930(8) 0.3756(3) 1.0521(3) 0.027(3) Uiso 1 1 d . . .
N8 N 0.2479(8) 0.3885(4) 1.0147(3) 0.035(4) Uiso 1 1 d . . .
N9 N 0.4258(8) 0.3684(4) 0.8958(3) 0.032(4) Uiso 1 1 d . . .
N10 N 0.5134(8) 0.3457(4) 0.8763(3) 0.034(4) Uiso 1 1 d . . .
N11 N 0.8623(8) 0.3440(4) 0.8379(3) 0.032(4) Uiso 1 1 d . . .
N12 N 0.9435(9) 0.3634(4) 0.8124(3) 0.038(4) Uiso 1 1 d . . .
N13 N 1.1192(8) 0.3652(4) 0.6909(3) 0.028(3) Uiso 1 1 d . . .
N14 N 1.1752(8) 0.3490(4) 0.6553(3) 0.029(3) Uiso 1 1 d . . .
N15 N 1.4937(9) 0.3275(4) 0.5967(3) 0.038(4) Uiso 1 1 d . . .
N16 N 1.5951(8) 0.3490(4) 0.5840(3) 0.033(4) Uiso 1 1 d . . .
N17 N 1.7844(8) 0.4042(4) 0.4755(3) 0.034(4) Uiso 1 1 d . . .
N18 N 1.8371(8) 0.4019(4) 0.4360(3) 0.028(3) Uiso 1 1 d . . .
C1 C -0.8137(10) 0.4048(5) 1.3562(4) 0.035(5) Uiso 1 1 d . A .
C2 C -0.8478(11) 0.3455(5) 1.3545(4) 0.038(5) Uiso 1 1 d . . .
C3 C -0.8784(12) 0.3219(6) 1.3747(4) 0.057(6) Uiso 1 1 d . . .
H3A H -0.8665 0.3301 1.3943 0.069 Uiso 1 1 calc R . .
H3B H -0.8575 0.2993 1.3729 0.069 Uiso 1 1 calc R . .
H3C H -0.9314 0.3207 1.3703 0.069 Uiso 1 1 calc R . .
C4 C -0.8780(11) 0.3415(5) 1.3241(4) 0.051(6) Uiso 1 1 d . . .
H4A H -0.9273 0.3510 1.3214 0.061 Uiso 1 1 calc R . .
H4B H -0.8797 0.3175 1.3190 0.061 Uiso 1 1 calc R . .
H4C H -0.8469 0.3536 1.3118 0.061 Uiso 1 1 calc R . .
C5 C -0.7634(11) 0.3502(5) 1.3589(4) 0.038(5) Uiso 1 1 d . . .
C6 C -0.7212(11) 0.3273(5) 1.3389(4) 0.047(5) Uiso 1 1 d . . .
H6A H -0.7305 0.3353 1.3191 0.056 Uiso 1 1 calc R . .
H6B H -0.7378 0.3038 1.3400 0.056 Uiso 1 1 calc R . .
H6C H -0.6689 0.3284 1.3450 0.056 Uiso 1 1 calc R . .
C7 C -0.7281(11) 0.3465(5) 1.3893(4) 0.049(6) Uiso 1 1 d . . .
H7A H -0.6831 0.3598 1.3918 0.059 Uiso 1 1 calc R . .
H7B H -0.7167 0.3226 1.3932 0.059 Uiso 1 1 calc R . .
H7C H -0.7615 0.3547 1.4026 0.059 Uiso 1 1 calc R . .
C8 C -0.8201(6) 0.4398(3) 1.3550(4) 0.042(3) Uiso 1 1 d DU . .
C12 C -0.6886(15) 0.5201(7) 1.2726(5) 0.070(7) Uiso 1 1 d . . .
C13 C -0.7140(12) 0.4847(6) 1.2821(4) 0.050(6) Uiso 1 1 d . . .
C14 C -0.7836(12) 0.4712(5) 1.2725(4) 0.048(6) Uiso 1 1 d . . .
H14 H -0.8188 0.4857 1.2627 0.058 Uiso 1 1 calc R . .
C15 C -0.8023(11) 0.4381(5) 1.2769(4) 0.037(5) Uiso 1 1 d . . .
C16 C -0.8806(14) 0.4247(7) 1.2686(5) 0.067(7) Uiso 1 1 d . . .
C17 C -0.7272(12) 0.3190(6) 1.2510(4) 0.051(6) Uiso 1 1 d . . .
C18 C -0.6916(11) 0.3541(5) 1.2544(4) 0.039(5) Uiso 1 1 d . . .
C19 C -0.6938(10) 0.3739(4) 1.2295(4) 0.032(4) Uiso 1 1 d . . .
H19 H -0.7129 0.3649 1.2116 0.038 Uiso 1 1 calc R . .
C20 C -0.6671(10) 0.4073(5) 1.2316(4) 0.038(5) Uiso 1 1 d . . .
C21 C -0.6675(13) 0.4280(6) 1.2028(4) 0.048(6) Uiso 1 1 d . . .
C22 C -0.4915(13) 0.4573(6) 1.3813(4) 0.050(6) Uiso 1 1 d . . .
C23 C -0.5197(10) 0.4295(5) 1.3617(4) 0.033(4) Uiso 1 1 d . . .
C24 C -0.4905(11) 0.3976(5) 1.3650(4) 0.046(5) Uiso 1 1 d . . .
H24 H -0.4539 0.3939 1.3804 0.055 Uiso 1 1 calc R . .
C25 C -0.5113(12) 0.3703(6) 1.3473(4) 0.050(6) Uiso 1 1 d . . .
C26 C -0.4814(15) 0.3320(7) 1.3550(5) 0.067(7) Uiso 1 1 d . . .
C27 C -0.4639(9) 0.4152(4) 1.2472(3) 0.025(4) Uiso 1 1 d . B .
C28 C -0.4339(9) 0.4644(4) 1.2743(3) 0.021(4) Uiso 1 1 d . . .
C29 C -0.3669(11) 0.4568(5) 1.2945(4) 0.050(6) Uiso 1 1 d . . .
H29A H -0.3807 0.4443 1.3110 0.060 Uiso 1 1 calc R . .
H29B H -0.3432 0.4781 1.3009 0.060 Uiso 1 1 calc R . .
H29C H -0.3331 0.4431 1.2846 0.060 Uiso 1 1 calc R . .
C30 C -0.4795(10) 0.4918(5) 1.2883(4) 0.039(5) Uiso 1 1 d . . .
H30A H -0.5253 0.4956 1.2762 0.047 Uiso 1 1 calc R . .
H30B H -0.4519 0.5130 1.2903 0.047 Uiso 1 1 calc R . .
H30C H -0.4899 0.4840 1.3072 0.047 Uiso 1 1 calc R . .
C31 C -0.4191(10) 0.4726(5) 1.2440(4) 0.033(4) Uiso 1 1 d . . .
C32 C -0.3456(11) 0.4854(5) 1.2398(4) 0.046(5) Uiso 1 1 d . . .
H32A H -0.3088 0.4720 1.2513 0.055 Uiso 1 1 calc R . .
H32B H -0.3415 0.5092 1.2456 0.055 Uiso 1 1 calc R . .
H32C H -0.3380 0.4834 1.2196 0.055 Uiso 1 1 calc R . .
C33 C -0.4781(11) 0.4927(5) 1.2272(4) 0.051(6) Uiso 1 1 d . . .
H33A H -0.4761 0.4888 1.2067 0.062 Uiso 1 1 calc R . .
H33B H -0.4711 0.5169 1.2314 0.062 Uiso 1 1 calc R . .
H33C H -0.5256 0.4855 1.2324 0.062 Uiso 1 1 calc R . .
C34 C -0.4887(9) 0.3823(4) 1.2396(3) 0.029(4) Uiso 1 1 d D . .
C36 C -0.5265(11) 0.3241(4) 1.2410(3) 0.050(6) Uiso 1 1 d D . .
C37 C -0.5258(13) 0.3323(6) 1.2133(4) 0.058(6) Uiso 1 1 d D B .
C38 C -0.2880(18) 0.3473(9) 1.2718(6) 0.091(9) Uiso 1 1 d . . .
C39 C -0.3098(10) 0.3501(5) 1.2397(4) 0.035(5) Uiso 1 1 d . . .
C40 C -0.3246(11) 0.3213(5) 1.2242(4) 0.048(5) Uiso 1 1 d . . .
H40 H -0.3252 0.3004 1.2341 0.057 Uiso 1 1 calc R . .
C41 C -0.3381(11) 0.3210(5) 1.1961(4) 0.041(5) Uiso 1 1 d . . .
C42 C -0.3587(19) 0.2848(9) 1.1795(7) 0.100(10) Uiso 1 1 d . . .
C43 C -0.5199(15) 0.4161(7) 1.1179(5) 0.071(7) Uiso 1 1 d . . .
C44 C -0.4489(10) 0.4281(5) 1.1350(4) 0.036(5) Uiso 1 1 d . . .
C45 C -0.4257(10) 0.4606(5) 1.1309(4) 0.038(5) Uiso 1 1 d . . .
H45 H -0.4530 0.4746 1.1173 0.046 Uiso 1 1 calc R . .
C46 C -0.3611(11) 0.4738(5) 1.1467(4) 0.041(5) Uiso 1 1 d . . .
C47 C -0.3405(11) 0.5106(5) 1.1435(4) 0.041(5) Uiso 1 1 d . . .
C48 C -0.0983(14) 0.3387(7) 1.1991(5) 0.067(7) Uiso 1 1 d . . .
C49 C -0.1466(11) 0.3696(5) 1.2027(4) 0.043(5) Uiso 1 1 d . . .
C50 C -0.1208(12) 0.3953(6) 1.2218(4) 0.054(6) Uiso 1 1 d . . .
H50 H -0.0767 0.3922 1.2339 0.065 Uiso 1 1 calc R . .
C51 C -0.1598(10) 0.4254(5) 1.2231(3) 0.031(4) Uiso 1 1 d . . .
C52 C -0.1205(11) 0.4531(5) 1.2409(4) 0.040(5) Uiso 1 1 d . . .
C53 C -0.1598(10) 0.3886(5) 1.1241(4) 0.034(5) Uiso 1 1 d . C .
C54 C -0.2599(10) 0.3581(5) 1.0994(4) 0.036(5) Uiso 1 1 d . . .
C55 C -0.2815(13) 0.3797(6) 1.0724(4) 0.066(7) Uiso 1 1 d . . .
H55A H -0.3069 0.4001 1.0776 0.080 Uiso 1 1 calc R . .
H55B H -0.3136 0.3665 1.0587 0.080 Uiso 1 1 calc R . .
H55C H -0.2376 0.3861 1.0637 0.080 Uiso 1 1 calc R . .
C56 C -0.3236(12) 0.3378(6) 1.1074(5) 0.066(7) Uiso 1 1 d . . .
H56A H -0.3092 0.3251 1.1249 0.079 Uiso 1 1 calc R . .
H56B H -0.3395 0.3220 1.0919 0.079 Uiso 1 1 calc R . .
H56C H -0.3638 0.3531 1.1105 0.079 Uiso 1 1 calc R . .
C57 C -0.1901(11) 0.3372(5) 1.0978(4) 0.039(5) Uiso 1 1 d . . .
C58 C -0.1769(15) 0.3245(7) 1.0683(5) 0.087(9) Uiso 1 1 d . . .
H58A H -0.1660 0.3437 1.0563 0.104 Uiso 1 1 calc R . .
H58B H -0.2205 0.3129 1.0595 0.104 Uiso 1 1 calc R . .
H58C H -0.1357 0.3088 1.0700 0.104 Uiso 1 1 calc R . .
C59 C -0.1818(13) 0.3102(6) 1.1206(5) 0.068(7) Uiso 1 1 d . . .
H59A H -0.1306 0.3035 1.1241 0.082 Uiso 1 1 calc R . .
H59B H -0.2113 0.2904 1.1142 0.082 Uiso 1 1 calc R . .
H59C H -0.1981 0.3190 1.1383 0.082 Uiso 1 1 calc R . .
C60 C -0.1189(12) 0.4155(4) 1.1385(4) 0.054(3) Uiso 1 1 d DU . .
C62 C -0.0831(8) 0.4713(5) 1.1594(4) 0.055(3) Uiso 1 1 d DU . .
C63 C -0.0254(11) 0.4511(5) 1.1599(4) 0.055(3) Uiso 1 1 d DU C .
C64 C 0.0916(16) 0.4885(8) 1.0976(6) 0.080(8) Uiso 1 1 d . . .
C65 C 0.0342(12) 0.4599(5) 1.0859(4) 0.047(5) Uiso 1 1 d . . .
C66 C -0.0324(11) 0.4696(5) 1.0735(4) 0.043(5) Uiso 1 1 d . . .
H66 H -0.0442 0.4930 1.0719 0.052 Uiso 1 1 calc R . .
C67 C -0.0827(13) 0.4457(6) 1.0634(4) 0.055(6) Uiso 1 1 d . . .
C68 C -0.1627(16) 0.4586(7) 1.0517(6) 0.079(8) Uiso 1 1 d . . .
C69 C -0.1180(13) 0.3355(6) 0.9930(4) 0.053(6) Uiso 1 1 d . . .
C70 C -0.0610(10) 0.3586(5) 1.0093(4) 0.033(4) Uiso 1 1 d . . .
C71 C -0.0346(11) 0.3856(5) 0.9947(4) 0.041(5) Uiso 1 1 d . . .
H71 H -0.0527 0.3890 0.9753 0.049 Uiso 1 1 calc R . .
C72 C 0.0173(10) 0.4077(5) 1.0074(4) 0.036(5) Uiso 1 1 d . . .
C73 C 0.0438(13) 0.4368(6) 0.9907(5) 0.056(6) Uiso 1 1 d . . .
C74 C 0.0494(15) 0.2621(7) 1.0989(5) 0.066(7) Uiso 1 1 d . . .
C75 C 0.0594(11) 0.2995(5) 1.1034(4) 0.047(5) Uiso 1 1 d . . .
C76 C 0.0907(12) 0.3113(6) 1.1307(4) 0.055(6) Uiso 1 1 d . . .
H76 H 0.1044 0.2952 1.1452 0.066 Uiso 1 1 calc R . .
C77 C 0.1016(10) 0.3445(5) 1.1367(4) 0.035(5) Uiso 1 1 d . E .
C78 C 0.1461(15) 0.3539(7) 1.1644(5) 0.070(7) Uiso 1 1 d . . .
C79 C 0.1916(10) 0.3698(5) 1.0241(4) 0.033(4) Uiso 1 1 d . . .
C80 C 0.2609(10) 0.3916(4) 1.0649(3) 0.028(4) Uiso 1 1 d . . .
C81 C 0.3144(11) 0.3653(5) 1.0747(4) 0.047(5) Uiso 1 1 d . . .
H81A H 0.2929 0.3498 1.0876 0.057 Uiso 1 1 calc R . .
H81B H 0.3576 0.3760 1.0848 0.057 Uiso 1 1 calc R . .
H81C H 0.3283 0.3528 1.0582 0.057 Uiso 1 1 calc R . .
C82 C 0.2431(11) 0.4146(5) 1.0900(4) 0.047(5) Uiso 1 1 d . . .
H82A H 0.2087 0.4322 1.0828 0.057 Uiso 1 1 calc R . .
H82B H 0.2880 0.4252 1.0988 0.057 Uiso 1 1 calc R . .
H82C H 0.2215 0.4009 1.1043 0.057 Uiso 1 1 calc R . .
C83 C 0.2798(10) 0.4122(5) 1.0379(4) 0.033(4) Uiso 1 1 d . . .
C84 C 0.2396(11) 0.4465(5) 1.0318(4) 0.046(5) Uiso 1 1 d . . .
H84A H 0.2448 0.4537 1.0122 0.055 Uiso 1 1 calc R . .
H84B H 0.2609 0.4637 1.0451 0.055 Uiso 1 1 calc R . .
H84C H 0.1879 0.4437 1.0341 0.055 Uiso 1 1 calc R . .
C85 C 0.3601(11) 0.4164(6) 1.0352(4) 0.054(6) Uiso 1 1 d . . .
H85A H 0.3845 0.3944 1.0382 0.065 Uiso 1 1 calc R . .
H85B H 0.3811 0.4325 1.0496 0.065 Uiso 1 1 calc R . .
H85C H 0.3666 0.4249 1.0161 0.065 Uiso 1 1 calc R . .
C86 C 0.1478(9) 0.3454(4) 1.0072(3) 0.023(4) Uiso 1 1 d . . .
C87 C 0.1087(10) 0.3189(5) 1.0175(4) 0.037(5) Uiso 1 1 d . . .
H87 H 0.1081 0.3143 1.0372 0.044 Uiso 1 1 calc R . .
C88 C 0.0698(11) 0.2994(5) 0.9957(4) 0.043(5) Uiso 1 1 d . . .
H88 H 0.0415 0.2800 0.9989 0.051 Uiso 1 1 calc R . .
C89 C 0.0786(11) 0.3122(5) 0.9698(4) 0.039(5) Uiso 1 1 d . . .
C90 C 0.3051(12) 0.2717(5) 1.0142(4) 0.044(5) Uiso 1 1 d . . .
C91 C 0.2964(11) 0.2919(5) 0.9868(4) 0.043(5) Uiso 1 1 d . . .
C92 C 0.2704(11) 0.2754(6) 0.9619(4) 0.053(6) Uiso 1 1 d . . .
H92 H 0.2575 0.2522 0.9627 0.063 Uiso 1 1 calc R . .
C93 C 0.2626(11) 0.2917(5) 0.9361(4) 0.042(5) Uiso 1 1 d . . .
C94 C 0.2337(14) 0.2713(6) 0.9087(5) 0.061(6) Uiso 1 1 d . . .
C95 C 0.1592(11) 0.4309(5) 0.9049(4) 0.043(5) Uiso 1 1 d . . .
C96 C 0.2317(11) 0.4247(5) 0.9247(4) 0.041(5) Uiso 1 1 d . . .
C97 C 0.2740(11) 0.4539(5) 0.9334(4) 0.041(5) Uiso 1 1 d . . .
H97 H 0.2567 0.4758 0.9276 0.049 Uiso 1 1 calc R . .
C98 C 0.3396(10) 0.4507(5) 0.9500(3) 0.031(4) Uiso 1 1 d . . .
C99 C 0.3811(13) 0.4830(6) 0.9581(5) 0.052(6) Uiso 1 1 d . . .
C100 C 0.4974(12) 0.2743(5) 0.9430(4) 0.045(5) Uiso 1 1 d . . .
C101 C 0.4686(10) 0.3060(5) 0.9593(4) 0.036(5) Uiso 1 1 d . . .
C102 C 0.4995(11) 0.3124(5) 0.9863(4) 0.041(5) Uiso 1 1 d . . .
H102 H 0.5350 0.2972 0.9950 0.050 Uiso 1 1 calc R . .
C103 C 0.4801(11) 0.3410(5) 1.0017(4) 0.046(5) Uiso 1 1 d . . .
C104 C 0.5173(14) 0.3453(6) 1.0318(5) 0.061(6) Uiso 1 1 d . . .
C105 C 0.4993(9) 0.3619(4) 0.9003(3) 0.021(4) Uiso 1 1 d . . .
C106 C 0.3941(10) 0.3623(5) 0.8650(4) 0.034(4) Uiso 1 1 d . . .
C107 C 0.3941(12) 0.3963(5) 0.8502(4) 0.055(6) Uiso 1 1 d . . .
H10A H 0.3617 0.4119 0.8589 0.066 Uiso 1 1 calc R . .
H10B H 0.3771 0.3935 0.8299 0.066 Uiso 1 1 calc R . .
H10C H 0.4436 0.4055 0.8521 0.066 Uiso 1 1 calc R . .
C108 C 0.3183(10) 0.3483(5) 0.8653(4) 0.039(5) Uiso 1 1 d . . .
H10D H 0.3207 0.3263 0.8750 0.047 Uiso 1 1 calc R . .
H10E H 0.2959 0.3454 0.8456 0.047 Uiso 1 1 calc R . .
H10F H 0.2890 0.3640 0.8754 0.047 Uiso 1 1 calc R . .
C109 C 0.4495(10) 0.3363(4) 0.8557(3) 0.029(4) Uiso 1 1 d . . .
C110 C 0.4332(11) 0.2992(5) 0.8625(4) 0.048(5) Uiso 1 1 d . . .
H11A H 0.4788 0.2864 0.8653 0.057 Uiso 1 1 calc R . .
H11B H 0.4017 0.2894 0.8465 0.057 Uiso 1 1 calc R . .
H11C H 0.4086 0.2981 0.8799 0.057 Uiso 1 1 calc R . .
C111 C 0.4678(12) 0.3406(6) 0.8259(4) 0.057(6) Uiso 1 1 d . . .
H11D H 0.4762 0.3646 0.8222 0.068 Uiso 1 1 calc R . .
H11E H 0.4274 0.3323 0.8125 0.068 Uiso 1 1 calc R . .
H11F H 0.5118 0.3276 0.8233 0.068 Uiso 1 1 calc R . .
C112 C 0.5452(10) 0.3705(4) 0.9241(3) 0.029(4) Uiso 1 1 d . . .
C113 C 0.6118(10) 0.3571(5) 0.9341(4) 0.035(5) Uiso 1 1 d . . .
H113 H 0.6316 0.3384 0.9248 0.042 Uiso 1 1 calc R . .
C114 C 0.6480(11) 0.3713(5) 0.9575(4) 0.042(5) Uiso 1 1 d . . .
H114 H 0.6934 0.3634 0.9664 0.050 Uiso 1 1 calc R . .
C115 C 0.6108(11) 0.3989(5) 0.9668(4) 0.045(5) Uiso 1 1 d . . .
C116 C 0.5807(17) 0.4622(8) 0.8740(6) 0.083(8) Uiso 1 1 d . . .
C117 C 0.6339(11) 0.4316(5) 0.8817(4) 0.041(5) Uiso 1 1 d . F .
C118 C 0.6921(11) 0.4384(5) 0.9014(4) 0.046(5) Uiso 1 1 d . . .
H118 H 0.6967 0.4602 0.9099 0.055 Uiso 1 1 calc R F .
C119 C 0.7434(11) 0.4144(5) 0.9090(4) 0.042(5) Uiso 1 1 d . F .
C120 C 0.8052(12) 0.4219(6) 0.9334(4) 0.050(6) Uiso 1 1 d . . .
C121 C 0.5647(11) 0.4016(5) 0.7765(4) 0.044(5) Uiso 1 1 d . . .
C122 C 0.6281(10) 0.3982(5) 0.7986(4) 0.037(5) Uiso 1 1 d . . .
C123 C 0.6788(11) 0.4243(5) 0.8010(4) 0.042(5) Uiso 1 1 d . . .
H123 H 0.6705 0.4434 0.7887 0.050 Uiso 1 1 calc R . .
C124 C 0.7405(11) 0.4239(5) 0.8202(4) 0.042(5) Uiso 1 1 d . . .
C125 C 0.7952(12) 0.4525(6) 0.8193(4) 0.052(6) Uiso 1 1 d . . .
C126 C 0.6459(13) 0.2495(6) 0.8215(5) 0.056(6) Uiso 1 1 d . . .
C127 C 0.6759(11) 0.2735(5) 0.8433(4) 0.041(5) Uiso 1 1 d . . .
C128 C 0.7078(12) 0.2616(6) 0.8701(4) 0.054(6) Uiso 1 1 d . . .
H128 H 0.7122 0.2379 0.8733 0.064 Uiso 1 1 calc R . .
C129 C 0.7316(12) 0.2828(6) 0.8907(4) 0.050(6) Uiso 1 1 d . . .
C130 C 0.7729(13) 0.2684(6) 0.9185(5) 0.057(6) Uiso 1 1 d . . .
C131 C 0.8711(10) 0.3536(5) 0.8112(4) 0.035(5) Uiso 1 1 d . . .
C132 C 0.9294(9) 0.3431(4) 0.8575(3) 0.025(4) Uiso 1 1 d . . .
C133 C 0.9536(11) 0.3049(5) 0.8582(4) 0.044(5) Uiso 1 1 d . . .
H13A H 0.9146 0.2908 0.8644 0.053 Uiso 1 1 calc R . .
H13B H 0.9977 0.3021 0.8715 0.053 Uiso 1 1 calc R . .
H13C H 0.9637 0.2979 0.8390 0.053 Uiso 1 1 calc R . .
C134 C 0.9171(10) 0.3552(5) 0.8866(3) 0.040(5) Uiso 1 1 d . . .
H13D H 0.8976 0.3783 0.8853 0.047 Uiso 1 1 calc R . .
H13E H 0.9633 0.3550 0.8989 0.047 Uiso 1 1 calc R . .
H13F H 0.8823 0.3402 0.8946 0.047 Uiso 1 1 calc R . .
C135 C 0.9783(10) 0.3671(5) 0.8416(4) 0.035(5) Uiso 1 1 d . . .
C136 C 0.9765(11) 0.4037(5) 0.8507(4) 0.043(5) Uiso 1 1 d . . .
H13G H 1.0024 0.4176 0.8378 0.052 Uiso 1 1 calc R . .
H13H H 1.0000 0.4060 0.8702 0.052 Uiso 1 1 calc R . .
H13I H 0.9258 0.4113 0.8499 0.052 Uiso 1 1 calc R . .
C137 C 1.0582(11) 0.3550(5) 0.8423(4) 0.046(5) Uiso 1 1 d . . .
H13J H 1.0592 0.3320 0.8347 0.055 Uiso 1 1 calc R . .
H13K H 1.0812 0.3552 0.8621 0.055 Uiso 1 1 calc R . .
H13L H 1.0848 0.3702 0.8307 0.055 Uiso 1 1 calc R . .
C138 C 0.8196(10) 0.3530(5) 0.7870(4) 0.033(4) Uiso 1 1 d . . .
C139 C 0.7575(9) 0.3348(4) 0.7834(3) 0.029(4) Uiso 1 1 d . . .
H139 H 0.7431 0.3199 0.7976 0.035 Uiso 1 1 calc R . .
C140 C 0.7170(11) 0.3395(5) 0.7574(4) 0.042(5) Uiso 1 1 d . . .
H140 H 0.6734 0.3276 0.7515 0.050 Uiso 1 1 calc R . .
C141 C 0.7461(10) 0.3629(5) 0.7413(4) 0.034(4) Uiso 1 1 d . . .
C142 C 0.9668(13) 0.4632(6) 0.7332(5) 0.054(6) Uiso 1 1 d . . .
C143 C 1.0155(12) 0.4330(6) 0.7454(4) 0.050(6) Uiso 1 1 d . . .
C144 C 1.0819(11) 0.4409(5) 0.7615(4) 0.043(5) Uiso 1 1 d . . .
H144 H 1.0957 0.4640 0.7638 0.051 Uiso 1 1 calc R . .
C145 C 1.1274(11) 0.4166(5) 0.7740(4) 0.036(5) Uiso 1 1 d . . .
C146 C 1.1970(15) 0.4275(7) 0.7907(5) 0.073(7) Uiso 1 1 d . . .
C147 C 1.0761(14) 0.2457(6) 0.7072(5) 0.056(6) Uiso 1 1 d . . .
C148 C 1.0833(11) 0.2725(5) 0.7324(4) 0.040(5) Uiso 1 1 d . . .
C149 C 1.1123(11) 0.2617(5) 0.7588(4) 0.046(5) Uiso 1 1 d . . .
H149 H 1.1289 0.2390 0.7612 0.055 Uiso 1 1 calc R . .
C150 C 1.1176(11) 0.2829(5) 0.7815(4) 0.039(5) Uiso 1 1 d . . .
C151 C 1.1507(13) 0.2701(6) 0.8118(4) 0.052(6) Uiso 1 1 d . . .
C152 C 0.8572(13) 0.3131(6) 0.6774(4) 0.054(6) Uiso 1 1 d . . .
C153 C 0.8911(11) 0.3148(5) 0.7078(4) 0.039(5) Uiso 1 1 d . . .
C154 C 0.8726(10) 0.2893(5) 0.7265(4) 0.039(5) Uiso 1 1 d . . .
H154 H 0.8382 0.2725 0.7196 0.046 Uiso 1 1 calc R . .
C155 C 0.9030(10) 0.2878(5) 0.7547(4) 0.036(5) Uiso 1 1 d . . .
C156 C 0.8805(14) 0.2600(6) 0.7733(5) 0.064(7) Uiso 1 1 d . . .
C157 C 1.1742(10) 0.3468(4) 0.6840(3) 0.030(4) Uiso 1 1 d . . .
C158 C 1.0844(9) 0.3869(4) 0.6668(3) 0.027(4) Uiso 1 1 d . . .
C159 C 1.0043(10) 0.3900(5) 0.6677(4) 0.041(5) Uiso 1 1 d . . .
H15A H 0.9837 0.3677 0.6710 0.049 Uiso 1 1 calc R . .
H15B H 0.9820 0.3991 0.6495 0.049 Uiso 1 1 calc R . .
H15C H 0.9947 0.4054 0.6832 0.049 Uiso 1 1 calc R . .
C160 C 1.1235(10) 0.4214(5) 0.6702(4) 0.037(5) Uiso 1 1 d . . .
H16A H 1.1166 0.4311 0.6889 0.045 Uiso 1 1 calc R . .
H16B H 1.1032 0.4367 0.6551 0.045 Uiso 1 1 calc R . .
H16C H 1.1756 0.4182 0.6688 0.045 Uiso 1 1 calc R . .
C161 C 1.1068(10) 0.3658(5) 0.6412(4) 0.032(4) Uiso 1 1 d . . .
C162 C 1.0550(10) 0.3372(5) 0.6315(4) 0.041(5) Uiso 1 1 d . . .
H16D H 1.0812 0.3198 0.6219 0.049 Uiso 1 1 calc R . .
H16E H 1.0150 0.3461 0.6182 0.049 Uiso 1 1 calc R . .
H16F H 1.0353 0.3272 0.6481 0.049 Uiso 1 1 calc R . .
C163 C 1.1267(10) 0.3868(5) 0.6163(3) 0.038(5) Uiso 1 1 d . . .
H16G H 1.1640 0.4033 0.6231 0.046 Uiso 1 1 calc R . .
H16H H 1.0834 0.3986 0.6075 0.046 Uiso 1 1 calc R . .
H16I H 1.1455 0.3719 0.6022 0.046 Uiso 1 1 calc R . .
C164 C 1.2207(9) 0.3250(4) 0.7025(3) 0.024(4) Uiso 1 1 d . . .
C165 C 1.2594(10) 0.2977(5) 0.6955(4) 0.038(5) Uiso 1 1 d . . .
H165 H 1.2583 0.2900 0.6763 0.046 Uiso 1 1 calc R . .
C166 C 1.3016(11) 0.2816(5) 0.7185(4) 0.043(5) Uiso 1 1 d . . .
H166 H 1.3322 0.2625 0.7170 0.052 Uiso 1 1 calc R . .
C167 C 1.2907(10) 0.2981(4) 0.7428(3) 0.030(4) Uiso 1 1 d . . .
C168 C 1.2907(15) 0.2308(7) 0.6191(5) 0.070(7) Uiso 1 1 d . . .
C169 C 1.2883(12) 0.2677(5) 0.6105(4) 0.047(5) Uiso 1 1 d . . .
C170 C 1.2478(12) 0.2776(6) 0.5858(4) 0.055(6) Uiso 1 1 d . . .
H170 H 1.2195 0.2610 0.5751 0.066 Uiso 1 1 calc R . .
C171 C 1.2460(12) 0.3098(6) 0.5761(4) 0.047(5) Uiso 1 1 d . . .
C172 C 1.1968(17) 0.3175(8) 0.5468(6) 0.082(8) Uiso 1 1 d . . .
C173 C 1.3358(12) 0.4147(6) 0.7130(4) 0.048(6) Uiso 1 1 d . . .
C174 C 1.3543(9) 0.3835(4) 0.6967(3) 0.028(4) Uiso 1 1 d . . .
C175 C 1.4093(11) 0.3615(5) 0.7099(4) 0.043(5) Uiso 1 1 d . . .
H175 H 1.4313 0.3670 0.7285 0.051 Uiso 1 1 calc R . .
C176 C 1.4320(10) 0.3324(5) 0.6969(4) 0.030(4) Uiso 1 1 d . . .
C177 C 1.4895(12) 0.3109(6) 0.7132(4) 0.051(6) Uiso 1 1 d . . .
C178 C 1.5313(13) 0.4240(6) 0.6497(5) 0.059(6) Uiso 1 1 d . . .
C179 C 1.4583(13) 0.4122(6) 0.6391(4) 0.053(6) Uiso 1 1 d . . .
C180 C 1.4084(13) 0.4377(6) 0.6271(4) 0.060(6) Uiso 1 1 d . . .
H180 H 1.4223 0.4609 0.6269 0.073 Uiso 1 1 calc R . .
C181 C 1.3379(12) 0.4271(6) 0.6157(4) 0.051(6) Uiso 1 1 d . . .
C182 C 1.277(2) 0.4593(10) 0.6072(8) 0.119(12) Uiso 1 1 d . . .
C183 C 1.5244(10) 0.3532(5) 0.5831(4) 0.033(4) Uiso 1 1 d . D .
C184 C 1.5501(12) 0.3012(5) 0.6067(4) 0.049(6) Uiso 1 1 d . . .
C185 C 1.5384(14) 0.2729(6) 0.5849(5) 0.075(8) Uiso 1 1 d . . .
H18A H 1.4876 0.2655 0.5834 0.089 Uiso 1 1 calc R . .
H18B H 1.5703 0.2538 0.5909 0.089 Uiso 1 1 calc R . .
H18C H 1.5498 0.2812 0.5663 0.089 Uiso 1 1 calc R . .
C186 C 1.5366(13) 0.2888(6) 0.6356(4) 0.065(7) Uiso 1 1 d . . .
H18D H 1.5538 0.3057 0.6500 0.078 Uiso 1 1 calc R . .
H18E H 1.5628 0.2674 0.6396 0.078 Uiso 1 1 calc R . .
H18F H 1.4844 0.2851 0.6361 0.078 Uiso 1 1 calc R . .
C187 C 1.6210(12) 0.3215(6) 0.6055(4) 0.050(6) Uiso 1 1 d . . .
C188 C 1.6449(13) 0.3409(6) 0.6329(4) 0.066(7) Uiso 1 1 d . . .
H18G H 1.6847 0.3563 0.6296 0.079 Uiso 1 1 calc R . .
H18H H 1.6617 0.3248 0.6480 0.079 Uiso 1 1 calc R . .
H18I H 1.6038 0.3539 0.6386 0.079 Uiso 1 1 calc R . .
C189 C 1.6832(12) 0.3014(6) 0.5948(4) 0.055(6) Uiso 1 1 d . . .
H18J H 1.6666 0.2912 0.5763 0.066 Uiso 1 1 calc R . .
H18K H 1.6988 0.2836 0.6085 0.066 Uiso 1 1 calc R . .
H18L H 1.7242 0.3166 0.5926 0.066 Uiso 1 1 calc R . .
C190 C 1.4798(8) 0.3796(3) 0.5687(4) 0.048(3) Uiso 1 1 d DU . .
C192 C 1.3820(10) 0.4149(4) 0.5450(4) 0.049(3) Uiso 1 1 d DU . .
C193 C 1.4409(7) 0.4347(4) 0.5479(4) 0.049(3) Uiso 1 1 d DU D .
C194 C 1.4594(13) 0.3044(6) 0.5084(5) 0.058(6) Uiso 1 1 d . . .
C195 C 1.5050(12) 0.3364(6) 0.5051(4) 0.052(6) Uiso 1 1 d . . .
C196 C 1.4774(14) 0.3618(7) 0.4870(5) 0.073(7) Uiso 1 1 d . . .
H196 H 1.4319 0.3586 0.4759 0.087 Uiso 1 1 calc R . .
C197 C 1.5140(12) 0.3911(6) 0.4847(4) 0.050(6) Uiso 1 1 d . . .
C198 C 1.4744(18) 0.4183(8) 0.4644(6) 0.094(9) Uiso 1 1 d . . .
C199 C 1.692(2) 0.4774(9) 0.5629(8) 0.110(11) Uiso 1 1 d . . .
C200 C 1.7218(13) 0.4417(6) 0.5602(4) 0.055(6) Uiso 1 1 d . . .
C201 C 1.7847(12) 0.4272(6) 0.5745(4) 0.053(6) Uiso 1 1 d . . .
H201 H 1.8138 0.4410 0.5877 0.064 Uiso 1 1 calc R . .
C202 C 1.8064(12) 0.3962(5) 0.5709(4) 0.046(5) Uiso 1 1 d . . .
C203 C 1.8782(15) 0.3834(7) 0.5865(6) 0.072(7) Uiso 1 1 d . . .
C204 C 1.6457(14) 0.3218(7) 0.4312(5) 0.067(7) Uiso 1 1 d . . .
C205 C 1.6645(10) 0.3227(5) 0.4647(4) 0.035(5) Uiso 1 1 d . . .
C206 C 1.6805(11) 0.2919(5) 0.4781(4) 0.044(5) Uiso 1 1 d . . .
H206 H 1.6775 0.2718 0.4669 0.053 Uiso 1 1 calc R . .
C207 C 1.7009(10) 0.2893(5) 0.5075(4) 0.036(5) Uiso 1 1 d . . .
C208 C 1.7147(14) 0.2555(6) 0.5205(5) 0.064(7) Uiso 1 1 d . . .
C209 C 1.8237(11) 0.3839(5) 0.4607(4) 0.040(5) Uiso 1 1 d . . .
C210 C 1.7715(11) 0.4392(5) 0.4614(4) 0.045(5) Uiso 1 1 d . . .
C211 C 1.8173(14) 0.4634(6) 0.4788(5) 0.075(8) Uiso 1 1 d . . .
H21A H 1.8039 0.4633 0.4984 0.090 Uiso 1 1 calc R . .
H21B H 1.8101 0.4861 0.4707 0.090 Uiso 1 1 calc R . .
H21C H 1.8685 0.4569 0.4790 0.090 Uiso 1 1 calc R . .
C212 C 1.6900(11) 0.4488(6) 0.4647(4) 0.053(6) Uiso 1 1 d . . .
H21D H 1.6577 0.4310 0.4562 0.064 Uiso 1 1 calc R . .
H21E H 1.6780 0.4703 0.4550 0.064 Uiso 1 1 calc R . .
H21F H 1.6837 0.4511 0.4851 0.064 Uiso 1 1 calc R . .
C213 C 1.7902(10) 0.4325(5) 0.4316(4) 0.035(5) Uiso 1 1 d . . .
C214 C 1.8313(11) 0.4596(5) 0.4189(4) 0.052(6) Uiso 1 1 d . . .
H21G H 1.8748 0.4651 0.4318 0.062 Uiso 1 1 calc R . .
H21H H 1.8006 0.4798 0.4159 0.062 Uiso 1 1 calc R . .
H21I H 1.8457 0.4519 0.4006 0.062 Uiso 1 1 calc R . .
C215 C 1.7241(11) 0.4224(6) 0.4096(4) 0.053(6) Uiso 1 1 d . . .
H21J H 1.7414 0.4171 0.3912 0.064 Uiso 1 1 calc R . .
H21K H 1.6895 0.4413 0.4073 0.064 Uiso 1 1 calc R . .
H21L H 1.6999 0.4025 0.4167 0.064 Uiso 1 1 calc R . .
C216 C 1.8565(10) 0.3515(5) 0.4690(3) 0.032(4) Uiso 1 1 d . . .
C217 C 1.8789(10) 0.3276(5) 0.4517(4) 0.033(4) Uiso 1 1 d . . .
H217 H 1.8751 0.3294 0.4315 0.040 Uiso 1 1 calc R . .
C218 C 1.9093(11) 0.2990(6) 0.4675(4) 0.050(6) Uiso 1 1 d . . .
H218 H 1.9297 0.2797 0.4593 0.061 Uiso 1 1 calc R . .
C219 C 1.9047(12) 0.3035(6) 0.4964(4) 0.052(6) Uiso 1 1 d . . .
C220 C 2.0195(14) 0.4103(7) 0.5068(5) 0.065(7) Uiso 1 1 d . . .
C221 C 2.0263(11) 0.3895(5) 0.4791(4) 0.043(5) Uiso 1 1 d . . .
C222 C 2.0578(11) 0.3591(5) 0.4801(4) 0.051(6) Uiso 1 1 d . . .
H222 H 2.0760 0.3502 0.4983 0.061 Uiso 1 1 calc R . .
C223 C 2.0654(11) 0.3393(5) 0.4556(4) 0.042(5) Uiso 1 1 d . . .
C224 C 2.1033(13) 0.3059(6) 0.4593(5) 0.057(6) Uiso 1 1 d . . .
C225 C 2.2366(15) 0.4204(7) 0.4495(6) 0.076(8) Uiso 1 1 d . . .
C226 C 2.1531(14) 0.4276(6) 0.4379(5) 0.062(7) Uiso 1 1 d . . .
C227 C 2.1259(15) 0.4600(7) 0.4412(5) 0.076(8) Uiso 1 1 d . . .
H227 H 2.1566 0.4764 0.4511 0.091 Uiso 1 1 calc R . .
C228 C 2.0566(15) 0.4693(7) 0.4310(5) 0.075(8) Uiso 1 1 d . . .
C229 C 2.033(2) 0.5101(9) 0.4338(8) 0.104(11) Uiso 1 1 d . . .
C230 C 1.8470(16) 0.4378(7) 0.3288(6) 0.077(8) Uiso 1 1 d . . .
C231 C 1.8881(11) 0.4078(5) 0.3478(4) 0.046(5) Uiso 1 1 d . . .
C232 C 1.8683(13) 0.3742(6) 0.3422(5) 0.065(7) Uiso 1 1 d . . .
H232 H 1.8324 0.3694 0.3268 0.078 Uiso 1 1 calc R . .
C233 C 1.8985(11) 0.3480(5) 0.3581(4) 0.046(5) Uiso 1 1 d . . .
C234 C 1.8774(16) 0.3122(7) 0.3500(6) 0.080(8) Uiso 1 1 d . . .

loop_
_atom_site_aniso_label
_atom_site_aniso_U_11
_atom_site_aniso_U_22
_atom_site_aniso_U_33
_atom_site_aniso_U_23
_atom_site_aniso_U_13
_atom_site_aniso_U_12
Gd1 0.0240(5) 0.0266(5) 0.0296(5) 0.0022(4) 0.0030(4) 0.0003(4)
Gd2 0.0268(6) 0.0323(6) 0.0341(5) -0.0060(4) 0.0049(4) -0.0015(4)
Gd3 0.0246(6) 0.0330(6) 0.0345(5) -0.0058(4) 0.0043(4) -0.0003(4)
Gd4 0.0270(6) 0.0303(5) 0.0308(5) -0.0012(4) 0.0040(4) 0.0000(4)
Gd5 0.0296(6) 0.0299(6) 0.0363(5) 0.0025(4) 0.0064(4) 0.0007(4)
Gd6 0.0288(6) 0.0301(5) 0.0312(5) 0.0010(4) 0.0064(4) 0.0017(4)
Gd7 0.0262(6) 0.0319(6) 0.0313(5) 0.0048(4) 0.0041(4) 0.0024(4)
Gd8 0.0293(6) 0.0366(6) 0.0297(5) 0.0031(4) 0.0039(4) -0.0012(4)
Gd9 0.0263(6) 0.0359(6) 0.0401(6) 0.0010(4) 0.0063(4) 0.0007(4)
Br1 0.108(4) 0.034(2) 0.096(3) -0.0052(18) 0.038(2) -0.012(2)
Br1' 0.130(10) 0.040(5) 0.086(7) 0.003(4) -0.003(6) 0.033(5)
Br2 0.094(3) 0.051(2) 0.067(2) -0.0235(17) 0.011(2) -0.025(2)
Br2' 0.074(6) 0.029(4) 0.065(5) 0.000(3) 0.004(4) -0.007(4)
Br3 0.065(3) 0.094(4) 0.089(3) -0.041(3) 0.016(2) -0.044(3)
Br3' 0.090(5) 0.032(3) 0.065(4) -0.006(3) 0.013(3) -0.015(3)
Br4 0.0639(17) 0.0489(14) 0.0457(13) -0.0098(10) -0.0102(11) -0.0013(12)
Br5 0.0625(19) 0.111(2) 0.0665(17) -0.0432(16) -0.0003(13) -0.0249(17)
Br6 0.0569(16) 0.0540(15) 0.0434(12) 0.0045(10) -0.0105(10) -0.0012(12)
Br7 0.0613(16) 0.0430(13) 0.0427(12) 0.0065(9) -0.0118(10) 0.0033(11)
Br8 0.112(4) 0.051(3) 0.135(4) 0.052(2) 0.063(3) 0.042(2)
Br8' 0.088(9) 0.105(9) 0.117(9) 0.067(7) 0.029(7) 0.060(7)
Br9 0.082(2) 0.0527(16) 0.0555(14) 0.0205(11) 0.0118(12) 0.0262(14)

loop_
_atom_type_symbol
_atom_type_description
_atom_type_scat_dispersion_real
_atom_type_scat_dispersion_imag
_atom_type_scat_source
C C 0.0033 0.0016 'International Tables Vol C Tables 4.2.6.8 and 6.1.1.4'
H H 0.0000 0.0000 'International Tables Vol C Tables 4.2.6.8 and 6.1.1.4'
Br Br -0.2901 2.4595 'International Tables Vol C Tables 4.2.6.8 and 6.1.1.4'
F F 0.0171 0.0103 'International Tables Vol C Tables 4.2.6.8 and 6.1.1.4'
Gd Gd -0.1653 3.9035 'International Tables Vol C Tables 4.2.6.8 and 6.1.1.4'
N N 0.0061 0.0033 'International Tables Vol C Tables 4.2.6.8 and 6.1.1.4'
O O 0.0106 0.0060 'International Tables Vol C Tables 4.2.6.8 and 6.1.1.4'
S S 0.1246 0.1234 'International Tables Vol C Tables 4.2.6.8 and 6.1.1.4'

loop_
_geom_angle_atom_site_label_1
_geom_angle_atom_site_label_2
_geom_angle_atom_site_label_3
_geom_angle
_geom_angle_site_symmetry_3
O3 Gd1 O5 135.9(4) .
O3 Gd1 O8 148.2(4) .
O5 Gd1 O8 75.5(4) .
O3 Gd1 O6 73.3(4) .
O5 Gd1 O6 72.3(4) .
O8 Gd1 O6 123.7(4) .
O3 Gd1 O7 76.2(4) .
O5 Gd1 O7 147.9(4) .
O8 Gd1 O7 72.9(4) .
O6 Gd1 O7 131.9(4) .
O3 Gd1 O4 73.0(4) .
O5 Gd1 O4 74.2(4) .
O8 Gd1 O4 132.7(4) .
O6 Gd1 O4 79.2(4) .
O7 Gd1 O4 125.3(4) .
O3 Gd1 O9 93.6(4) .
O5 Gd1 O9 101.5(4) .
O8 Gd1 O9 70.3(4) .
O6 Gd1 O9 72.6(4) .
O7 Gd1 O9 73.1(4) .
O4 Gd1 O9 151.3(4) .
O3 Gd1 O2 101.5(4) .
O5 Gd1 O2 95.4(4) .
O8 Gd1 O2 75.9(4) .
O6 Gd1 O2 150.8(4) .
O7 Gd1 O2 71.4(4) .
O4 Gd1 O2 71.9(4) .
O9 Gd1 O2 136.6(4) .
O14 Gd2 O11 132.8(4) .
O14 Gd2 O16 74.3(4) .
O11 Gd2 O16 74.6(4) .
O14 Gd2 O12 148.9(4) .
O11 Gd2 O12 73.5(4) .
O16 Gd2 O12 135.9(4) .
O14 Gd2 O13 73.8(4) .
O11 Gd2 O13 123.5(4) .
O16 Gd2 O13 147.0(4) .
O12 Gd2 O13 77.0(4) .
O14 Gd2 O15 122.9(4) .
O11 Gd2 O15 79.1(4) .
O16 Gd2 O15 72.5(4) .
O12 Gd2 O15 72.1(4) .
O13 Gd2 O15 133.8(4) .
O14 Gd2 O17 72.0(4) .
O11 Gd2 O17 151.5(4) .
O16 Gd2 O17 106.0(4) .
O12 Gd2 O17 88.8(4) .
O13 Gd2 O17 71.6(4) .
O15 Gd2 O17 74.2(4) .
O14 Gd2 O10 74.7(4) .
O11 Gd2 O10 72.5(4) .
O16 Gd2 O10 93.1(4) .
O12 Gd2 O10 105.4(4) .
O13 Gd2 O10 70.4(4) .
O15 Gd2 O10 150.8(4) .
O17 Gd2 O10 134.9(4) .
O19 Gd3 O23 145.0(4) .
O19 Gd3 O21 138.6(4) .
O23 Gd3 O21 75.8(4) .
O19 Gd3 O20 73.2(5) .
O23 Gd3 O20 134.4(5) .
O21 Gd3 O20 77.3(4) .
O19 Gd3 O24 73.0(4) .
O23 Gd3 O24 73.0(4) .
O21 Gd3 O24 148.4(4) .
O20 Gd3 O24 122.6(4) .
O19 Gd3 O22 73.6(4) .
O23 Gd3 O22 126.5(4) .
O21 Gd3 O22 72.1(4) .
O20 Gd3 O22 77.3(4) .
O24 Gd3 O22 132.5(4) .
O19 Gd3 O18 105.0(5) .
O23 Gd3 O18 72.3(5) .
O21 Gd3 O18 93.2(4) .
O20 Gd3 O18 73.2(5) .
O24 Gd3 O18 72.7(4) .
O22 Gd3 O18 149.3(4) .
O19 Gd3 O25 89.2(4) .
O23 Gd3 O25 72.7(4) .
O21 Gd3 O25 103.0(4) .
O20 Gd3 O25 149.8(4) .
O24 Gd3 O25 72.5(4) .
O22 Gd3 O25 74.3(4) .
O18 Gd3 O25 136.2(4) .
O30 Gd4 O27 134.4(4) .
O30 Gd4 O28 147.2(4) .
O27 Gd4 O28 72.6(4) .
O30 Gd4 O32 80.2(4) .
O27 Gd4 O32 71.2(4) .
O28 Gd4 O32 132.0(4) .
O30 Gd4 O29 73.7(4) .
O27 Gd4 O29 121.2(4) .
O28 Gd4 O29 75.4(4) .
O32 Gd4 O29 151.8(4) .
O30 Gd4 O31 124.7(4) .
O27 Gd4 O31 79.6(4) .
O28 Gd4 O31 71.1(4) .
O32 Gd4 O31 72.4(4) .
O29 Gd4 O31 132.1(4) .
O30 Gd4 O26 73.4(4) .
O27 Gd4 O26 72.5(4) .
O28 Gd4 O26 106.6(4) .
O32 Gd4 O26 91.3(4) .
O29 Gd4 O26 71.3(4) .
O31 Gd4 O26 151.1(4) .
O30 Gd4 O33 71.1(4) .
O27 Gd4 O33 150.8(4) .
O28 Gd4 O33 90.5(4) .
O32 Gd4 O33 106.8(4) .
O29 Gd4 O33 74.8(4) .
O31 Gd4 O33 72.3(4) .
O26 Gd4 O33 136.3(4) .
O36 Gd5 O35 73.2(4) .
O36 Gd5 O37 137.3(4) .
O35 Gd5 O37 73.3(4) .
O36 Gd5 O38 75.7(4) .
O35 Gd5 O38 77.3(4) .
O37 Gd5 O38 71.8(4) .
O36 Gd5 O40 74.2(4) .
O35 Gd5 O40 125.9(4) .
O37 Gd5 O40 148.3(4) .
O38 Gd5 O40 132.5(4) .
O36 Gd5 O41 93.1(4) .
O35 Gd5 O41 150.3(4) .
O37 Gd5 O41 103.3(4) .
O38 Gd5 O41 73.7(4) .
O40 Gd5 O41 72.3(4) .
O36 Gd5 O39 146.2(4) .
O35 Gd5 O39 133.9(4) .
O37 Gd5 O39 76.3(4) .
O38 Gd5 O39 124.0(4) .
O40 Gd5 O39 72.7(4) .
O41 Gd5 O39 70.5(4) .
O36 Gd5 O34 106.6(4) .
O35 Gd5 O34 75.1(4) .
O37 Gd5 O34 89.4(4) .
O38 Gd5 O34 150.2(4) .
O40 Gd5 O34 74.4(4) .
O41 Gd5 O34 134.6(4) .
O39 Gd5 O34 70.7(4) .
O43 Gd6 O46 146.0(4) .
O43 Gd6 O47 78.9(4) .
O46 Gd6 O47 134.6(4) .
O43 Gd6 O44 74.3(4) .
O46 Gd6 O44 74.5(4) .
O47 Gd6 O44 149.4(4) .
O43 Gd6 O48 122.6(4) .
O46 Gd6 O48 73.5(4) .
O47 Gd6 O48 72.6(4) .
O44 Gd6 O48 135.1(4) .
O43 Gd6 O45 135.1(4) .
O46 Gd6 O45 73.5(4) .
O47 Gd6 O45 71.3(4) .
O44 Gd6 O45 119.7(4) .
O48 Gd6 O45 79.4(4) .
O43 Gd6 O42 69.7(4) .
O46 Gd6 O42 89.9(4) .
O47 Gd6 O42 108.3(4) .
O44 Gd6 O42 75.7(4) .
O48 Gd6 O42 73.7(4) .
O45 Gd6 O42 151.6(4) .
O43 Gd6 O49 72.6(4) .
O46 Gd6 O49 107.9(4) .
O47 Gd6 O49 89.2(4) .
O44 Gd6 O49 69.1(4) .
O48 Gd6 O49 151.8(4) .
O45 Gd6 O49 74.2(4) .
O42 Gd6 O49 133.7(4) .
O56 Gd7 O54 137.5(4) .
O56 Gd7 O53 72.9(4) .
O54 Gd7 O53 72.1(4) .
O56 Gd7 O52 75.3(4) .
O54 Gd7 O52 147.2(4) .
O53 Gd7 O52 133.6(4) .
O56 Gd7 O51 147.0(4) .
O54 Gd7 O51 74.5(4) .
O53 Gd7 O51 123.7(4) .
O52 Gd7 O51 73.5(4) .
O56 Gd7 O55 74.0(5) .
O54 Gd7 O55 75.1(4) .
O53 Gd7 O55 76.6(4) .
O52 Gd7 O55 124.9(4) .
O51 Gd7 O55 134.3(4) .
O56 Gd7 O57 107.2(4) .
O54 Gd7 O57 91.5(4) .
O53 Gd7 O57 149.6(4) .
O52 Gd7 O57 72.6(4) .
O51 Gd7 O57 73.2(4) .
O55 Gd7 O57 74.5(4) .
O56 Gd7 O50 89.3(4) .
O54 Gd7 O50 103.4(4) .
O53 Gd7 O50 74.0(4) .
O52 Gd7 O50 72.7(4) .
O51 Gd7 O50 71.5(4) .
O55 Gd7 O50 149.3(4) .
O57 Gd7 O50 135.9(4) .
O61 Gd8 O60 74.5(4) .
O61 Gd8 O63 130.3(4) .
O60 Gd8 O63 74.1(4) .
O61 Gd8 O64 150.8(4) .
O60 Gd8 O64 134.4(5) .
O63 Gd8 O64 72.2(4) .
O61 Gd8 O59 123.7(4) .
O60 Gd8 O59 72.6(5) .
O63 Gd8 O59 80.9(4) .
O64 Gd8 O59 72.6(5) .
O61 Gd8 O62 74.1(4) .
O60 Gd8 O62 147.9(4) .
O63 Gd8 O62 123.5(4) .
O64 Gd8 O62 77.5(4) .
O59 Gd8 O62 132.3(4) .
O61 Gd8 O65 74.6(4) .
O60 Gd8 O65 95.3(4) .
O63 Gd8 O65 71.1(4) .
O64 Gd8 O65 101.7(4) .
O59 Gd8 O65 151.8(4) .
O62 Gd8 O65 70.0(4) .
O61 Gd8 O58 73.0(4) .
O60 Gd8 O58 104.5(4) .
O63 Gd8 O58 152.6(4) .
O64 Gd8 O58 92.3(4) .
O59 Gd8 O58 72.8(4) .
O62 Gd8 O58 72.3(4) .
O65 Gd8 O58 135.4(4) .
O68 Gd9 O71 148.3(4) .
O68 Gd9 O72 73.6(4) .
O71 Gd9 O72 74.8(5) .
O68 Gd9 O70 136.6(4) .
O71 Gd9 O70 75.1(5) .
O72 Gd9 O70 149.8(5) .
O68 Gd9 O67 72.5(4) .
O71 Gd9 O67 130.6(5) .
O72 Gd9 O67 125.6(4) .
O70 Gd9 O67 74.1(4) .
O68 Gd9 O66 96.1(4) .
O71 Gd9 O66 75.7(4) .
O72 Gd9 O66 70.3(4) .
O70 Gd9 O66 99.5(4) .
O67 Gd9 O66 72.5(4) .
O68 Gd9 O69 74.0(4) .
O71 Gd9 O69 126.4(5) .
O72 Gd9 O69 129.4(5) .
O70 Gd9 O69 72.7(5) .
O67 Gd9 O69 78.4(4) .
O66 Gd9 O69 150.9(4) .
O68 Gd9 O1 98.2(4) 1_854
O71 Gd9 O1 71.1(4) 1_854
O72 Gd9 O1 75.7(4) 1_854
O70 Gd9 O1 97.1(4) 1_854
O67 Gd9 O1 150.1(4) 1_854
O66 Gd9 O1 137.4(4) 1_854
O69 Gd9 O1 71.7(4) 1_854
C8 S1 C11 91.5(11) .
C8 C9 C10 122(3) .
C8 C9 H9A 119.2 .
C10 C9 H9A 119.2 .
C11 C10 C9 105(3) .
C11 C10 H10G 127.5 .
C9 C10 H10G 127.5 .
C10 C11 S1 115(2) .
C10 C11 Br1 127.3(14) .
S1 C11 Br1 118.0(13) .
C8 S1' C11' 88(2) .
C10' C9' C8 123(5) .
C10' C9' H9'A 118.7 .
C8 C9' H9'A 118.7 .
C9' C10' C11' 99(6) .
C9' C10' H10H 130.5 .
C11' C10' H10H 130.5 .
C10' C11' S1' 118(4) .
C10' C11' Br1' 119(3) .
S1' C11' Br1' 122(3) .
C37 S2 C34 90.0(9) .
C37 S2 H36 135.0 .
C34 S2 H36 135.0 .
C34 C35 C36 121(2) .
C34 C35 H35 119.7 .
C36 C35 H35 119.7 .
C36 S2' C34 90.7(11) .
C36 S2' H37 134.6 .
C34 S2' H37 134.6 .
C37 C35' C34 119(2) .
C37 C35' H35' 120.3 .
C34 C35' H35' 120.3 .
C63 S3 C60 98.2(10) .
C63 S3 C61 61.0(9) .
C60 S3 C61 37.2(6) .
C63 S3 H62 130.9 .
C60 S3 H62 130.9 .
C61 S3 H62 168.1 .
C62 C61 C60 125(2) .
C62 C61 C63 40.4(10) .
C60 C61 C63 85.1(17) .
C62 C61 S3 80.6(14) .
C60 C61 S3 44.8(13) .
C63 C61 S3 40.3(8) .
C62 C61 H61 117.4 .
C60 C61 H61 117.4 .
C63 C61 H61 157.2 .
S3 C61 H61 161.7 .
C62 S3' C60 95.4(12) .
C62 S3' H63 132.3 .
C60 S3' H63 132.3 .
C63 C61' C60 118(3) .
C63 C61' H61' 121.1 .
C60 C61' H61' 121.1 .
C193 S8 C190 93.1(9) .
C193 S8 H192 133.5 .
C190 S8 H192 133.5 .
C192 C19A C190 124(2) .
C192 C19A H19A 118.1 .
C190 C19A H19A 118.1 .
C192 S8' C190 93.9(11) .
C192 S8' H193 133.1 .
C190 S8' H193 133.1 .
C193 C19B C190 126(2) .
C193 C19B H19B 117.2 .
C190 C19B H19B 117.2 .
C86 S4 C89 89.6(8) .
C115 S5 C112 92.5(9) .
C141 S6 C138 89.7(9) .
C167 S7 C164 89.4(8) .
C219 S9 C216 90.1(9) .
F97' F97 C147 76(5) .
F97' F97 F99' 118(5) .
C147 F97 F99' 49.3(17) .
F98' F98 C147 61(3) .
F98' F98 F97' 105(4) .
C147 F98 F97' 49.5(16) .
F99' F99 F98' 111(3) .
F99' F99 C147 59.9(19) .
F98' F99 C147 54.4(18) .
F97 F97' C147 75(4) .
F97 F97' F98 128(5) .
C147 F97' F98 54.4(18) .
F98 F98' C147 82(3) .
F98 F98' F99 147(4) .
C147 F98' F99 68(2) .
F99 F99' C147 66(2) .
F99 F99' F97 110(2) .
C147 F99' F97 47.9(16) .
N1 O1 Gd9 135.6(10) 1_256
N2 O2 Gd1 137.4(10) .
C13 O3 Gd1 133.7(13) .
C15 O4 Gd1 131.5(12) .
C18 O5 Gd1 134.5(12) .
C20 O6 Gd1 134.6(13) .
C23 O7 Gd1 133.7(12) .
C25 O8 Gd1 136.8(14) .
N3 O9 Gd1 137.9(10) .
N4 O10 Gd2 140.0(10) .
C39 O11 Gd2 133.7(11) .
C41 O12 Gd2 130.2(12) .
C44 O13 Gd2 132.3(12) .
C46 O14 Gd2 136.9(12) .
C49 O15 Gd2 132.9(13) .
C51 O16 Gd2 133.1(12) .
N5 O17 Gd2 134.9(11) .
N6 O18 Gd3 137.7(11) .
C65 O19 Gd3 132.8(13) .
C67 O20 Gd3 130.9(14) .
C70 O21 Gd3 136.0(12) .
C72 O22 Gd3 132.3(11) .
C75 O23 Gd3 136.2(13) .
C77 O24 Gd3 133.1(12) .
N7 O25 Gd3 131.9(10) .
N8 O26 Gd4 141.3(10) .
C91 O27 Gd4 134.6(11) .
C93 O28 Gd4 131.7(12) .
C96 O29 Gd4 131.6(13) .
C98 O30 Gd4 136.2(12) .
C101 O31 Gd4 130.7(12) .
C103 O32 Gd4 132.6(13) .
N9 O33 Gd4 132.8(10) .
N10 O34 Gd5 138.2(10) .
C117 O35 Gd5 132.1(12) .
C119 O36 Gd5 133.4(12) .
C122 O37 Gd5 134.6(12) .
C124 O38 Gd5 134.2(13) .
C127 O39 Gd5 133.7(11) .
C129 O40 Gd5 132.5(12) .
N11 O41 Gd5 136.7(11) .
N12 O42 Gd6 136.5(10) .
C143 O43 Gd6 132.3(13) .
C145 O44 Gd6 134.2(12) .
C148 O45 Gd6 131.5(12) .
C150 O46 Gd6 129.8(11) .
C153 O47 Gd6 133.6(12) .
C155 O48 Gd6 133.3(12) .
N13 O49 Gd6 139.8(10) .
N14 O50 Gd7 134.6(10) .
C169 O51 Gd7 132.8(12) .
C171 O52 Gd7 133.4(13) .
C174 O53 Gd7 135.5(11) .
C176 O54 Gd7 137.5(12) .
C179 O55 Gd7 133.2(14) .
C181 O56 Gd7 131.7(14) .
N15 O57 Gd7 136.5(11) .
N16 O58 Gd8 134.0(11) .
C195 O59 Gd8 132.9(14) .
C197 O60 Gd8 131.7(14) .
C200 O61 Gd8 135.4(14) .
C202 O62 Gd8 130.4(13) .
C205 O63 Gd8 134.4(12) .
C207 O64 Gd8 134.0(12) .
N17 O65 Gd8 140.1(10) .
N18 O66 Gd9 135.0(10) .
C221 O67 Gd9 132.1(13) .
C223 O68 Gd9 135.9(12) .
C226 O69 Gd9 128.8(15) .
C228 O70 Gd9 128.4(16) .
C231 O71 Gd9 132.7(14) .
C233 O72 Gd9 133.2(13) .
O1 N1 C1 125.2(16) .
O1 N1 C2 119.6(15) .
C1 N1 C2 113.0(15) .
O2 N2 C1 126.2(15) .
O2 N2 C5 122.4(14) .
C1 N2 C5 110.5(15) .
O9 N3 C27 125.3(14) .
O9 N3 C28 123.3(12) .
C27 N3 C28 109.8(13) .
O10 N4 C27 124.4(14) .
O10 N4 C31 120.3(13) .
C27 N4 C31 114.5(13) .
O17 N5 C53 126.5(16) .
O17 N5 C54 120.8(15) .
C53 N5 C54 112.4(15) .
O18 N6 C53 121.7(17) .
O18 N6 C57 123.8(16) .
C53 N6 C57 113.7(16) .
O25 N7 C79 123.9(14) .
O25 N7 C80 121.0(12) .
C79 N7 C80 113.6(14) .
O26 N8 C79 122.6(15) .
O26 N8 C83 125.9(15) .
C79 N8 C83 110.4(14) .
O33 N9 C105 124.5(14) .
O33 N9 C106 121.5(14) .
C105 N9 C106 112.9(13) .
O34 N10 C105 121.2(14) .
O34 N10 C109 121.4(13) .
C105 N10 C109 116.9(14) .
O41 N11 C131 125.0(15) .
O41 N11 C132 119.9(13) .
C131 N11 C132 114.8(15) .
O42 N12 C131 122.2(14) .
O42 N12 C135 123.5(15) .
C131 N12 C135 113.0(14) .
O49 N13 C157 125.8(14) .
O49 N13 C158 118.7(13) .
C157 N13 C158 113.9(13) .
O50 N14 C157 127.0(15) .
O50 N14 C161 120.8(13) .
C157 N14 C161 111.3(14) .
O57 N15 C183 128.3(16) .
O57 N15 C184 121.0(15) .
C183 N15 C184 110.7(16) .
O58 N16 C183 122.7(16) .
O58 N16 C187 126.1(16) .
C183 N16 C187 110.6(15) .
O65 N17 C209 123.6(15) .
O65 N17 C210 123.3(14) .
C209 N17 C210 112.5(15) .
O66 N18 C209 123.8(15) .
O66 N18 C213 123.1(13) .
C209 N18 C213 111.9(14) .
N2 C1 N1 107.8(16) .
N2 C1 C8 125.5(16) .
N1 C1 C8 126.8(16) .
C3 C2 C4 115.0(18) .
C3 C2 N1 109.7(16) .
C4 C2 N1 104.2(15) .
C3 C2 C5 115.6(17) .
C4 C2 C5 114.0(16) .
N1 C2 C5 95.8(15) .
C2 C3 H3A 109.5 .
C2 C3 H3B 109.5 .
H3A C3 H3B 109.5 .
C2 C3 H3C 109.5 .
H3A C3 H3C 109.5 .
H3B C3 H3C 109.5 .
C2 C4 H4A 109.5 .
C2 C4 H4B 109.5 .
H4A C4 H4B 109.5 .
C2 C4 H4C 109.5 .
H4A C4 H4C 109.5 .
H4B C4 H4C 109.5 .
N2 C5 C7 105.7(15) .
N2 C5 C2 102.5(15) .
C7 C5 C2 116.0(15) .
N2 C5 C6 109.7(14) .
C7 C5 C6 108.7(16) .
C2 C5 C6 113.7(16) .
C5 C6 H6A 109.5 .
C5 C6 H6B 109.5 .
H6A C6 H6B 109.5 .
C5 C6 H6C 109.5 .
H6A C6 H6C 109.5 .
H6B C6 H6C 109.5 .
C5 C7 H7A 109.5 .
C5 C7 H7B 109.5 .
H7A C7 H7B 109.5 .
C5 C7 H7C 109.5 .
H7A C7 H7C 109.5 .
H7B C7 H7C 109.5 .
C9' C8 C9 97(3) .
C9' C8 C1 133(3) .
C9 C8 C1 129.2(17) .
C9' C8 S1' 104(3) .
C9 C8 S1' 9(2) .
C1 C8 S1' 122.0(13) .
C9' C8 S1 12(3) .
C9 C8 S1 105.0(17) .
C1 C8 S1 125.6(12) .
S1' C8 S1 112.4(11) .
F2 C12 F1 113(2) .
F2 C12 F3 108(2) .
F1 C12 F3 105(2) .
F2 C12 C13 114(2) .
F1 C12 C13 111(2) .
F3 C12 C13 106(2) .
O3 C13 C14 126(2) .
O3 C13 C12 111(2) .
C14 C13 C12 123(2) .
C15 C14 C13 123(2) .
C15 C14 H14 118.5 .
C13 C14 H14 118.5 .
O4 C15 C14 126.3(19) .
O4 C15 C16 111.1(18) .
C14 C15 C16 122.1(19) .
F5 C16 F4 108(2) .
F5 C16 F6 112(2) .
F4 C16 F6 103(2) .
F5 C16 C15 115(2) .
F4 C16 C15 110(2) .
F6 C16 C15 109(2) .
F9 C17 F7 107.7(19) .
F9 C17 F8 107.0(18) .
F7 C17 F8 104.9(18) .
F9 C17 C18 114.8(17) .
F7 C17 C18 111.2(18) .
F8 C17 C18 110.7(19) .
O5 C18 C19 129.2(18) .
O5 C18 C17 114.5(16) .
C19 C18 C17 116.2(16) .
C18 C19 C20 119.0(16) .
C18 C19 H19 120.5 .
C20 C19 H19 120.5 .
O6 C20 C19 128.0(17) .
O6 C20 C21 114.9(17) .
C19 C20 C21 117.0(16) .
F12 C21 F10 112(2) .
F12 C21 F11 108.0(18) .
F10 C21 F11 105.3(18) .
F12 C21 C20 111.3(17) .
F10 C21 C20 107.4(17) .
F11 C21 C20 113.0(18) .
F14 C22 F15 107.3(17) .
F14 C22 F13 111.2(19) .
F15 C22 F13 100.6(18) .
F14 C22 C23 113.7(19) .
F15 C22 C23 115.5(18) .
F13 C22 C23 107.9(17) .
O7 C23 C24 127.0(18) .
O7 C23 C22 113.2(17) .
C24 C23 C22 119.8(18) .
C23 C24 C25 124(2) .
C23 C24 H24 117.9 .
C25 C24 H24 117.9 .
O8 C25 C24 125(2) .
O8 C25 C26 113.2(19) .
C24 C25 C26 121.2(19) .
F16 C26 F18 115(3) .
F16 C26 F17 116(2) .
F18 C26 F17 104(2) .
F16 C26 C25 113(2) .
F18 C26 C25 104(2) .
F17 C26 C25 103.0(19) .
N4 C27 N3 107.8(15) .
N4 C27 C34 127.1(15) .
N3 C27 C34 124.9(15) .
C29 C28 N3 106.8(14) .
C29 C28 C31 114.6(15) .
N3 C28 C31 104.0(12) .
C29 C28 C30 108.5(14) .
N3 C28 C30 108.4(13) .
C31 C28 C30 114.0(14) .
C28 C29 H29A 109.5 .
C28 C29 H29B 109.5 .
H29A C29 H29B 109.5 .
C28 C29 H29C 109.5 .
H29A C29 H29C 109.5 .
H29B C29 H29C 109.5 .
C28 C30 H30A 109.5 .
C28 C30 H30B 109.5 .
H30A C30 H30B 109.5 .
C28 C30 H30C 109.5 .
H30A C30 H30C 109.5 .
H30B C30 H30C 109.5 .
C32 C31 C33 111.9(16) .
C32 C31 C28 117.4(15) .
C33 C31 C28 114.6(16) .
C32 C31 N4 109.1(15) .
C33 C31 N4 104.6(14) .
C28 C31 N4 97.3(13) .
C31 C32 H32A 109.5 .
C31 C32 H32B 109.5 .
H32A C32 H32B 109.5 .
C31 C32 H32C 109.5 .
H32A C32 H32C 109.5 .
H32B C32 H32C 109.5 .
C31 C33 H33A 109.5 .
C31 C33 H33B 109.5 .
H33A C33 H33B 109.5 .
C31 C33 H33C 109.5 .
H33A C33 H33C 109.5 .
H33B C33 H33C 109.5 .
C35 C34 C35' 91(2) .
C35 C34 C27 134.0(15) .
C35' C34 C27 133.7(17) .
C35 C34 S2' 15.1(8) .
C35' C34 S2' 105(2) .
C27 C34 S2' 119.2(12) .
C35 C34 S2 105.2(15) .
C35' C34 S2 18(2) .
C27 C34 S2 120.8(10) .
S2' C34 S2 119.9(11) .
C37 C36 C35 102.8(19) .
C37 C36 S2' 117.7(16) .
C35 C36 S2' 15.3(8) .
C37 C36 Br2' 119.7(14) .
C35 C36 Br2' 135.9(14) .
S2' C36 Br2' 120.6(10) .
C36 C37 C35' 103(2) .
C36 C37 S2 121.4(17) .
C35' C37 S2 21(2) .
C36 C37 Br2 117.6(15) .
C35' C37 Br2 139.3(16) .
S2 C37 Br2 120.0(10) .
F20 C38 F19 110(3) .
F20 C38 F21 107(3) .
F19 C38 F21 107(3) .
F20 C38 C39 115(3) .
F19 C38 C39 109(2) .
F21 C38 C39 109(2) .
O11 C39 C40 126.1(18) .
O11 C39 C38 114.8(19) .
C40 C39 C38 119(2) .
C41 C40 C39 123(2) .
C41 C40 H40 118.4 .
C39 C40 H40 118.4 .
O12 C41 C40 131(2) .
O12 C41 C42 109.2(19) .
C40 C41 C42 119(2) .
F22 C42 F23 117(3) .
F22 C42 F24 103(3) .
F23 C42 F24 106(3) .
F22 C42 C41 113(3) .
F23 C42 C41 112(3) .
F24 C42 C41 103(2) .
F27 C43 F26 108(2) .
F27 C43 F25 106(2) .
F26 C43 F25 106(2) .
F27 C43 C44 113(2) .
F26 C43 C44 114(2) .
F25 C43 C44 110(2) .
O13 C44 C45 130.1(19) .
O13 C44 C43 111.5(18) .
C45 C44 C43 118.4(19) .
C44 C45 C46 121.5(18) .
C44 C45 H45 119.3 .
C46 C45 H45 119.3 .
O14 C46 C45 125.2(19) .
O14 C46 C47 114.4(17) .
C45 C46 C47 120.1(18) .
F28 C47 F29 110.4(17) .
F28 C47 F30 107.6(17) .
F29 C47 F30 105.3(16) .
F28 C47 C46 111.2(16) .
F29 C47 C46 111.6(18) .
F30 C47 C46 110.5(16) .
F33 C48 F32 108(2) .
F33 C48 F31 107(2) .
F32 C48 F31 105(2) .
F33 C48 C49 112(2) .
F32 C48 C49 114(2) .
F31 C48 C49 109(2) .
O15 C49 C50 127(2) .
O15 C49 C48 113.2(18) .
C50 C49 C48 119(2) .
C51 C50 C49 120(2) .
C51 C50 H50 120.0 .
C49 C50 H50 120.0 .
O16 C51 C50 129.5(18) .
O16 C51 C52 115.6(17) .
C50 C51 C52 114.8(18) .
F34 C52 F35 109.0(17) .
F34 C52 F36 107.6(17) .
F35 C52 F36 101.4(14) .
F34 C52 C51 114.2(16) .
F35 C52 C51 111.8(17) .
F36 C52 C51 112.0(16) .
N5 C53 N6 106.2(16) .
N5 C53 C60 126.7(17) .
N6 C53 C60 127.0(18) .
C56 C54 N5 112.9(16) .
C56 C54 C57 114.1(17) .
N5 C54 C57 100.5(14) .
C56 C54 C55 111.0(17) .
N5 C54 C55 103.9(16) .
C57 C54 C55 113.6(16) .
C54 C55 H55A 109.5 .
C54 C55 H55B 109.5 .
H55A C55 H55B 109.5 .
C54 C55 H55C 109.5 .
H55A C55 H55C 109.5 .
H55B C55 H55C 109.5 .
C54 C56 H56A 109.5 .
C54 C56 H56B 109.5 .
H56A C56 H56B 109.5 .
C54 C56 H56C 109.5 .
H56A C56 H56C 109.5 .
H56B C56 H56C 109.5 .
N6 C57 C59 104.0(16) .
N6 C57 C58 110.3(17) .
C59 C57 C58 113.7(19) .
N6 C57 C54 99.9(15) .
C59 C57 C54 111.6(17) .
C58 C57 C54 115.9(17) .
C57 C58 H58A 109.5 .
C57 C58 H58B 109.5 .
H58A C58 H58B 109.5 .
C57 C58 H58C 109.5 .
H58A C58 H58C 109.5 .
H58B C58 H58C 109.5 .
C57 C59 H59A 109.5 .
C57 C59 H59B 109.5 .
H59A C59 H59B 109.5 .
C57 C59 H59C 109.5 .
H59A C59 H59C 109.5 .
H59B C59 H59C 109.5 .
C61' C60 C61 89(2) .
C61' C60 C53 134.1(17) .
C61 C60 C53 136(2) .
C61' C60 S3 14(3) .
C61 C60 S3 97.9(18) .
C53 C60 S3 126.2(12) .
C61' C60 S3' 102(2) .
C61 C60 S3' 16.3(12) .
C53 C60 S3' 120.5(16) .
S3 C60 S3' 112.7(13) .
C63 C62 C61 97(2) .
C63 C62 S3' 112.0(16) .
C61 C62 S3' 16.5(12) .
C63 C62 Br3' 112.0(13) .
C61 C62 Br3' 150.6(17) .
S3' C62 Br3' 134.5(12) .
C62 C63 C61' 108(2) .
C62 C63 S3 121.2(18) .
C61' C63 S3 16(2) .
C62 C63 Br3 102.2(13) .
C61' C63 Br3 148.6(18) .
S3 C63 Br3 136.6(13) .
C62 C63 C61 42.6(10) .
C61' C63 C61 66.2(19) .
S3 C63 C61 78.7(11) .
Br3 C63 C61 144.6(12) .
F39 C64 F38 111(3) .
F39 C64 F37 111(2) .
F38 C64 F37 108(2) .
F39 C64 C65 111(2) .
F38 C64 C65 107(2) .
F37 C64 C65 109(2) .
O19 C65 C66 131(2) .
O19 C65 C64 110.6(19) .
C66 C65 C64 119(2) .
C65 C66 C67 120(2) .
C65 C66 H66 119.9 .
C67 C66 H66 119.9 .
O20 C67 C66 129(2) .
O20 C67 C68 112(2) .
C66 C67 C68 118(2) .
F42 C68 F40 114(3) .
F42 C68 F41 113(3) .
F40 C68 F41 103(2) .
F42 C68 C67 113(2) .
F40 C68 C67 108(2) .
F41 C68 C67 105(2) .
F44 C69 F43 108.2(18) .
F44 C69 F45 107.1(17) .
F43 C69 F45 109.0(18) .
F44 C69 C70 109.7(18) .
F43 C69 C70 110.6(17) .
F45 C69 C70 112.1(18) .
O21 C70 C71 127.1(18) .
O21 C70 C69 115.0(17) .
C71 C70 C69 117.9(17) .
C72 C71 C70 122.3(18) .
C72 C71 H71 118.8 .
C70 C71 H71 118.8 .
O22 C72 C71 127.5(17) .
O22 C72 C73 112.2(17) .
C71 C72 C73 120.3(17) .
F48 C73 F47 108.0(18) .
F48 C73 F46 105.0(18) .
F47 C73 F46 102.2(16) .
F48 C73 C72 114.9(18) .
F47 C73 C72 113.0(19) .
F46 C73 C72 112.7(18) .
F49 C74 F50 106(2) .
F49 C74 F51 106(2) .
F50 C74 F51 108(2) .
F49 C74 C75 112(2) .
F50 C74 C75 114(2) .
F51 C74 C75 111(2) .
O23 C75 C76 125(2) .
O23 C75 C74 115.8(19) .
C76 C75 C74 118.7(19) .
C77 C76 C75 123(2) .
C77 C76 H76 118.5 .
C75 C76 H76 118.5 .
O24 C77 C76 128.6(18) .
O24 C77 C78 112.3(18) .
C76 C77 C78 118.4(19) .
F52' C78 F54' 112(3) .
F52' C78 F54 45(2) .
F54' C78 F54 129(3) .
F52' C78 F52 127(3) .
F54' C78 F52 51.0(17) .
F54 C78 F52 101(2) .
F52' C78 F53 60(2) .
F54' C78 F53 66(2) .
F54 C78 F53 105(2) .
F52 C78 F53 115(3) .
F52' C78 F53' 94(3) .
F54' C78 F53' 108(3) .
F54 C78 F53' 50(2) .
F52 C78 F53' 59(2) .
F53 C78 F53' 144(3) .
F52' C78 C77 118(3) .
F54' C78 C77 117(2) .
F54 C78 C77 114(2) .
F52 C78 C77 113(2) .
F53 C78 C77 108(2) .
F53' C78 C77 105(3) .
N7 C79 N8 106.8(15) .
N7 C79 C86 127.5(16) .
N8 C79 C86 125.2(16) .
C81 C80 N7 109.8(15) .
C81 C80 C82 111.3(15) .
N7 C80 C82 108.8(14) .
C81 C80 C83 114.5(15) .
N7 C80 C83 98.3(12) .
C82 C80 C83 113.2(15) .
C80 C81 H81A 109.5 .
C80 C81 H81B 109.5 .
H81A C81 H81B 109.5 .
C80 C81 H81C 109.5 .
H81A C81 H81C 109.5 .
H81B C81 H81C 109.5 .
C80 C82 H82A 109.5 .
C80 C82 H82B 109.5 .
H82A C82 H82B 109.5 .
C80 C82 H82C 109.5 .
H82A C82 H82C 109.5 .
H82B C82 H82C 109.5 .
N8 C83 C85 108.5(15) .
N8 C83 C84 105.2(14) .
C85 C83 C84 110.0(17) .
N8 C83 C80 99.2(14) .
C85 C83 C80 115.4(15) .
C84 C83 C80 117.1(15) .
C83 C84 H84A 109.5 .
C83 C84 H84B 109.5 .
H84A C84 H84B 109.5 .
C83 C84 H84C 109.5 .
H84A C84 H84C 109.5 .
H84B C84 H84C 109.5 .
C83 C85 H85A 109.5 .
C83 C85 H85B 109.5 .
H85A C85 H85B 109.5 .
C83 C85 H85C 109.5 .
H85A C85 H85C 109.5 .
H85B C85 H85C 109.5 .
C87 C86 C79 126.3(15) .
C87 C86 S4 111.4(13) .
C79 C86 S4 122.2(13) .
C86 C87 C88 113.6(17) .
C86 C87 H87 123.2 .
C88 C87 H87 123.2 .
C89 C88 C87 110.5(19) .
C89 C88 H88 124.7 .
C87 C88 H88 124.7 .
C88 C89 S4 114.9(15) .
C88 C89 Br4 127.2(16) .
S4 C89 Br4 117.9(10) .
F57 C90 F55 110.1(19) .
F57 C90 F56 108.0(17) .
F55 C90 F56 103.0(16) .
F57 C90 C91 116.1(17) .
F55 C90 C91 109.8(18) .
F56 C90 C91 108.9(17) .
O27 C91 C92 126.2(18) .
O27 C91 C90 115.7(17) .
C92 C91 C90 118.1(19) .
C93 C92 C91 122(2) .
C93 C92 H92 119.1 .
C91 C92 H92 119.1 .
O28 C93 C92 129.3(19) .
O28 C93 C94 111.5(17) .
C92 C93 C94 119(2) .
F58 C94 F59 109(2) .
F58 C94 F60 107(2) .
F59 C94 F60 105.3(18) .
F58 C94 C93 113.7(19) .
F59 C94 C93 113(2) .
F60 C94 C93 108.8(19) .
F61 C95 F63 105.7(17) .
F61 C95 F62 103.4(16) .
F63 C95 F62 109.7(18) .
F61 C95 C96 111.8(17) .
F63 C95 C96 110.7(17) .
F62 C95 C96 114.9(17) .
O29 C96 C97 131.4(19) .
O29 C96 C95 111.7(17) .
C97 C96 C95 116.8(18) .
C98 C97 C96 120.6(19) .
C98 C97 H97 119.7 .
C96 C97 H97 119.7 .
O30 C98 C97 126.3(18) .
O30 C98 C99 116.6(17) .
C97 C98 C99 117.1(18) .
F66 C99 F65 105(2) .
F66 C99 F64 108(2) .
F65 C99 F64 105.3(19) .
F66 C99 C98 116.3(19) .
F65 C99 C98 111.8(19) .
F64 C99 C98 110.0(18) .
F67 C100 F69 108.7(18) .
F67 C100 F68 106.4(16) .
F69 C100 F68 107.8(18) .
F67 C100 C101 110.7(17) .
F69 C100 C101 112.5(16) .
F68 C100 C101 110.4(17) .
O31 C101 C102 129.5(19) .
O31 C101 C100 112.6(16) .
C102 C101 C100 117.8(17) .
C101 C102 C103 121.6(19) .
C101 C102 H102 119.2 .
C103 C102 H102 119.2 .
O32 C103 C102 127.3(19) .
O32 C103 C104 115.6(19) .
C102 C103 C104 117.1(19) .
F72 C104 F71 108(2) .
F72 C104 F70 105.0(19) .
F71 C104 F70 105(2) .
F72 C104 C103 111(2) .
F71 C104 C103 114(2) .
F70 C104 C103 112.4(19) .
N10 C105 N9 103.7(13) .
N10 C105 C112 130.0(16) .
N9 C105 C112 126.2(15) .
C108 C106 C107 112.1(16) .
C108 C106 N9 108.3(14) .
C107 C106 N9 106.1(15) .
C108 C106 C109 113.9(16) .
C107 C106 C109 115.2(16) .
N9 C106 C109 100.1(13) .
C106 C107 H10A 109.5 .
C106 C107 H10B 109.5 .
H10A C107 H10B 109.5 .
C106 C107 H10C 109.5 .
H10A C107 H10C 109.5 .
H10B C107 H10C 109.5 .
C106 C108 H10D 109.5 .
C106 C108 H10E 109.5 .
H10D C108 H10E 109.5 .
C106 C108 H10F 109.5 .
H10D C108 H10F 109.5 .
H10E C108 H10F 109.5 .
C111 C109 N10 110.1(16) .
C111 C109 C110 111.8(16) .
N10 C109 C110 105.1(14) .
C111 C109 C106 114.6(15) .
N10 C109 C106 98.9(13) .
C110 C109 C106 115.0(15) .
C109 C110 H11A 109.5 .
C109 C110 H11B 109.5 .
H11A C110 H11B 109.5 .
C109 C110 H11C 109.5 .
H11A C110 H11C 109.5 .
H11B C110 H11C 109.5 .
C109 C111 H11D 109.5 .
C109 C111 H11E 109.5 .
H11D C111 H11E 109.5 .
C109 C111 H11F 109.5 .
H11D C111 H11F 109.5 .
H11E C111 H11F 109.5 .
C113 C112 C105 129.4(17) .
C113 C112 S5 107.4(13) .
C105 C112 S5 123.0(14) .
C114 C113 C112 117.7(18) .
C114 C113 H113 121.1 .
C112 C113 H113 121.1 .
C113 C114 C115 111.5(19) .
C113 C114 H114 124.3 .
C115 C114 H114 124.3 .
C114 C115 S5 110.8(15) .
C114 C115 Br5 128.8(16) .
S5 C115 Br5 120.3(12) .
F75' C116 F73 91(3) .
F75' C116 F75 38.1(18) .
F73 C116 F75 123(3) .
F75' C116 F74 121(3) .
F73 C116 F74 98(3) .
F75 C116 F74 94(3) .
F75' C116 F73' 117(3) .
F73 C116 F73' 38.2(18) .
F75 C116 F73' 129(3) .
F74 C116 F73' 61(2) .
F75' C116 F74' 105(3) .
F73 C116 F74' 125(3) .
F75 C116 F74' 70(2) .
F74 C116 F74' 29.4(16) .
F73' C116 F74' 90(2) .
F75' C116 C117 121(3) .
F73 C116 C117 113(3) .
F75 C116 C117 115(2) .
F74 C116 C117 109(3) .
F73' C116 C117 114(2) .
F74' C116 C117 102(2) .
O35 C117 C118 129(2) .
O35 C117 C116 115.0(19) .
C118 C117 C116 115(2) .
C119 C118 C117 121(2) .
C119 C118 H118 119.5 .
C117 C118 H118 119.5 .
O36 C119 C118 128.8(19) .
O36 C119 C120 111.6(17) .
C118 C119 C120 119.6(19) .
F78 C120 F77 112.6(19) .
F78 C120 F76 103.5(17) .
F77 C120 F76 104.9(18) .
F78 C120 C119 113.7(19) .
F77 C120 C119 111.3(17) .
F76 C120 C119 110.2(17) .
F81 C121 F80 107.0(18) .
F81 C121 F79 105.5(16) .
F80 C121 F79 104.9(17) .
F81 C121 C122 116.0(18) .
F80 C121 C122 111.1(17) .
F79 C121 C122 111.4(17) .
O37 C122 C123 125.8(18) .
O37 C122 C121 116.5(17) .
C123 C122 C121 117.6(17) .
C124 C123 C122 123.2(19) .
C124 C123 H123 118.4 .
C122 C123 H123 118.4 .
O38 C124 C123 126(2) .
O38 C124 C125 115.4(18) .
C123 C124 C125 118.6(18) .
F82 C125 F84 108.5(18) .
F82 C125 F83 103.7(18) .
F84 C125 F83 106.3(18) .
F82 C125 C124 111.5(17) .
F84 C125 C124 114.7(19) .
F83 C125 C124 111.4(18) .
F87 C126 F86 107(2) .
F87 C126 F85 104.9(18) .
F86 C126 F85 103.9(18) .
F87 C126 C127 116(2) .
F86 C126 C127 113.7(19) .
F85 C126 C127 111.2(19) .
O39 C127 C128 127.4(19) .
O39 C127 C126 112.5(17) .
C128 C127 C126 120(2) .
C129 C128 C127 121(2) .
C129 C128 H128 119.4 .
C127 C128 H128 119.4 .
O40 C129 C128 132(2) .
O40 C129 C130 109.3(18) .
C128 C129 C130 119(2) .
F88 C130 F90 106.8(19) .
F88 C130 F89 107.0(17) .
F90 C130 F89 106.0(18) .
F88 C130 C129 112.3(18) .
F90 C130 C129 111.5(18) .
F89 C130 C129 112.8(19) .
N11 C131 N12 104.7(15) .
N11 C131 C138 128.1(18) .
N12 C131 C138 127.2(16) .
N11 C132 C134 111.7(15) .
N11 C132 C135 100.2(13) .
C134 C132 C135 113.7(15) .
N11 C132 C133 104.7(14) .
C134 C132 C133 111.1(14) .
C135 C132 C133 114.5(15) .
C132 C133 H13A 109.5 .
C132 C133 H13B 109.5 .
H13A C133 H13B 109.5 .
C132 C133 H13C 109.5 .
H13A C133 H13C 109.5 .
H13B C133 H13C 109.5 .
C132 C134 H13D 109.5 .
C132 C134 H13E 109.5 .
H13D C134 H13E 109.5 .
C132 C134 H13F 109.5 .
H13D C134 H13F 109.5 .
H13E C134 H13F 109.5 .
N12 C135 C136 109.9(15) .
N12 C135 C137 108.2(14) .
C136 C135 C137 109.8(16) .
N12 C135 C132 100.0(14) .
C136 C135 C132 114.5(15) .
C137 C135 C132 113.9(15) .
C135 C136 H13G 109.5 .
C135 C136 H13H 109.5 .
H13G C136 H13H 109.5 .
C135 C136 H13I 109.5 .
H13G C136 H13I 109.5 .
H13H C136 H13I 109.5 .
C135 C137 H13J 109.5 .
C135 C137 H13K 109.5 .
H13J C137 H13K 109.5 .
C135 C137 H13L 109.5 .
H13J C137 H13L 109.5 .
H13K C137 H13L 109.5 .
C139 C138 C131 127.1(17) .
C139 C138 S6 110.8(13) .
C131 C138 S6 122.1(15) .
C138 C139 C140 114.4(17) .
C138 C139 H139 122.8 .
C140 C139 H139 122.8 .
C141 C140 C139 112.5(19) .
C141 C140 H140 123.8 .
C139 C140 H140 123.8 .
C140 C141 S6 112.6(14) .
C140 C141 Br6 128.9(15) .
S6 C141 Br6 118.5(10) .
F91 C142 F92 110(2) .
F91 C142 F93 108.1(19) .
F92 C142 F93 104.9(19) .
F91 C142 C143 114(2) .
F92 C142 C143 109.1(18) .
F93 C142 C143 110.7(19) .
O43 C143 C144 129(2) .
O43 C143 C142 113.2(19) .
C144 C143 C142 118(2) .
C145 C144 C143 123(2) .
C145 C144 H144 118.7 .
C143 C144 H144 118.7 .
O44 C145 C144 127.6(19) .
O44 C145 C146 113.9(19) .
C144 C145 C146 118(2) .
F94 C146 F96 105(2) .
F94 C146 F95 107(2) .
F96 C146 F95 100(2) .
F94 C146 C145 112(2) .
F96 C146 C145 115(2) .
F95 C146 C145 117(2) .
F98' C147 F97 132(3) .
F98' C147 F97' 108(3) .
F97 C147 F97' 29.0(17) .
F98' C147 F99' 108(3) .
F97 C147 F99' 83(2) .
F97' C147 F99' 108(3) .
F98' C147 F98 37.0(17) .
F97 C147 F98 105(2) .
F97' C147 F98 76(2) .
F99' C147 F98 137(2) .
F98' C147 F99 57.9(19) .
F97 C147 F99 130(3) .
F97' C147 F99 138(3) .
F99' C147 F99 53.9(17) .
F98 C147 F99 94(2) .
F98' C147 C148 110(2) .
F97 C147 C148 108(2) .
F97' C147 C148 111(2) .
F99' C147 C148 112(2) .
F98 C147 C148 106(2) .
F99 C147 C148 111(2) .
O45 C148 C149 129.5(19) .
O45 C148 C147 112.8(16) .
C149 C148 C147 117.7(19) .
C150 C149 C148 121(2) .
C150 C149 H149 119.6 .
C148 C149 H149 119.6 .
O46 C150 C149 131.1(18) .
O46 C150 C151 108.6(16) .
C149 C150 C151 120.4(19) .
F101 C151 F102 107.6(18) .
F101 C151 F100 107.4(17) .
F102 C151 F100 107.2(17) .
F101 C151 C150 114.2(18) .
F102 C151 C150 111.8(16) .
F100 C151 C150 108.4(17) .
F105 C152 F104 104.9(18) .
F105 C152 F103 104.4(17) .
F104 C152 F103 108.3(18) .
F105 C152 C153 113.8(18) .
F104 C152 C153 115.3(18) .
F103 C152 C153 109.4(18) .
O47 C153 C154 127.0(17) .
O47 C153 C152 115.6(17) .
C154 C153 C152 117.4(18) .
C155 C154 C153 121.9(18) .
C155 C154 H154 119.1 .
C153 C154 H154 119.1 .
O48 C155 C154 127.9(18) .
O48 C155 C156 113.2(17) .
C154 C155 C156 118.9(18) .
F106 C156 F108 108.0(19) .
F106 C156 F107 103(2) .
F108 C156 F107 104.1(19) .
F106 C156 C155 112(2) .
F108 C156 C155 115(2) .
F107 C156 C155 113.7(19) .
N13 C157 N14 107.8(15) .
N13 C157 C164 127.1(15) .
N14 C157 C164 124.7(16) .
C159 C158 N13 111.8(14) .
C159 C158 C160 112.3(16) .
N13 C158 C160 105.5(13) .
C159 C158 C161 114.4(14) .
N13 C158 C161 98.7(13) .
C160 C158 C161 113.0(14) .
C158 C159 H15A 109.5 .
C158 C159 H15B 109.5 .
H15A C159 H15B 109.5 .
C158 C159 H15C 109.5 .
H15A C159 H15C 109.5 .
H15B C159 H15C 109.5 .
C158 C160 H16A 109.5 .
C158 C160 H16B 109.5 .
H16A C160 H16B 109.5 .
C158 C160 H16C 109.5 .
H16A C160 H16C 109.5 .
H16B C160 H16C 109.5 .
C163 C161 N14 108.6(14) .
C163 C161 C162 111.7(14) .
N14 C161 C162 105.9(14) .
C163 C161 C158 114.6(15) .
N14 C161 C158 100.0(13) .
C162 C161 C158 114.8(15) .
C161 C162 H16D 109.5 .
C161 C162 H16E 109.5 .
H16D C162 H16E 109.5 .
C161 C162 H16F 109.5 .
H16D C162 H16F 109.5 .
H16E C162 H16F 109.5 .
C161 C163 H16G 109.5 .
C161 C163 H16H 109.5 .
H16G C163 H16H 109.5 .
C161 C163 H16I 109.5 .
H16G C163 H16I 109.5 .
H16H C163 H16I 109.5 .
C165 C164 C157 128.5(16) .
C165 C164 S7 111.0(13) .
C157 C164 S7 120.5(13) .
C164 C165 C166 115.6(17) .
C164 C165 H165 122.2 .
C166 C165 H165 122.2 .
C167 C166 C165 108.2(18) .
C167 C166 H166 125.9 .
C165 C166 H166 125.9 .
C166 C167 S7 115.7(14) .
C166 C167 Br7 125.9(15) .
S7 C167 Br7 118.3(9) .
F110 C168 F111 106(2) .
F110 C168 F109 104(2) .
F111 C168 F109 108(2) .
F110 C168 C169 112(2) .
F111 C168 C169 114(2) .
F109 C168 C169 112(2) .
O51 C169 C170 127(2) .
O51 C169 C168 112.8(18) .
C170 C169 C168 120(2) .
C171 C170 C169 123(2) .
C171 C170 H170 118.4 .
C169 C170 H170 118.4 .
O52 C171 C170 129(2) .
O52 C171 C172 113(2) .
C170 C171 C172 117(2) .
F113 C172 F114 114(3) .
F113 C172 F112 110(2) .
F114 C172 F112 104(2) .
F113 C172 C171 111(2) .
F114 C172 C171 108(2) .
F112 C172 C171 110(2) .
F115 C173 F116 112.2(19) .
F115 C173 F117 103.7(17) .
F116 C173 F117 103.7(16) .
F115 C173 C174 113.3(17) .
F116 C173 C174 115.5(18) .
F117 C173 C174 107.0(17) .
O53 C174 C175 124.1(16) .
O53 C174 C173 118.0(16) .
C175 C174 C173 117.8(16) .
C176 C175 C174 123.1(18) .
C176 C175 H175 118.4 .
C174 C175 H175 118.4 .
O54 C176 C175 125.5(17) .
O54 C176 C177 116.3(17) .
C175 C176 C177 118.1(17) .
F119 C177 F120 106.8(17) .
F119 C177 F118 105.8(18) .
F120 C177 F118 107.8(17) .
F119 C177 C176 111.5(17) .
F120 C177 C176 113.1(18) .
F118 C177 C176 111.5(18) .
F121 C178 F122 105(2) .
F121 C178 F123 106.0(19) .
F122 C178 F123 106(2) .
F121 C178 C179 109(2) .
F122 C178 C179 114(2) .
F123 C178 C179 115(2) .
O55 C179 C180 127(2) .
O55 C179 C178 117(2) .
C180 C179 C178 116(2) .
C181 C180 C179 118(2) .
C181 C180 H180 121.2 .
C179 C180 H180 121.2 .
O56 C181 C180 134(2) .
O56 C181 C182 111(2) .
C180 C181 C182 115(2) .
F125 C182 F124 120(4) .
F125 C182 F126 118(4) .
F124 C182 F126 99(3) .
F125 C182 C181 113(4) .
F124 C182 C181 100(3) .
F126 C182 C181 103(3) .
N16 C183 N15 110.7(17) .
N16 C183 C190 128.2(16) .
N15 C183 C190 120.9(16) .
C186 C184 N15 109.6(17) .
C186 C184 C185 110.5(19) .
N15 C184 C185 104.4(17) .
C186 C184 C187 115.6(18) .
N15 C184 C187 101.0(16) .
C185 C184 C187 114.7(18) .
C184 C185 H18A 109.5 .
C184 C185 H18B 109.5 .
H18A C185 H18B 109.5 .
C184 C185 H18C 109.5 .
H18A C185 H18C 109.5 .
H18B C185 H18C 109.5 .
C184 C186 H18D 109.5 .
C184 C186 H18E 109.5 .
H18D C186 H18E 109.5 .
C184 C186 H18F 109.5 .
H18D C186 H18F 109.5 .
H18E C186 H18F 109.5 .
C188 C187 N16 104.3(17) .
C188 C187 C189 112.4(18) .
N16 C187 C189 110.1(16) .
C188 C187 C184 113.6(17) .
N16 C187 C184 100.8(16) .
C189 C187 C184 114.4(18) .
C187 C188 H18G 109.5 .
C187 C188 H18H 109.5 .
H18G C188 H18H 109.5 .
C187 C188 H18I 109.5 .
H18G C188 H18I 109.5 .
H18H C188 H18I 109.5 .
C187 C189 H18J 109.5 .
C187 C189 H18K 109.5 .
H18J C189 H18K 109.5 .
C187 C189 H18L 109.5 .
H18J C189 H18L 109.5 .
H18K C189 H18L 109.5 .
C19B C190 C19A 85(2) .
C19B C190 C183 136.0(17) .
C19A C190 C183 139.1(14) .
C19B C190 S8' 99(2) .
C19A C190 S8' 16.0(10) .
C183 C190 S8' 124.2(11) .
C19B C190 S8 20(2) .
C19A C190 S8 102.0(15) .
C183 C190 S8 118.4(12) .
S8' C190 S8 117.4(11) .
C193 C192 C19A 101.7(19) .
C193 C192 S8' 117.8(15) .
C19A C192 S8' 16.4(10) .
C193 C192 Br8' 105.9(11) .
C19A C192 Br8' 147.0(16) .
S8' C192 Br8' 134.0(12) .
C192 C193 C19B 98(2) .
C192 C193 S8 117.4(14) .
C19B C193 S8 20(2) .
C192 C193 Br8 118.0(10) .
C19B C193 Br8 140.0(15) .
S8 C193 Br8 123.9(10) .
F129 C194 F128 109(2) .
F129 C194 F127 105.9(18) .
F128 C194 F127 107(2) .
F129 C194 C195 113(2) .
F128 C194 C195 112(2) .
F127 C194 C195 110.4(19) .
O59 C195 C196 127(2) .
O59 C195 C194 113.1(19) .
C196 C195 C194 119(2) .
C197 C196 C195 121(2) .
C197 C196 H196 119.4 .
C195 C196 H196 119.4 .
O60 C197 C196 130(2) .
O60 C197 C198 114(2) .
C196 C197 C198 116(2) .
F130 C198 F132 106(3) .
F130 C198 F131 107(3) .
F132 C198 F131 108(3) .
F130 C198 C197 113(3) .
F132 C198 C197 113(3) .
F131 C198 C197 109(3) .
F135 C199 F133 120(4) .
F135 C199 F134 104(3) .
F133 C199 F134 99(3) .
F135 C199 C200 117(4) .
F133 C199 C200 109(3) .
F134 C199 C200 105(3) .
O61 C200 C201 124(2) .
O61 C200 C199 108(2) .
C201 C200 C199 129(2) .
C202 C201 C200 125(2) .
C202 C201 H201 117.6 .
C200 C201 H201 117.6 .
O62 C202 C201 131(2) .
O62 C202 C203 108(2) .
C201 C202 C203 121(2) .
F136 C203 F138 106(2) .
F136 C203 F137 104(2) .
F138 C203 F137 101(2) .
F136 C203 C202 120(2) .
F138 C203 C202 111(2) .
F137 C203 C202 113(2) .
F139 C204 F141 113(2) .
F139 C204 F140 108(2) .
F141 C204 F140 107(2) .
F139 C204 C205 109.3(19) .
F141 C204 C205 114.2(19) .
F140 C204 C205 104.3(18) .
O63 C205 C206 127.3(18) .
O63 C205 C204 116.1(17) .
C206 C205 C204 116.5(18) .
C205 C206 C207 122.2(19) .
C205 C206 H206 118.9 .
C207 C206 H206 118.9 .
O64 C207 C206 126.5(18) .
O64 C207 C208 114.1(17) .
C206 C207 C208 119.4(18) .
F142 C208 F144 107(2) .
F142 C208 F143 103(2) .
F144 C208 F143 101.2(19) .
F142 C208 C207 116(2) .
F144 C208 C207 116(2) .
F143 C208 C207 112(2) .
N17 C209 N18 106.4(16) .
N17 C209 C216 129.0(17) .
N18 C209 C216 124.1(16) .
C211 C210 C213 117.3(19) .
C211 C210 N17 106.9(17) .
C213 C210 N17 101.8(15) .
C211 C210 C212 106.7(18) .
C213 C210 C212 116.9(16) .
N17 C210 C212 106.2(16) .
C210 C211 H21A 109.5 .
C210 C211 H21B 109.5 .
H21A C211 H21B 109.5 .
C210 C211 H21C 109.5 .
H21A C211 H21C 109.5 .
H21B C211 H21C 109.5 .
C210 C212 H21D 109.5 .
C210 C212 H21E 109.5 .
H21D C212 H21E 109.5 .
C210 C212 H21F 109.5 .
H21D C212 H21F 109.5 .
H21E C212 H21F 109.5 .
C214 C213 N18 109.1(16) .
C214 C213 C210 115.6(17) .
N18 C213 C210 101.6(14) .
C214 C213 C215 108.4(16) .
N18 C213 C215 106.6(15) .
C210 C213 C215 114.9(17) .
C213 C214 H21G 109.5 .
C213 C214 H21H 109.5 .
H21G C214 H21H 109.5 .
C213 C214 H21I 109.5 .
H21G C214 H21I 109.5 .
H21H C214 H21I 109.5 .
C213 C215 H21J 109.5 .
C213 C215 H21K 109.5 .
H21J C215 H21K 109.5 .
C213 C215 H21L 109.5 .
H21J C215 H21L 109.5 .
H21K C215 H21L 109.5 .
C217 C216 C209 127.4(16) .
C217 C216 S9 113.8(14) .
C209 C216 S9 118.8(13) .
C216 C217 C218 111.7(17) .
C216 C217 H217 124.2 .
C218 C217 H217 124.2 .
C219 C218 C217 110.4(19) .
C219 C218 H218 124.8 .
C217 C218 H218 124.8 .
C218 C219 S9 113.9(16) .
C218 C219 Br9 125.8(17) .
S9 C219 Br9 120.0(11) .
F145 C220 F146 108(2) .
F145 C220 F147 107(2) .
F146 C220 F147 105(2) .
F145 C220 C221 112(2) .
F146 C220 C221 113(2) .
F147 C220 C221 111.4(19) .
O67 C221 C222 127.4(19) .
O67 C221 C220 111.5(18) .
C222 C221 C220 121.1(19) .
C221 C222 C223 123(2) .
C221 C222 H222 118.4 .
C223 C222 H222 118.4 .
O68 C223 C222 125.6(19) .
O68 C223 C224 115.9(17) .
C222 C223 C224 118.4(18) .
F150 C224 F148 108.2(19) .
F150 C224 F149 106.3(18) .
F148 C224 F149 104.8(19) .
F150 C224 C223 111(2) .
F148 C224 C223 111.9(18) .
F149 C224 C223 113.8(18) .
F153 C225 F152 115(2) .
F153 C225 F151 110(2) .
F152 C225 F151 110(2) .
F153 C225 C226 108(2) .
F152 C225 C226 109(2) .
F151 C225 C226 106(2) .
O69 C226 C227 127(2) .
O69 C226 C225 114(2) .
C227 C226 C225 118(2) .
C228 C227 C226 123(3) .
C228 C227 H227 118.6 .
C226 C227 H227 118.6 .
O70 C228 C227 128(3) .
O70 C228 C229 111(2) .
C227 C228 C229 118(3) .
F155 C229 F154 119(4) .
F155 C229 F156 117(3) .
F154 C229 F156 103(3) .
F155 C229 C228 109(3) .
F154 C229 C228 108(3) .
F156 C229 C228 99(3) .
F159 C230 F157 115(3) .
F159 C230 F158 108(2) .
F157 C230 F158 109(2) .
F159 C230 C231 111(2) .
F157 C230 C231 108(2) .
F158 C230 C231 106(2) .
O71 C231 C232 129(2) .
O71 C231 C230 111.0(19) .
C232 C231 C230 120(2) .
C233 C232 C231 123(2) .
C233 C232 H232 118.7 .
C231 C232 H232 118.7 .
O72 C233 C232 127(2) .
O72 C233 C234 113(2) .
C232 C233 C234 120(2) .
F162 C234 F161 109(3) .
F162 C234 F160 101(2) .
F161 C234 F160 99(2) .
F162 C234 C233 118(3) .
F161 C234 C233 112(2) .
F160 C234 C233 115(2) .

loop_
_geom_bond_atom_site_label_1
_geom_bond_atom_site_label_2
_geom_bond_distance
_geom_bond_site_symmetry_2
Gd1 O3 2.322(13) .
Gd1 O5 2.341(12) .
Gd1 O8 2.345(13) .
Gd1 O6 2.359(12) .
Gd1 O7 2.369(11) .
Gd1 O4 2.375(12) .
Gd1 O9 2.434(12) .
Gd1 O2 2.437(12) .
Gd2 O14 2.338(12) .
Gd2 O11 2.344(11) .
Gd2 O16 2.350(12) .
Gd2 O12 2.364(13) .
Gd2 O13 2.365(12) .
Gd2 O15 2.385(13) .
Gd2 O17 2.425(12) .
Gd2 O10 2.466(13) .
Gd3 O19 2.347(13) .
Gd3 O23 2.356(13) .
Gd3 O21 2.371(12) .
Gd3 O20 2.373(14) .
Gd3 O24 2.375(11) .
Gd3 O22 2.387(11) .
Gd3 O18 2.392(14) .
Gd3 O25 2.409(12) .
Gd4 O30 2.340(13) .
Gd4 O27 2.347(12) .
Gd4 O28 2.363(12) .
Gd4 O32 2.368(13) .
Gd4 O29 2.385(12) .
Gd4 O31 2.400(12) .
Gd4 O26 2.401(12) .
Gd4 O33 2.423(11) .
Gd5 O36 2.338(12) .
Gd5 O35 2.355(12) .
Gd5 O37 2.357(11) .
Gd5 O38 2.363(13) .
Gd5 O40 2.379(12) .
Gd5 O41 2.386(13) .
Gd5 O39 2.400(12) .
Gd5 O34 2.415(12) .
Gd6 O43 2.353(12) .
Gd6 O46 2.354(12) .
Gd6 O47 2.363(12) .
Gd6 O44 2.368(13) .
Gd6 O48 2.376(12) .
Gd6 O45 2.393(12) .
Gd6 O42 2.418(11) .
Gd6 O49 2.433(11) .
Gd7 O56 2.344(14) .
Gd7 O54 2.345(11) .
Gd7 O53 2.348(12) .
Gd7 O52 2.363(12) .
Gd7 O51 2.365(12) .
Gd7 O55 2.382(13) .
Gd7 O57 2.389(13) .
Gd7 O50 2.413(13) .
Gd8 O61 2.340(13) .
Gd8 O60 2.343(13) .
Gd8 O63 2.362(12) .
Gd8 O64 2.368(14) .
Gd8 O59 2.376(13) .
Gd8 O62 2.379(12) .
Gd8 O65 2.409(12) .
Gd8 O58 2.431(12) .
Gd9 O68 2.323(12) .
Gd9 O71 2.327(13) .
Gd9 O72 2.344(13) .
Gd9 O70 2.365(14) .
Gd9 O67 2.376(12) .
Gd9 O66 2.397(12) .
Gd9 O69 2.404(14) .
Gd9 O1 2.431(12) 1_854
Br1 C11 1.93(3) .
S1 C8 1.697(9) .
S1 C11 1.708(10) .
C9 C8 1.350(10) .
C9 C10 1.351(10) .
C9 H9A 0.9500 .
C10 C11 1.342(10) .
C10 H10G 0.9500 .
Br1' C11' 1.81(5) .
S1' C8 1.680(10) .
S1' C11' 1.708(10) .
C9' C10' 1.341(10) .
C9' C8 1.345(10) .
C9' H9'A 0.9500 .
C10' C11' 1.344(10) .
C10' H10H 0.9500 .
Br2 C37 1.95(2) .
S2 C37 1.63(2) .
S2 C34 1.751(17) .
S2 H36 1.2000 .
C35 C34 1.382(10) .
C35 C36 1.389(10) .
C35 H35 0.9500 .
Br2' C36 1.921(19) .
S2' C36 1.689(10) .
S2' C34 1.693(9) .
S2' H37 1.2000 .
C35' C37 1.382(10) .
C35' C34 1.385(10) .
C35' H35' 0.9500 .
Br3 C63 1.85(2) .
S3 C63 1.51(2) .
S3 C60 1.63(3) .
S3 C61 2.28(3) .
S3 H62 1.2000 .
C61 C62 1.390(10) .
C61 C60 1.395(10) .
C61 C63 2.04(3) .
C61 H61 0.9500 .
Br3' C62 1.765(17) .
S3' C62 1.669(10) .
S3' C60 1.676(10) .
S3' H63 1.2000 .
C61' C63 1.382(10) .
C61' C60 1.386(10) .
C61' H61' 0.9500 .
Br4 C89 1.880(18) .
Br5 C115 1.84(2) .
Br6 C141 1.874(17) .
Br7 C167 1.886(16) .
Br8 C193 1.816(17) .
S8 C193 1.691(9) .
S8 C190 1.704(9) .
S8 H192 1.2000 .
C19A C192 1.387(10) .
C19A C190 1.396(10) .
C19A H19A 0.9500 .
Br8' C192 1.876(19) .
S8' C192 1.670(10) .
S8' C190 1.691(10) .
S8' H193 1.2000 .
C19B C193 1.383(10) .
C19B C190 1.387(10) .
C19B H19B 0.9500 .
Br9 C219 1.87(2) .
S4 C86 1.731(15) .
S4 C89 1.74(2) .
S5 C115 1.72(2) .
S5 C112 1.737(17) .
S6 C141 1.730(19) .
S6 C138 1.744(18) .
S7 C167 1.719(18) .
S7 C164 1.730(15) .
S9 C219 1.69(2) .
S9 C216 1.722(17) .
F1 C12 1.30(3) .
F2 C12 1.21(3) .
F3 C12 1.44(3) .
F4 C16 1.31(3) .
F5 C16 1.26(2) .
F6 C16 1.34(3) .
F7 C17 1.33(2) .
F8 C17 1.33(2) .
F9 C17 1.32(2) .
F10 C21 1.32(2) .
F11 C21 1.32(2) .
F12 C21 1.29(2) .
F13 C22 1.34(2) .
F14 C22 1.28(2) .
F15 C22 1.34(2) .
F16 C26 1.20(3) .
F17 C26 1.43(3) .
F18 C26 1.32(3) .
F19 C38 1.31(3) .
F20 C38 1.17(3) .
F21 C38 1.36(3) .
F22 C42 1.22(3) .
F23 C42 1.25(3) .
F24 C42 1.33(3) .
F25 C43 1.31(3) .
F26 C43 1.29(3) .
F27 C43 1.29(3) .
F28 C47 1.32(2) .
F29 C47 1.32(2) .
F30 C47 1.38(2) .
F31 C48 1.35(3) .
F32 C48 1.32(2) .
F33 C48 1.29(3) .
F34 C52 1.26(2) .
F35 C52 1.35(2) .
F36 C52 1.37(2) .
F37 C64 1.35(3) .
F38 C64 1.29(3) .
F39 C64 1.24(3) .
F40 C68 1.31(3) .
F41 C68 1.37(3) .
F42 C68 1.23(3) .
F43 C69 1.33(2) .
F44 C69 1.32(2) .
F45 C69 1.34(2) .
F46 C73 1.37(2) .
F47 C73 1.34(2) .
F48 C73 1.34(2) .
F49 C74 1.30(2) .
F50 C74 1.34(3) .
F51 C74 1.35(3) .
F52 C78 1.35(3) .
F53 C78 1.36(3) .
F54 C78 1.33(3) .
F54' C78 1.30(3) .
F52' C78 1.29(5) .
F53' C78 1.38(4) .
F55 C90 1.32(2) .
F56 C90 1.37(2) .
F57 C90 1.30(2) .
F58 C94 1.30(3) .
F59 C94 1.33(2) .
F60 C94 1.35(2) .
F61 C95 1.31(2) .
F62 C95 1.34(2) .
F63 C95 1.33(2) .
F64 C99 1.33(2) .
F65 C99 1.30(2) .
F66 C99 1.28(2) .
F67 C100 1.31(2) .
F68 C100 1.33(2) .
F69 C100 1.33(2) .
F70 C104 1.34(3) .
F71 C104 1.33(3) .
F72 C104 1.30(2) .
F73 C116 1.27(4) .
F74 C116 1.36(4) .
F75 C116 1.36(4) .
F73' C116 1.40(4) .
F74' C116 1.54(4) .
F75' C116 1.23(4) .
F76 C120 1.39(2) .
F77 C120 1.30(2) .
F78 C120 1.28(2) .
F79 C121 1.36(2) .
F80 C121 1.31(2) .
F81 C121 1.30(2) .
F82 C125 1.32(2) .
F83 C125 1.36(2) .
F84 C125 1.32(2) .
F85 C126 1.40(2) .
F86 C126 1.33(2) .
F87 C126 1.28(2) .
F88 C130 1.35(2) .
F89 C130 1.36(2) .
F90 C130 1.35(2) .
F91 C142 1.27(2) .
F92 C142 1.32(2) .
F93 C142 1.39(2) .
F94 C146 1.27(2) .
F95 C146 1.31(3) .
F96 C146 1.31(3) .
F97 F97' 0.65(3) .
F97 C147 1.30(4) .
F97 F99' 1.74(4) .
F98 F98' 0.85(3) .
F98 C147 1.40(3) .
F98 F97' 1.67(4) .
F99 F99' 1.24(3) .
F99 F98' 1.29(3) .
F99 C147 1.40(3) .
F97' C147 1.30(4) .
F98' C147 1.24(3) .
F99' C147 1.33(3) .
F100 C151 1.37(2) .
F101 C151 1.30(2) .
F102 C151 1.37(2) .
F103 C152 1.35(2) .
F104 C152 1.32(2) .
F105 C152 1.32(2) .
F106 C156 1.31(3) .
F107 C156 1.37(3) .
F108 C156 1.32(2) .
F109 C168 1.34(2) .
F110 C168 1.32(3) .
F111 C168 1.32(3) .
F112 C172 1.41(3) .
F113 C172 1.24(3) .
F114 C172 1.30(3) .
F115 C173 1.30(2) .
F116 C173 1.30(2) .
F117 C173 1.38(2) .
F118 C177 1.35(2) .
F119 C177 1.31(2) .
F120 C177 1.34(2) .
F121 C178 1.31(2) .
F122 C178 1.31(2) .
F123 C178 1.35(3) .
F124 C182 1.40(4) .
F125 C182 1.02(4) .
F126 C182 1.42(4) .
F127 C194 1.34(2) .
F128 C194 1.33(2) .
F129 C194 1.32(3) .
F130 C198 1.30(3) .
F131 C198 1.35(3) .
F132 C198 1.31(3) .
F133 C199 1.33(3) .
F134 C199 1.42(3) .
F135 C199 1.15(4) .
F136 C203 1.24(3) .
F137 C203 1.36(3) .
F138 C203 1.29(3) .
F139 C204 1.28(3) .
F140 C204 1.37(3) .
F141 C204 1.32(3) .
F142 C208 1.31(3) .
F143 C208 1.37(3) .
F144 C208 1.31(3) .
F145 C220 1.28(3) .
F146 C220 1.31(2) .
F147 C220 1.32(3) .
F148 C224 1.34(2) .
F149 C224 1.36(2) .
F150 C224 1.32(2) .
F151 C225 1.34(3) .
F152 C225 1.33(3) .
F153 C225 1.31(3) .
F154 C229 1.32(3) .
F155 C229 1.17(3) .
F156 C229 1.34(3) .
F157 C230 1.30(3) .
F158 C230 1.38(3) .
F159 C230 1.29(3) .
F160 C234 1.36(3) .
F161 C234 1.35(3) .
F162 C234 1.26(3) .
O1 N1 1.300(18) .
O1 Gd9 2.431(12) 1_256
O2 N2 1.279(17) .
O3 C13 1.26(2) .
O4 C15 1.29(2) .
O5 C18 1.244(19) .
O6 C20 1.25(2) .
O7 C23 1.27(2) .
O8 C25 1.24(2) .
O9 N3 1.275(16) .
O10 N4 1.288(16) .
O11 C39 1.29(2) .
O12 C41 1.26(2) .
O13 C44 1.28(2) .
O14 C46 1.26(2) .
O15 C49 1.25(2) .
O16 C51 1.26(2) .
O17 N5 1.278(18) .
O18 N6 1.315(19) .
O19 C65 1.27(2) .
O20 C67 1.30(2) .
O21 C70 1.228(18) .
O22 C72 1.287(19) .
O23 C75 1.24(2) .
O24 C77 1.27(2) .
O25 N7 1.312(16) .
O26 N8 1.286(16) .
O27 C91 1.28(2) .
O28 C93 1.27(2) .
O29 C96 1.21(2) .
O30 C98 1.27(2) .
O31 C101 1.25(2) .
O32 C103 1.23(2) .
O33 N9 1.276(17) .
O34 N10 1.321(17) .
O35 C117 1.26(2) .
O36 C119 1.26(2) .
O37 C122 1.26(2) .
O38 C124 1.27(2) .
O39 C127 1.26(2) .
O40 C129 1.25(2) .
O41 N11 1.296(17) .
O42 N12 1.280(17) .
O43 C143 1.26(2) .
O44 C145 1.25(2) .
O45 C148 1.24(2) .
O46 C150 1.30(2) .
O47 C153 1.25(2) .
O48 C155 1.24(2) .
O49 N13 1.293(15) .
O50 N14 1.261(17) .
O51 C169 1.28(2) .
O52 C171 1.22(2) .
O53 C174 1.303(18) .
O54 C176 1.253(18) .
O55 C179 1.25(2) .
O56 C181 1.22(2) .
O57 N15 1.305(18) .
O58 N16 1.253(17) .
O59 C195 1.26(2) .
O60 C197 1.29(2) .
O61 C200 1.30(2) .
O62 C202 1.27(2) .
O63 C205 1.22(2) .
O64 C207 1.25(2) .
O65 N17 1.298(16) .
O66 N18 1.289(16) .
O67 C221 1.30(2) .
O68 C223 1.24(2) .
O69 C226 1.23(2) .
O70 C228 1.22(3) .
O71 C231 1.26(2) .
O72 C233 1.29(2) .
N1 C1 1.37(2) .
N1 C2 1.54(2) .
N2 C1 1.34(2) .
N2 C5 1.51(2) .
N3 C27 1.360(19) .
N3 C28 1.52(2) .
N4 C27 1.33(2) .
N4 C31 1.55(2) .
N5 C53 1.36(2) .
N5 C54 1.53(2) .
N6 C53 1.37(2) .
N6 C57 1.51(2) .
N7 C79 1.34(2) .
N7 C80 1.48(2) .
N8 C79 1.39(2) .
N8 C83 1.51(2) .
N9 C105 1.38(2) .
N9 C106 1.53(2) .
N10 C105 1.345(19) .
N10 C109 1.49(2) .
N11 C131 1.34(2) .
N11 C132 1.47(2) .
N12 C131 1.39(2) .
N12 C135 1.46(2) .
N13 C157 1.32(2) .
N13 C158 1.51(2) .
N14 C157 1.36(2) .
N14 C161 1.52(2) .
N15 C183 1.36(2) .
N15 C184 1.51(2) .
N16 C183 1.31(2) .
N16 C187 1.53(2) .
N17 C209 1.33(2) .
N17 C210 1.54(2) .
N18 C209 1.41(2) .
N18 C213 1.49(2) .
C1 C8 1.39(2) .
C2 C3 1.49(3) .
C2 C4 1.49(2) .
C2 C5 1.56(3) .
C3 H3A 0.9800 .
C3 H3B 0.9800 .
C3 H3C 0.9800 .
C4 H4A 0.9800 .
C4 H4B 0.9800 .
C4 H4C 0.9800 .
C5 C7 1.52(2) .
C5 C6 1.58(2) .
C6 H6A 0.9800 .
C6 H6B 0.9800 .
C6 H6C 0.9800 .
C7 H7A 0.9800 .
C7 H7B 0.9800 .
C7 H7C 0.9800 .
C12 C13 1.56(3) .
C13 C14 1.42(3) .
C14 C15 1.37(3) .
C14 H14 0.9500 .
C15 C16 1.55(3) .
C17 C18 1.54(3) .
C18 C19 1.40(2) .
C19 C20 1.41(2) .
C19 H19 0.9500 .
C20 C21 1.58(3) .
C22 C23 1.49(3) .
C23 C24 1.37(3) .
C24 C25 1.39(3) .
C24 H24 0.9500 .
C25 C26 1.64(3) .
C27 C34 1.41(2) .
C28 C29 1.51(2) .
C28 C31 1.52(2) .
C28 C30 1.56(2) .
C29 H29A 0.9800 .
C29 H29B 0.9800 .
C29 H29C 0.9800 .
C30 H30A 0.9800 .
C30 H30B 0.9800 .
C30 H30C 0.9800 .
C31 C32 1.48(2) .
C31 C33 1.50(2) .
C32 H32A 0.9800 .
C32 H32B 0.9800 .
C32 H32C 0.9800 .
C33 H33A 0.9800 .
C33 H33B 0.9800 .
C33 H33C 0.9800 .
C36 C37 1.344(10) .
C38 C39 1.53(3) .
C39 C40 1.37(3) .
C40 C41 1.32(2) .
C40 H40 0.9500 .
C41 C42 1.65(4) .
C43 C44 1.54(3) .
C44 C45 1.37(2) .
C45 C46 1.43(3) .
C45 H45 0.9500 .
C46 C47 1.51(3) .
C48 C49 1.53(3) .
C49 C50 1.41(3) .
C50 C51 1.40(3) .
C50 H50 0.9500 .
C51 C52 1.52(2) .
C53 C60 1.43(3) .
C54 C56 1.51(3) .
C54 C57 1.54(3) .
C54 C55 1.55(3) .
C55 H55A 0.9800 .
C55 H55B 0.9800 .
C55 H55C 0.9800 .
C56 H56A 0.9800 .
C56 H56B 0.9800 .
C56 H56C 0.9800 .
C57 C59 1.51(3) .
C57 C58 1.52(3) .
C58 H58A 0.9800 .
C58 H58B 0.9800 .
C58 H58C 0.9800 .
C59 H59A 0.9800 .
C59 H59B 0.9800 .
C59 H59C 0.9800 .
C62 C63 1.329(10) .
C64 C65 1.61(3) .
C65 C66 1.36(3) .
C66 C67 1.37(3) .
C66 H66 0.9500 .
C67 C68 1.61(3) .
C69 C70 1.54(3) .
C70 C71 1.39(2) .
C71 C72 1.38(2) .
C71 H71 0.9500 .
C72 C73 1.50(3) .
C74 C75 1.50(3) .
C75 C76 1.43(3) .
C76 C77 1.35(3) .
C76 H76 0.9500 .
C77 C78 1.51(3) .
C79 C86 1.44(2) .
C80 C81 1.47(2) .
C80 C82 1.55(2) .
C80 C83 1.58(2) .
C81 H81A 0.9800 .
C81 H81B 0.9800 .
C81 H81C 0.9800 .
C82 H82A 0.9800 .
C82 H82B 0.9800 .
C82 H82C 0.9800 .
C83 C85 1.51(3) .
C83 C84 1.56(2) .
C84 H84A 0.9800 .
C84 H84B 0.9800 .
C84 H84C 0.9800 .
C85 H85A 0.9800 .
C85 H85B 0.9800 .
C85 H85C 0.9800 .
C86 C87 1.39(2) .
C87 C88 1.42(2) .
C87 H87 0.9500 .
C88 C89 1.35(2) .
C88 H88 0.9500 .
C90 C91 1.51(3) .
C91 C92 1.38(3) .
C92 C93 1.37(3) .
C92 H92 0.9500 .
C93 C94 1.57(3) .
C95 C96 1.57(3) .
C96 C97 1.43(3) .
C97 C98 1.38(2) .
C97 H97 0.9500 .
C98 C99 1.52(3) .
C100 C101 1.59(3) .
C101 C102 1.36(2) .
C102 C103 1.41(3) .
C102 H102 0.9500 .
C103 C104 1.52(3) .
C105 C112 1.38(2) .
C106 C108 1.51(2) .
C106 C107 1.51(3) .
C106 C109 1.55(2) .
C107 H10A 0.9800 .
C107 H10B 0.9800 .
C107 H10C 0.9800 .
C108 H10D 0.9800 .
C108 H10E 0.9800 .
C108 H10F 0.9800 .
C109 C111 1.49(2) .
C109 C110 1.54(2) .
C110 H11A 0.9800 .
C110 H11B 0.9800 .
C110 H11C 0.9800 .
C111 H11D 0.9800 .
C111 H11E 0.9800 .
C111 H11F 0.9800 .
C112 C113 1.38(2) .
C113 C114 1.35(2) .
C113 H113 0.9500 .
C114 C115 1.38(3) .
C114 H114 0.9500 .
C116 C117 1.58(3) .
C117 C118 1.37(3) .
C118 C119 1.36(3) .
C118 H118 0.9500 .
C119 C120 1.56(3) .
C121 C122 1.49(3) .
C122 C123 1.39(3) .
C123 C124 1.38(2) .
C123 H123 0.9500 .
C124 C125 1.52(3) .
C126 C127 1.46(3) .
C127 C128 1.41(3) .
C128 C129 1.32(3) .
C128 H128 0.9500 .
C129 C130 1.55(3) .
C131 C138 1.41(2) .
C132 C134 1.49(2) .
C132 C135 1.56(2) .
C132 C133 1.57(2) .
C133 H13A 0.9800 .
C133 H13B 0.9800 .
C133 H13C 0.9800 .
C134 H13D 0.9800 .
C134 H13E 0.9800 .
C134 H13F 0.9800 .
C135 C136 1.51(2) .
C135 C137 1.55(2) .
C136 H13G 0.9800 .
C136 H13H 0.9800 .
C136 H13I 0.9800 .
C137 H13J 0.9800 .
C137 H13K 0.9800 .
C137 H13L 0.9800 .
C138 C139 1.35(2) .
C139 C140 1.38(2) .
C139 H139 0.9500 .
C140 C141 1.34(2) .
C140 H140 0.9500 .
C142 C143 1.56(3) .
C143 C144 1.41(3) .
C144 C145 1.37(3) .
C144 H144 0.9500 .
C145 C146 1.50(3) .
C147 C148 1.59(3) .
C148 C149 1.37(2) .
C149 C150 1.35(2) .
C149 H149 0.9500 .
C150 C151 1.58(3) .
C152 C153 1.50(3) .
C153 C154 1.41(2) .
C154 C155 1.39(2) .
C154 H154 0.9500 .
C155 C156 1.50(3) .
C157 C164 1.44(2) .
C158 C159 1.49(2) .
C158 C160 1.54(2) .
C158 C161 1.56(2) .
C159 H15A 0.9800 .
C159 H15B 0.9800 .
C159 H15C 0.9800 .
C160 H16A 0.9800 .
C160 H16B 0.9800 .
C160 H16C 0.9800 .
C161 C163 1.51(2) .
C161 C162 1.52(2) .
C162 H16D 0.9800 .
C162 H16E 0.9800 .
C162 H16F 0.9800 .
C163 H16G 0.9800 .
C163 H16H 0.9800 .
C163 H16I 0.9800 .
C164 C165 1.35(2) .
C165 C166 1.42(2) .
C165 H165 0.9500 .
C166 C167 1.35(2) .
C166 H166 0.9500 .
C168 C169 1.51(3) .
C169 C170 1.37(3) .
C170 C171 1.35(3) .
C170 H170 0.9500 .
C171 C172 1.60(3) .
C173 C174 1.51(3) .
C174 C175 1.43(2) .
C175 C176 1.39(2) .
C175 H175 0.9500 .
C176 C177 1.51(3) .
C178 C179 1.47(3) .
C179 C180 1.44(3) .
C180 C181 1.42(3) .
C180 H180 0.9500 .
C181 C182 1.72(4) .
C183 C190 1.45(2) .
C184 C186 1.49(3) .
C184 C185 1.52(3) .
C184 C187 1.54(3) .
C185 H18A 0.9800 .
C185 H18B 0.9800 .
C185 H18C 0.9800 .
C186 H18D 0.9800 .
C186 H18E 0.9800 .
C186 H18F 0.9800 .
C187 C188 1.52(3) .
C187 C189 1.53(3) .
C188 H18G 0.9800 .
C188 H18H 0.9800 .
C188 H18I 0.9800 .
C189 H18J 0.9800 .
C189 H18K 0.9800 .
C189 H18L 0.9800 .
C192 C193 1.336(10) .
C194 C195 1.54(3) .
C195 C196 1.38(3) .
C196 C197 1.35(3) .
C196 H196 0.9500 .
C197 C198 1.56(3) .
C199 C200 1.52(4) .
C200 C201 1.40(3) .
C201 C202 1.31(3) .
C201 H201 0.9500 .
C202 C203 1.53(3) .
C204 C205 1.58(3) .
C205 C206 1.39(3) .
C206 C207 1.40(2) .
C206 H206 0.9500 .
C207 C208 1.48(3) .
C209 C216 1.45(3) .
C210 C211 1.47(3) .
C210 C213 1.50(2) .
C210 C212 1.58(3) .
C211 H21A 0.9800 .
C211 H21B 0.9800 .
C211 H21C 0.9800 .
C212 H21D 0.9800 .
C212 H21E 0.9800 .
C212 H21F 0.9800 .
C213 C214 1.48(3) .
C213 C215 1.57(2) .
C214 H21G 0.9800 .
C214 H21H 0.9800 .
C214 H21I 0.9800 .
C215 H21J 0.9800 .
C215 H21K 0.9800 .
C215 H21L 0.9800 .
C216 C217 1.34(2) .
C217 C218 1.43(3) .
C217 H217 0.9500 .
C218 C219 1.38(3) .
C218 H218 0.9500 .
C220 C221 1.56(3) .
C221 C222 1.34(3) .
C222 C223 1.42(3) .
C222 H222 0.9500 .
C223 C224 1.50(3) .
C225 C226 1.61(3) .
C226 C227 1.39(3) .
C227 C228 1.37(3) .
C227 H227 0.9500 .
C228 C229 1.68(4) .
C230 C231 1.62(3) .
C231 C232 1.39(3) .
C232 C233 1.36(3) .
C232 H232 0.9500 .
C233 C234 1.50(3) .

loop_
_geom_torsion_atom_site_label_1
_geom_torsion_atom_site_label_2
_geom_torsion_atom_site_label_3
_geom_torsion_atom_site_label_4
_geom_torsion
_geom_torsion_site_symmetry_1
C8 C9 C10 C11 -17(4) .
C9 C10 C11 S1 10(3) .
C9 C10 C11 Br1 -176(2) .
C8 S1 C11 C10 -2(2) .
C8 S1 C11 Br1 -176.8(16) .
C8 C9' C10' C11' -28(8) .
C9' C10' C11' S1' 11(7) .
C9' C10' C11' Br1' -160(5) .
C8 S1' C11' C10' 4(5) .
C8 S1' C11' Br1' 174(4) .
C63 S3 C61 C62 2.6(17) .
C60 S3 C61 C62 -176(3) .
C63 S3 C61 C60 178(3) .
C60 S3 C61 C63 -178(3) .
F99' F97 F97' C147 -27(4) .
C147 F97 F97' F98 12(5) .
F99' F97 F97' F98 -15(8) .
F98' F98 F97' F97 13(8) .
C147 F98 F97' F97 -14(6) .
F98' F98 F97' C147 27(3) .
F97' F98 F98' C147 -24(3) .
C147 F98 F98' F99 22(7) .
F97' F98 F98' F99 -2(9) .
F99' F99 F98' F98 -1(9) .
C147 F99 F98' F98 -23(7) .
F99' F99 F98' C147 22(3) .
F98' F99 F99' C147 -21(3) .
F98' F99 F99' F97 0(3) .
C147 F99 F99' F97 20.8(19) .
F97' F97 F99' F99 9(7) .
C147 F97 F99' F99 -26(2) .
F97' F97 F99' C147 35(5) .
O3 Gd1 O2 N2 95.2(16) .
O5 Gd1 O2 N2 -43.8(16) .
O8 Gd1 O2 N2 -117.4(16) .
O6 Gd1 O2 N2 19(2) .
O7 Gd1 O2 N2 166.2(17) .
O4 Gd1 O2 N2 27.5(15) .
O9 Gd1 O2 N2 -156.9(14) .
O5 Gd1 O3 C13 18(2) .
O8 Gd1 O3 C13 -173.8(16) .
O6 Gd1 O3 C13 58.2(17) .
O7 Gd1 O3 C13 -159.5(18) .
O4 Gd1 O3 C13 -25.3(17) .
O9 Gd1 O3 C13 128.8(17) .
O2 Gd1 O3 C13 -92.1(17) .
O3 Gd1 O4 C15 24.5(15) .
O5 Gd1 O4 C15 -125.6(15) .
O8 Gd1 O4 C15 -177.5(14) .
O6 Gd1 O4 C15 -51.2(15) .
O7 Gd1 O4 C15 83.1(15) .
O9 Gd1 O4 C15 -40.5(19) .
O2 Gd1 O4 C15 133.1(16) .
O3 Gd1 O5 C18 24.4(19) .
O8 Gd1 O5 C18 -149.1(17) .
O6 Gd1 O5 C18 -15.9(16) .
O7 Gd1 O5 C18 -159.8(15) .
O4 Gd1 O5 C18 67.6(16) .
O9 Gd1 O5 C18 -83.2(17) .
O2 Gd1 O5 C18 137.0(17) .
O3 Gd1 O6 C20 -136.4(18) .
O5 Gd1 O6 C20 15.5(17) .
O8 Gd1 O6 C20 73.6(18) .
O7 Gd1 O6 C20 170.6(16) .
O4 Gd1 O6 C20 -61.1(17) .
O9 Gd1 O6 C20 124.2(18) .
O2 Gd1 O6 C20 -53(2) .
O3 Gd1 O7 C23 -168.4(16) .
O5 Gd1 O7 C23 15(2) .
O8 Gd1 O7 C23 3.8(15) .
O6 Gd1 O7 C23 -116.4(15) .
O4 Gd1 O7 C23 134.5(15) .
O9 Gd1 O7 C23 -70.2(16) .
O2 Gd1 O7 C23 84.3(16) .
O3 Gd1 O8 C25 9(2) .
O5 Gd1 O8 C25 -179(2) .
O6 Gd1 O8 C25 124.1(19) .
O7 Gd1 O8 C25 -5.3(19) .
O4 Gd1 O8 C25 -127.8(19) .
O9 Gd1 O8 C25 73(2) .
O2 Gd1 O8 C25 -80(2) .
O3 Gd1 O9 N3 -52.6(15) .
O5 Gd1 O9 N3 85.8(15) .
O8 Gd1 O9 N3 155.6(15) .
O6 Gd1 O9 N3 18.7(14) .
O7 Gd1 O9 N3 -127.0(15) .
O4 Gd1 O9 N3 7.7(19) .
O2 Gd1 O9 N3 -163.4(13) .
O14 Gd2 O10 N4 -122.4(17) .
O11 Gd2 O10 N4 23.2(16) .
O16 Gd2 O10 N4 -49.6(16) .
O12 Gd2 O10 N4 90.0(16) .
O13 Gd2 O10 N4 159.7(17) .
O15 Gd2 O10 N4 9(2) .
O17 Gd2 O10 N4 -166.0(15) .
O14 Gd2 O11 C39 172.8(15) .
O16 Gd2 O11 C39 -136.8(17) .
O12 Gd2 O11 C39 12.3(16) .
O13 Gd2 O11 C39 73.9(17) .
O15 Gd2 O11 C39 -62.1(16) .
O17 Gd2 O11 C39 -41(2) .
O10 Gd2 O11 C39 124.8(17) .
O14 Gd2 O12 C41 -167.0(15) .
O11 Gd2 O12 C41 -15.2(16) .
O16 Gd2 O12 C41 30.1(19) .
O13 Gd2 O12 C41 -146.5(17) .
O15 Gd2 O12 C41 68.3(16) .
O17 Gd2 O12 C41 142.1(17) .
O10 Gd2 O12 C41 -81.3(17) .
O14 Gd2 O13 C44 1.8(15) .
O11 Gd2 O13 C44 132.7(15) .
O16 Gd2 O13 C44 17.1(19) .
O12 Gd2 O13 C44 -167.4(16) .
O15 Gd2 O13 C44 -118.6(15) .
O17 Gd2 O13 C44 -74.3(15) .
O10 Gd2 O13 C44 80.9(16) .
O11 Gd2 O14 C46 -126.4(17) .
O16 Gd2 O14 C46 -176.9(18) .
O12 Gd2 O14 C46 15(2) .
O13 Gd2 O14 C46 -5.5(17) .
O15 Gd2 O14 C46 126.6(17) .
O17 Gd2 O14 C46 70.0(18) .
O10 Gd2 O14 C46 -79.1(18) .
O14 Gd2 O15 C49 79.8(18) .
O11 Gd2 O15 C49 -54.5(17) .
O16 Gd2 O15 C49 22.6(17) .
O12 Gd2 O15 C49 -130.6(18) .
O13 Gd2 O15 C49 179.0(16) .
O17 Gd2 O15 C49 135.5(18) .
O10 Gd2 O15 C49 -41(2) .
O14 Gd2 O16 C51 -150.3(16) .
O11 Gd2 O16 C51 65.6(15) .
O12 Gd2 O16 C51 20.6(18) .
O13 Gd2 O16 C51 -165.6(13) .
O15 Gd2 O16 C51 -17.5(15) .
O17 Gd2 O16 C51 -84.8(15) .
O10 Gd2 O16 C51 136.5(15) .
O14 Gd2 O17 N5 146.5(17) .
O11 Gd2 O17 N5 -8(2) .
O16 Gd2 O17 N5 79.4(16) .
O12 Gd2 O17 N5 -58.4(16) .
O13 Gd2 O17 N5 -135.1(17) .
O15 Gd2 O17 N5 13.3(15) .
O10 Gd2 O17 N5 -169.2(14) .
O19 Gd3 O18 N6 86.5(18) .
O23 Gd3 O18 N6 -130.0(18) .
O21 Gd3 O18 N6 -56.0(18) .
O20 Gd3 O18 N6 19.7(17) .
O24 Gd3 O18 N6 152.9(18) .
O22 Gd3 O18 N6 3(2) .
O25 Gd3 O18 N6 -168.5(15) .
O23 Gd3 O19 C65 -161.5(15) .
O21 Gd3 O19 C65 32.0(19) .
O20 Gd3 O19 C65 -14.2(16) .
O24 Gd3 O19 C65 -147.2(17) .
O22 Gd3 O19 C65 67.1(17) .
O18 Gd3 O19 C65 -81.0(17) .
O25 Gd3 O19 C65 140.9(17) .
O19 Gd3 O20 C67 19.4(16) .
O23 Gd3 O20 C67 173.7(15) .
O21 Gd3 O20 C67 -131.3(17) .
O24 Gd3 O20 C67 75.6(17) .
O22 Gd3 O20 C67 -57.1(16) .
O18 Gd3 O20 C67 131.4(17) .
O25 Gd3 O20 C67 -37(2) .
O19 Gd3 O21 C70 21(2) .
O23 Gd3 O21 C70 -151.3(18) .
O20 Gd3 O21 C70 65.8(17) .
O24 Gd3 O21 C70 -160.8(15) .
O22 Gd3 O21 C70 -14.7(16) .
O18 Gd3 O21 C70 137.8(17) .
O25 Gd3 O21 C70 -83.2(17) .
O19 Gd3 O22 C72 -139.4(16) .
O23 Gd3 O22 C72 73.0(16) .
O21 Gd3 O22 C72 17.1(15) .
O20 Gd3 O22 C72 -63.5(15) .
O24 Gd3 O22 C72 173.6(14) .
O18 Gd3 O22 C72 -47.4(19) .
O25 Gd3 O22 C72 126.7(15) .
O19 Gd3 O23 C75 22(2) .
O21 Gd3 O23 C75 -167(2) .
O20 Gd3 O23 C75 -111.6(19) .
O24 Gd3 O23 C75 7.7(18) .
O22 Gd3 O23 C75 138.5(18) .
O18 Gd3 O23 C75 -69.0(19) .
O25 Gd3 O23 C75 84.2(19) .
O19 Gd3 O24 C77 179.1(17) .
O23 Gd3 O24 C77 -9.4(16) .
O21 Gd3 O24 C77 0(2) .
O20 Gd3 O24 C77 122.8(16) .
O22 Gd3 O24 C77 -133.7(15) .
O18 Gd3 O24 C77 66.8(16) .
O25 Gd3 O24 C77 -86.2(16) .
O19 Gd3 O25 N7 -59.8(13) .
O23 Gd3 O25 N7 150.7(13) .
O21 Gd3 O25 N7 80.3(13) .
O20 Gd3 O25 N7 -6.6(17) .
O24 Gd3 O25 N7 -132.2(13) .
O22 Gd3 O25 N7 13.4(12) .
O18 Gd3 O25 N7 -170.9(11) .
O30 Gd4 O26 N8 -112.8(17) .
O27 Gd4 O26 N8 36.4(16) .
O28 Gd4 O26 N8 101.5(17) .
O32 Gd4 O26 N8 -33.4(17) .
O29 Gd4 O26 N8 169.3(18) .
O31 Gd4 O26 N8 21(2) .
O33 Gd4 O26 N8 -149.6(15) .
O30 Gd4 O27 C91 175.3(16) .
O28 Gd4 O27 C91 17.5(17) .
O32 Gd4 O27 C91 -130.5(18) .
O29 Gd4 O27 C91 77.6(18) .
O31 Gd4 O27 C91 -55.8(18) .
O26 Gd4 O27 C91 131.9(18) .
O33 Gd4 O27 C91 -40(2) .
O30 Gd4 O28 C93 -170.4(15) .
O27 Gd4 O28 C93 -20.5(16) .
O32 Gd4 O28 C93 21.9(19) .
O29 Gd4 O28 C93 -150.5(17) .
O31 Gd4 O28 C93 64.2(17) .
O26 Gd4 O28 C93 -85.5(17) .
O33 Gd4 O28 C93 135.3(17) .
O30 Gd4 O29 C96 -1.0(16) .
O27 Gd4 O29 C96 131.4(16) .
O28 Gd4 O29 C96 -169.9(17) .
O32 Gd4 O29 C96 22(2) .
O31 Gd4 O29 C96 -123.3(16) .
O26 Gd4 O29 C96 76.5(16) .
O33 Gd4 O29 C96 -75.3(16) .
O27 Gd4 O30 C98 -121.5(16) .
O28 Gd4 O30 C98 17(2) .
O32 Gd4 O30 C98 -172.7(17) .
O29 Gd4 O30 C98 -3.5(16) .
O31 Gd4 O30 C98 126.8(16) .
O26 Gd4 O30 C98 -78.4(17) .
O33 Gd4 O30 C98 75.6(17) .
O30 Gd4 O31 C101 86.4(17) .
O27 Gd4 O31 C101 -51.1(16) .
O28 Gd4 O31 C101 -126.1(17) .
O32 Gd4 O31 C101 22.3(16) .
O29 Gd4 O31 C101 -174.1(15) .
O26 Gd4 O31 C101 -36(2) .
O33 Gd4 O31 C101 137.1(17) .
O30 Gd4 O32 C103 -156.5(18) .
O27 Gd4 O32 C103 59.5(18) .
O28 Gd4 O32 C103 17(2) .
O29 Gd4 O32 C103 -179.0(15) .
O31 Gd4 O32 C103 -25.2(17) .
O26 Gd4 O32 C103 130.6(18) .
O33 Gd4 O32 C103 -89.8(18) .
O30 Gd4 O33 N9 151.0(15) .
O27 Gd4 O33 N9 -3.4(19) .
O28 Gd4 O33 N9 -56.7(14) .
O32 Gd4 O33 N9 77.9(14) .
O29 Gd4 O33 N9 -131.4(14) .
O31 Gd4 O33 N9 13.3(13) .
O26 Gd4 O33 N9 -171.6(12) .
O36 Gd5 O34 N10 80.4(14) .
O35 Gd5 O34 N10 13.4(14) .
O37 Gd5 O34 N10 -59.5(14) .
O38 Gd5 O34 N10 -9.7(18) .
O40 Gd5 O34 N10 148.1(14) .
O41 Gd5 O34 N10 -167.7(13) .
O39 Gd5 O34 N10 -135.1(14) .
O36 Gd5 O35 C117 14.9(16) .
O37 Gd5 O35 C117 -138.3(17) .
O38 Gd5 O35 C117 -63.7(16) .
O40 Gd5 O35 C117 70.1(17) .
O41 Gd5 O35 C117 -50.7(19) .
O39 Gd5 O35 C117 170.9(15) .
O34 Gd5 O35 C117 127.8(16) .
O35 Gd5 O36 C119 -14.5(17) .
O37 Gd5 O36 C119 25(2) .
O38 Gd5 O36 C119 66.3(17) .
O40 Gd5 O36 C119 -150.7(18) .
O41 Gd5 O36 C119 138.6(17) .
O39 Gd5 O36 C119 -162.7(15) .
O34 Gd5 O36 C119 -82.8(17) .
O36 Gd5 O37 C122 21.3(19) .
O35 Gd5 O37 C122 60.8(17) .
O38 Gd5 O37 C122 -21.0(16) .
O40 Gd5 O37 C122 -166.4(15) .
O41 Gd5 O37 C122 -88.6(17) .
O39 Gd5 O37 C122 -154.3(17) .
O34 Gd5 O37 C122 135.5(17) .
O36 Gd5 O38 C124 -132.4(18) .
O35 Gd5 O38 C124 -56.8(17) .
O37 Gd5 O38 C124 19.5(16) .
O40 Gd5 O38 C124 175.6(16) .
O41 Gd5 O38 C124 129.9(17) .
O39 Gd5 O38 C124 78.0(18) .
O34 Gd5 O38 C124 -34(2) .
O36 Gd5 O39 C127 10(2) .
O35 Gd5 O39 C127 -126.0(16) .
O37 Gd5 O39 C127 -175.8(17) .
O38 Gd5 O39 C127 127.7(16) .
O40 Gd5 O39 C127 -2.4(16) .
O41 Gd5 O39 C127 74.4(17) .
O34 Gd5 O39 C127 -81.5(17) .
O36 Gd5 O40 C129 -165.0(18) .
O35 Gd5 O40 C129 140.2(17) .
O37 Gd5 O40 C129 20(2) .
O38 Gd5 O40 C129 -112.5(18) .
O41 Gd5 O40 C129 -66.4(18) .
O39 Gd5 O40 C129 8.1(17) .
O34 Gd5 O40 C129 82.2(18) .
O36 Gd5 O41 N11 -64.9(15) .
O35 Gd5 O41 N11 -4.1(19) .
O37 Gd5 O41 N11 75.4(15) .
O38 Gd5 O41 N11 9.2(14) .
O40 Gd5 O41 N11 -137.2(15) .
O39 Gd5 O41 N11 145.4(15) .
O34 Gd5 O41 N11 178.0(13) .
O43 Gd6 O42 N12 160.0(16) .
O46 Gd6 O42 N12 -47.8(15) .
O47 Gd6 O42 N12 89.8(15) .
O44 Gd6 O42 N12 -121.8(15) .
O48 Gd6 O42 N12 25.0(14) .
O45 Gd6 O42 N12 5(2) .
O49 Gd6 O42 N12 -162.9(14) .
O46 Gd6 O43 C143 25(2) .
O47 Gd6 O43 C143 -164.3(17) .
O44 Gd6 O43 C143 1.0(16) .
O48 Gd6 O43 C143 134.9(16) .
O45 Gd6 O43 C143 -115.6(16) .
O42 Gd6 O43 C143 81.3(16) .
O49 Gd6 O43 C143 -71.5(16) .
O43 Gd6 O44 C145 -2.4(16) .
O46 Gd6 O44 C145 -168.9(17) .
O47 Gd6 O44 C145 27(2) .
O48 Gd6 O44 C145 -123.1(16) .
O45 Gd6 O44 C145 131.0(16) .
O42 Gd6 O44 C145 -74.9(16) .
O49 Gd6 O44 C145 74.6(16) .
O43 Gd6 O45 C148 177.8(16) .
O46 Gd6 O45 C148 19.7(17) .
O47 Gd6 O45 C148 -131.1(18) .
O44 Gd6 O45 C148 80.3(18) .
O48 Gd6 O45 C148 -56.1(17) .
O42 Gd6 O45 C148 -37(2) .
O49 Gd6 O45 C148 134.3(18) .
O43 Gd6 O46 C150 -169.1(14) .
O47 Gd6 O46 C150 23.3(17) .
O44 Gd6 O46 C150 -145.4(16) .
O48 Gd6 O46 C150 66.4(15) .
O45 Gd6 O46 C150 -17.2(15) .
O42 Gd6 O46 C150 139.4(15) .
O49 Gd6 O46 C150 -84.0(16) .
O43 Gd6 O47 C153 -149.1(17) .
O46 Gd6 O47 C153 23.9(19) .
O44 Gd6 O47 C153 -177.9(15) .
O48 Gd6 O47 C153 -19.5(16) .
O45 Gd6 O47 C153 65.0(17) .
O42 Gd6 O47 C153 -85.0(17) .
O49 Gd6 O47 C153 138.6(17) .
O43 Gd6 O48 C155 82.2(17) .
O46 Gd6 O48 C155 -131.0(17) .
O47 Gd6 O48 C155 18.3(16) .
O44 Gd6 O48 C155 -177.0(15) .
O45 Gd6 O48 C155 -55.2(17) .
O42 Gd6 O48 C155 134.1(17) .
O49 Gd6 O48 C155 -34(2) .
O43 Gd6 O49 N13 -116.4(16) .
O46 Gd6 O49 N13 99.3(15) .
O47 Gd6 O49 N13 -37.8(15) .
O44 Gd6 O49 N13 164.2(16) .
O48 Gd6 O49 N13 11(2) .
O45 Gd6 O49 N13 32.9(15) .
O42 Gd6 O49 N13 -152.8(14) .
O56 Gd7 O50 N14 -58.5(14) .
O54 Gd7 O50 N14 80.5(14) .
O53 Gd7 O50 N14 13.9(14) .
O52 Gd7 O50 N14 -133.4(15) .
O51 Gd7 O50 N14 148.7(15) .
O55 Gd7 O50 N14 -2.8(19) .
O57 Gd7 O50 N14 -173.0(13) .
O56 Gd7 O51 C169 17(2) .
O54 Gd7 O51 C169 -175.3(18) .
O53 Gd7 O51 C169 129.4(16) .
O52 Gd7 O51 C169 -2.4(17) .
O55 Gd7 O51 C169 -125.5(16) .
O57 Gd7 O51 C169 -78.8(17) .
O50 Gd7 O51 C169 74.4(17) .
O56 Gd7 O52 C171 -161.8(19) .
O54 Gd7 O52 C171 20(2) .
O53 Gd7 O52 C171 -113.8(19) .
O51 Gd7 O52 C171 7.3(18) .
O55 Gd7 O52 C171 140.3(18) .
O57 Gd7 O52 C171 84.4(19) .
O50 Gd7 O52 C171 -67.9(19) .
O56 Gd7 O53 C174 -139.9(16) .
O54 Gd7 O53 C174 15.6(15) .
O52 Gd7 O53 C174 171.4(14) .
O51 Gd7 O53 C174 71.9(17) .
O55 Gd7 O53 C174 -62.8(16) .
O57 Gd7 O53 C174 -44.8(19) .
O50 Gd7 O53 C174 125.8(16) .
O56 Gd7 O54 C176 22.7(19) .
O53 Gd7 O54 C176 -13.3(16) .
O52 Gd7 O54 C176 -160.1(15) .
O51 Gd7 O54 C176 -147.4(17) .
O55 Gd7 O54 C176 67.1(17) .
O57 Gd7 O54 C176 140.6(17) .
O50 Gd7 O54 C176 -81.3(17) .
O56 Gd7 O55 C179 19.1(16) .
O54 Gd7 O55 C179 -131.4(17) .
O53 Gd7 O55 C179 -56.6(16) .
O52 Gd7 O55 C179 77.6(17) .
O51 Gd7 O55 C179 179.0(15) .
O57 Gd7 O55 C179 132.7(17) .
O50 Gd7 O55 C179 -40(2) .
O54 Gd7 O56 C181 34(2) .
O53 Gd7 O56 C181 69.4(18) .
O52 Gd7 O56 C181 -144.9(18) .
O51 Gd7 O56 C181 -164.2(16) .
O55 Gd7 O56 C181 -11.1(17) .
O57 Gd7 O56 C181 -78.7(18) .
O50 Gd7 O56 C181 142.8(18) .
O56 Gd7 O57 N15 78.0(16) .
O54 Gd7 O57 N15 -63.3(16) .
O53 Gd7 O57 N15 -7(2) .
O52 Gd7 O57 N15 146.0(16) .
O51 Gd7 O57 N15 -136.5(16) .
O55 Gd7 O57 N15 10.8(15) .
O50 Gd7 O57 N15 -174.4(14) .
O61 Gd8 O58 N16 153.9(16) .
O60 Gd8 O58 N16 85.4(16) .
O63 Gd8 O58 N16 2(2) .
O64 Gd8 O58 N16 -51.8(15) .
O59 Gd8 O58 N16 19.2(15) .
O62 Gd8 O58 N16 -127.8(16) .
O65 Gd8 O58 N16 -161.1(14) .
O61 Gd8 O59 C195 78.3(19) .
O60 Gd8 O59 C195 21.3(18) .
O63 Gd8 O59 C195 -54.7(18) .
O64 Gd8 O59 C195 -128.8(19) .
O62 Gd8 O59 C195 177.6(17) .
O65 Gd8 O59 C195 -46(2) .
O58 Gd8 O59 C195 133.1(19) .
O61 Gd8 O60 C197 -151.9(17) .
O63 Gd8 O60 C197 67.1(17) .
O64 Gd8 O60 C197 23.5(19) .
O59 Gd8 O60 C197 -18.2(16) .
O62 Gd8 O60 C197 -164.2(15) .
O65 Gd8 O60 C197 135.7(17) .
O58 Gd8 O60 C197 -84.6(17) .
O60 Gd8 O61 C200 -177.0(19) .
O63 Gd8 O61 C200 -124.5(18) .
O64 Gd8 O61 C200 10(2) .
O59 Gd8 O61 C200 127.0(18) .
O62 Gd8 O61 C200 -3.7(18) .
O65 Gd8 O61 C200 -76.8(19) .
O58 Gd8 O61 C200 72.1(19) .
O61 Gd8 O62 C202 0.7(16) .
O60 Gd8 O62 C202 13(2) .
O63 Gd8 O62 C202 128.9(16) .
O64 Gd8 O62 C202 -172.6(17) .
O59 Gd8 O62 C202 -120.7(16) .
O65 Gd8 O62 C202 79.8(16) .
O58 Gd8 O62 C202 -76.0(16) .
O61 Gd8 O63 C205 177.1(16) .
O60 Gd8 O63 C205 -130.2(18) .
O64 Gd8 O63 C205 18.7(17) .
O59 Gd8 O63 C205 -55.8(18) .
O62 Gd8 O63 C205 79.6(18) .
O65 Gd8 O63 C205 128.3(18) .
O58 Gd8 O63 C205 -39(2) .
O61 Gd8 O64 C207 -162.9(15) .
O60 Gd8 O64 C207 26(2) .
O63 Gd8 O64 C207 -17.9(17) .
O59 Gd8 O64 C207 67.9(17) .
O62 Gd8 O64 C207 -149.7(18) .
O65 Gd8 O64 C207 -83.5(18) .
O58 Gd8 O64 C207 139.1(18) .
O61 Gd8 O65 N17 -121.3(16) .
O60 Gd8 O65 N17 -49.0(16) .
O63 Gd8 O65 N17 22.1(15) .
O64 Gd8 O65 N17 88.5(16) .
O59 Gd8 O65 N17 14(2) .
O62 Gd8 O65 N17 160.3(17) .
O58 Gd8 O65 N17 -165.9(14) .
O68 Gd9 O66 N18 94.5(14) .
O71 Gd9 O66 N18 -116.6(14) .
O72 Gd9 O66 N18 164.7(15) .
O70 Gd9 O66 N18 -44.8(14) .
O67 Gd9 O66 N18 25.1(13) .
O69 Gd9 O66 N18 26.6(19) .
O1 Gd9 O66 N18 -156.3(12) 1_854
O68 Gd9 O67 C221 16.2(16) .
O71 Gd9 O67 C221 171.0(16) .
O72 Gd9 O67 C221 70.0(18) .
O70 Gd9 O67 C221 -135.7(18) .
O66 Gd9 O67 C221 118.7(17) .
O69 Gd9 O67 C221 -60.5(17) .
O1 Gd9 O67 C221 -59(2) 1_854
O71 Gd9 O68 C223 -162.1(16) .
O72 Gd9 O68 C223 -156.9(18) .
O70 Gd9 O68 C223 21(2) .
O67 Gd9 O68 C223 -20.0(17) .
O66 Gd9 O68 C223 -89.5(18) .
O69 Gd9 O68 C223 62.6(18) .
O1 Gd9 O68 C223 130.8(18) 1_854
O68 Gd9 O69 C226 -121.6(19) .
O71 Gd9 O69 C226 85.6(19) .
O72 Gd9 O69 C226 -173.7(17) .
O70 Gd9 O69 C226 30.0(18) .
O67 Gd9 O69 C226 -46.8(18) .
O66 Gd9 O69 C226 -48(2) .
O1 Gd9 O69 C226 133.8(19) 1_854
O68 Gd9 O70 C228 8(2) .
O71 Gd9 O70 C228 -170(2) .
O72 Gd9 O70 C228 -175.3(18) .
O67 Gd9 O70 C228 49(2) .
O66 Gd9 O70 C228 118(2) .
O69 Gd9 O70 C228 -33(2) .
O1 Gd9 O70 C228 -102(2) 1_854
O68 Gd9 O71 C231 11(2) .
O72 Gd9 O71 C231 6.1(17) .
O70 Gd9 O71 C231 -171.1(19) .
O67 Gd9 O71 C231 -118.1(18) .
O66 Gd9 O71 C231 -67.0(18) .
O69 Gd9 O71 C231 134.2(17) .
O1 Gd9 O71 C231 85.8(18) 1_854
O68 Gd9 O72 C233 179.5(18) .
O71 Gd9 O72 C233 -3.3(17) .
O70 Gd9 O72 C233 2(2) .
O67 Gd9 O72 C233 126.2(17) .
O66 Gd9 O72 C233 76.6(17) .
O69 Gd9 O72 C233 -128.2(17) .
O1 Gd9 O72 C233 -77.2(17) 1_854
Gd9 O1 N1 C1 -102.8(18) 1_256
Gd9 O1 N1 C2 95.4(17) 1_256
Gd1 O2 N2 C1 -94.7(19) .
Gd1 O2 N2 C5 97.1(18) .
Gd1 O9 N3 C27 -87(2) .
Gd1 O9 N3 C28 108.8(16) .
Gd2 O10 N4 C27 -88(2) .
Gd2 O10 N4 C31 103.1(18) .
Gd2 O17 N5 C53 -77(2) .
Gd2 O17 N5 C54 110.0(16) .
Gd3 O18 N6 C53 -95(2) .
Gd3 O18 N6 C57 96(2) .
Gd3 O25 N7 C79 -78.2(19) .
Gd3 O25 N7 C80 116.5(14) .
Gd4 O26 N8 C79 -101(2) .
Gd4 O26 N8 C83 93(2) .
Gd4 O33 N9 C105 -80(2) .
Gd4 O33 N9 C106 113.4(15) .
Gd5 O34 N10 C105 -82.1(19) .
Gd5 O34 N10 C109 106.7(17) .
Gd5 O41 N11 C131 -79(2) .
Gd5 O41 N11 C132 107.6(16) .
Gd6 O42 N12 C131 -85(2) .
Gd6 O42 N12 C135 108.3(17) .
Gd6 O49 N13 C157 -95(2) .
Gd6 O49 N13 C158 100.8(17) .
Gd7 O50 N14 C157 -78(2) .
Gd7 O50 N14 C161 113.7(15) .
Gd7 O57 N15 C183 -77(2) .
Gd7 O57 N15 C184 105.2(18) .
Gd8 O58 N16 C183 -86(2) .
Gd8 O58 N16 C187 104.0(18) .
Gd8 O65 N17 C209 -92(2) .
Gd8 O65 N17 C210 97.4(19) .
Gd9 O66 N18 C209 -96.4(18) .
Gd9 O66 N18 C213 97.1(18) .
O2 N2 C1 N1 -179.4(14) .
C5 N2 C1 N1 -10.1(19) .
O2 N2 C1 C8 2(3) .
C5 N2 C1 C8 171.3(16) .
O1 N1 C1 N2 -175.3(14) .
C2 N1 C1 N2 -12.4(19) .
O1 N1 C1 C8 3(3) .
C2 N1 C1 C8 166.2(17) .
O1 N1 C2 C3 -49(2) .
C1 N1 C2 C3 147.3(16) .
O1 N1 C2 C4 74.8(19) .
C1 N1 C2 C4 -89.2(18) .
O1 N1 C2 C5 -168.6(14) .
C1 N1 C2 C5 27.4(17) .
O2 N2 C5 C7 75.3(19) .
C1 N2 C5 C7 -94.5(17) .
O2 N2 C5 C2 -162.9(13) .
C1 N2 C5 C2 27.3(17) .
O2 N2 C5 C6 -42(2) .
C1 N2 C5 C6 148.5(15) .
C3 C2 C5 N2 -144.9(16) .
C4 C2 C5 N2 78.6(19) .
N1 C2 C5 N2 -29.8(15) .
C3 C2 C5 C7 -30(2) .
C4 C2 C5 C7 -166.8(17) .
N1 C2 C5 C7 84.8(18) .
C3 C2 C5 C6 96.8(19) .
C4 C2 C5 C6 -40(2) .
N1 C2 C5 C6 -148.1(15) .
C10' C9' C8 C9 25(7) .
C10' C9' C8 C1 -160(5) .
C10' C9' C8 S1' 32(7) .
C10' C9' C8 S1 -103(16) .
C10 C9 C8 C9' 6(5) .
C10 C9 C8 C1 -169(3) .
C10 C9 C8 S1' -128(14) .
C10 C9 C8 S1 16(4) .
N2 C1 C8 C9' 1(5) .
N1 C1 C8 C9' -178(4) .
N2 C1 C8 C9 174(3) .
N1 C1 C8 C9 -5(4) .
N2 C1 C8 S1' 166.8(16) .
N1 C1 C8 S1' -12(3) .
N2 C1 C8 S1 -12(3) .
N1 C1 C8 S1 169.7(14) .
C11' S1' C8 C9' -17(4) .
C11' S1' C8 C9 30(12) .
C11' S1' C8 C1 174(3) .
C11' S1' C8 S1 -7(3) .
C11 S1 C8 C9' 47(13) .
C11 S1 C8 C9 -7(2) .
C11 S1 C8 C1 177.6(19) .
C11 S1 C8 S1' -1.3(15) .
Gd1 O3 C13 C14 22(3) .
Gd1 O3 C13 C12 -151.0(14) .
F2 C12 C13 O3 -49(3) .
F1 C12 C13 O3 79(3) .
F3 C12 C13 O3 -167.1(16) .
F2 C12 C13 C14 138(2) .
F1 C12 C13 C14 -94(3) .
F3 C12 C13 C14 20(3) .
O3 C13 C14 C15 -3(3) .
C12 C13 C14 C15 169(2) .
Gd1 O4 C15 C14 -21(3) .
Gd1 O4 C15 C16 166.9(12) .
C13 C14 C15 O4 3(3) .
C13 C14 C15 C16 174.5(19) .
O4 C15 C16 F5 66(3) .
C14 C15 C16 F5 -107(2) .
O4 C15 C16 F4 -56(2) .
C14 C15 C16 F4 132(2) .
O4 C15 C16 F6 -167.6(18) .
C14 C15 C16 F6 20(3) .
Gd1 O5 C18 C19 13(3) .
Gd1 O5 C18 C17 -162.5(13) .
F9 C17 C18 O5 -158.4(17) .
F7 C17 C18 O5 -36(3) .
F8 C17 C18 O5 80(2) .
F9 C17 C18 C19 25(3) .
F7 C17 C18 C19 147.6(18) .
F8 C17 C18 C19 -96(2) .
O5 C18 C19 C20 -1(3) .
C17 C18 C19 C20 175.3(18) .
Gd1 O6 C20 C19 -13(3) .
Gd1 O6 C20 C21 170.3(12) .
C18 C19 C20 O6 0(3) .
C18 C19 C20 C21 177.4(17) .
O6 C20 C21 F12 48(2) .
C19 C20 C21 F12 -130(2) .
O6 C20 C21 F10 -75(2) .
C19 C20 C21 F10 107(2) .
O6 C20 C21 F11 169.4(18) .
C19 C20 C21 F11 -8(3) .
Gd1 O7 C23 C24 -3(3) .
Gd1 O7 C23 C22 175.6(12) .
F14 C22 C23 O7 50(2) .
F15 C22 C23 O7 174.2(16) .
F13 C22 C23 O7 -74(2) .
F14 C22 C23 C24 -132(2) .
F15 C22 C23 C24 -7(3) .
F13 C22 C23 C24 105(2) .
O7 C23 C24 C25 1(3) .
C22 C23 C24 C25 -178(2) .
Gd1 O8 C25 C24 6(4) .
Gd1 O8 C25 C26 176.7(13) .
C23 C24 C25 O8 -2(4) .
C23 C24 C25 C26 -172(2) .
O8 C25 C26 F16 -89(3) .
C24 C25 C26 F16 83(3) .
O8 C25 C26 F18 37(3) .
C24 C25 C26 F18 -151(2) .
O8 C25 C26 F17 145.6(18) .
C24 C25 C26 F17 -43(3) .
O10 N4 C27 N3 -174.5(14) .
C31 N4 C27 N3 -5(2) .
O10 N4 C27 C34 1(3) .
C31 N4 C27 C34 170.8(16) .
O9 N3 C27 N4 -178.3(14) .
C28 N3 C27 N4 -12.4(18) .
O9 N3 C27 C34 6(3) .
C28 N3 C27 C34 171.9(16) .
O9 N3 C28 C29 69.2(19) .
C27 N3 C28 C29 -97.1(16) .
O9 N3 C28 C31 -169.3(14) .
C27 N3 C28 C31 24.5(17) .
O9 N3 C28 C30 -47.6(19) .
C27 N3 C28 C30 146.1(14) .
C29 C28 C31 C32 -23(2) .
N3 C28 C31 C32 -139.4(16) .
C30 C28 C31 C32 102.7(19) .
C29 C28 C31 C33 -157.6(17) .
N3 C28 C31 C33 86.2(18) .
C30 C28 C31 C33 -32(2) .
C29 C28 C31 N4 92.7(17) .
N3 C28 C31 N4 -23.5(15) .
C30 C28 C31 N4 -141.4(14) .
O10 N4 C31 C32 -49(2) .
C27 N4 C31 C32 141.3(15) .
O10 N4 C31 C33 71.4(19) .
C27 N4 C31 C33 -98.9(17) .
O10 N4 C31 C28 -170.9(14) .
C27 N4 C31 C28 18.9(18) .
C36 C35 C34 C35' -9(4) .
C36 C35 C34 C27 -178(2) .
C36 C35 C34 S2' -166(9) .
C36 C35 C34 S2 2(3) .
C37 C35' C34 C35 16(5) .
C37 C35' C34 C27 -175(3) .
C37 C35' C34 S2' 22(6) .
C37 C35' C34 S2 -126(10) .
N4 C27 C34 C35 156(3) .
N3 C27 C34 C35 -30(4) .
N4 C27 C34 C35' -9(5) .
N3 C27 C34 C35' 166(4) .
N4 C27 C34 S2' 152.3(16) .
N3 C27 C34 S2' -33(3) .
N4 C27 C34 S2 -24(3) .
N3 C27 C34 S2 150.6(14) .
C36 S2' C34 C35 10(6) .
C36 S2' C34 C35' -14(3) .
C36 S2' C34 C27 -179.8(16) .
C36 S2' C34 S2 -3.3(16) .
C37 S2 C34 C35 -2.2(19) .
C37 S2 C34 C35' 36(6) .
C37 S2 C34 C27 177.7(17) .
C37 S2 C34 S2' 1.2(15) .
C34 C35 C36 C37 -1(4) .
C34 C35 C36 S2' 167(9) .
C34 C35 C36 Br2' 164.3(19) .
C34 S2' C36 C37 5(2) .
C34 S2' C36 C35 -9(6) .
C34 S2' C36 Br2' 168.8(14) .
C35 C36 C37 C35' 10(4) .
S2' C36 C37 C35' 6(4) .
Br2' C36 C37 C35' -158(3) .
C35 C36 C37 S2 -2(3) .
S2' C36 C37 S2 -5(3) .
Br2' C36 C37 S2 -169.4(13) .
C35 C36 C37 Br2 -170.3(19) .
S2' C36 C37 Br2 -174.1(13) .
Br2' C36 C37 Br2 22(3) .
C34 C35' C37 C36 -19(6) .
C34 C35' C37 S2 133(10) .
C34 C35' C37 Br2 162(2) .
C34 S2 C37 C36 2(2) .
C34 S2 C37 C35' -30(6) .
C34 S2 C37 Br2 170.9(14) .
Gd2 O11 C39 C40 -9(3) .
Gd2 O11 C39 C38 166.6(16) .
F20 C38 C39 O11 167(3) .
F19 C38 C39 O11 -70(3) .
F21 C38 C39 O11 47(3) .
F20 C38 C39 C40 -17(4) .
F19 C38 C39 C40 106(3) .
F21 C38 C39 C40 -137(2) .
O11 C39 C40 C41 1(3) .
C38 C39 C40 C41 -174(2) .
Gd2 O12 C41 C40 17(3) .
Gd2 O12 C41 C42 -170.7(15) .
C39 C40 C41 O12 -6(4) .
C39 C40 C41 C42 -178(2) .
O12 C41 C42 F22 -28(4) .
C40 C41 C42 F22 146(3) .
O12 C41 C42 F23 -164(2) .
C40 C41 C42 F23 10(4) .
O12 C41 C42 F24 82(3) .
C40 C41 C42 F24 -104(3) .
Gd2 O13 C44 C45 1(3) .
Gd2 O13 C44 C43 -179.9(13) .
F27 C43 C44 O13 51(3) .
F26 C43 C44 O13 174.3(19) .
F25 C43 C44 O13 -67(2) .
F27 C43 C44 C45 -130(2) .
F26 C43 C44 C45 -7(3) .
F25 C43 C44 C45 112(2) .
O13 C44 C45 C46 -3(3) .
C43 C44 C45 C46 178.3(18) .
Gd2 O14 C46 C45 6(3) .
Gd2 O14 C46 C47 -179.4(11) .
C44 C45 C46 O14 0(3) .
C44 C45 C46 C47 -174.8(17) .
O14 C46 C47 F28 -72(2) .
C45 C46 C47 F28 103(2) .
O14 C46 C47 F29 52(2) .
C45 C46 C47 F29 -133.0(19) .
O14 C46 C47 F30 168.8(16) .
C45 C46 C47 F30 -16(3) .
Gd2 O15 C49 C50 -20(3) .
Gd2 O15 C49 C48 167.3(13) .
F33 C48 C49 O15 -170.9(19) .
F32 C48 C49 O15 65(3) .
F31 C48 C49 O15 -52(2) .
F33 C48 C49 C50 16(3) .
F32 C48 C49 C50 -108(2) .
F31 C48 C49 C50 134(2) .
O15 C49 C50 C51 0(3) .
C48 C49 C50 C51 172.5(19) .
Gd2 O16 C51 C50 10(3) .
Gd2 O16 C51 C52 -174.4(11) .
C49 C50 C51 O16 5(3) .
C49 C50 C51 C52 -170.6(18) .
O16 C51 C52 F34 -86(2) .
C50 C51 C52 F34 90(2) .
O16 C51 C52 F35 38(2) .
C50 C51 C52 F35 -145.4(17) .
O16 C51 C52 F36 151.1(16) .
C50 C51 C52 F36 -32(2) .
O17 N5 C53 N6 176.3(16) .
C54 N5 C53 N6 -10(2) .
O17 N5 C53 C60 -7(3) .
C54 N5 C53 C60 166.0(18) .
O18 N6 C53 N5 -178.0(15) .
C57 N6 C53 N5 -8(2) .
O18 N6 C53 C60 6(3) .
C57 N6 C53 C60 175.2(17) .
O17 N5 C54 C56 -41(2) .
C53 N5 C54 C56 145.7(17) .
O17 N5 C54 C57 -162.5(15) .
C53 N5 C54 C57 23.7(19) .
O17 N5 C54 C55 80(2) .
C53 N5 C54 C55 -94.0(18) .
O18 N6 C57 C59 76(2) .
C53 N6 C57 C59 -92.8(19) .
O18 N6 C57 C58 -46(2) .
C53 N6 C57 C58 144.9(18) .
O18 N6 C57 C54 -168.2(15) .
C53 N6 C57 C54 22.5(19) .
C56 C54 C57 N6 -146.0(16) .
N5 C54 C57 N6 -24.9(16) .
C55 C54 C57 N6 85.5(18) .
C56 C54 C57 C59 -37(2) .
N5 C54 C57 C59 84.5(19) .
C55 C54 C57 C59 -165.1(18) .
C56 C54 C57 C58 96(2) .
N5 C54 C57 C58 -143.3(18) .
C55 C54 C57 C58 -33(3) .
C63 C61' C60 C61 15(5) .
C63 C61' C60 C53 -176(3) .
C63 C61' C60 S3 -117(11) .
C63 C61' C60 S3' 25(5) .
C62 C61 C60 C61' -5(5) .
C63 C61 C60 C61' -9(3) .
S3 C61 C60 C61' -10(3) .
C62 C61 C60 C53 -173(3) .
C63 C61 C60 C53 -177(3) .
S3 C61 C60 C53 -178(4) .
C62 C61 C60 S3 5(4) .
C63 C61 C60 S3 1.1(17) .
C62 C61 C60 S3' -150(10) .
C63 C61 C60 S3' -154(7) .
S3 C61 C60 S3' -155(6) .
N5 C53 C60 C61' 178(4) .
N6 C53 C60 C61' -6(5) .
N5 C53 C60 C61 -19(5) .
N6 C53 C60 C61 157(3) .
N5 C53 C60 S3 163.5(16) .
N6 C53 C60 S3 -21(3) .
N5 C53 C60 S3' -26(3) .
N6 C53 C60 S3' 149.6(17) .
C63 S3 C60 C61' 47(7) .
C61 S3 C60 C61' 49(8) .
C63 S3 C60 C61 -1(2) .
C63 S3 C60 C53 177.0(19) .
C61 S3 C60 C53 178(3) .
C63 S3 C60 S3' 5.9(16) .
C61 S3 C60 S3' 7(2) .
C62 S3' C60 C61' -16(3) .
C62 S3' C60 C61 20(6) .
C62 S3' C60 C53 -178.6(18) .
C62 S3' C60 S3 -6.9(15) .
C60 C61 C62 C63 -6(4) .
S3 C61 C62 C63 -2.6(17) .
C60 C61 C62 S3' 150(10) .
C63 C61 C62 S3' 156(6) .
S3 C61 C62 S3' 154(7) .
C60 C61 C62 Br3' 165(3) .
C63 C61 C62 Br3' 171(5) .
S3 C61 C62 Br3' 168(4) .
C60 S3' C62 C63 6(2) .
C60 S3' C62 C61 -20(6) .
C60 S3' C62 Br3' 170.1(17) .
C61 C62 C63 C61' 14(4) .
S3' C62 C63 C61' 7(3) .
Br3' C62 C63 C61' -161(3) .
C61 C62 C63 S3 5(3) .
S3' C62 C63 S3 -3(3) .
Br3' C62 C63 S3 -170.7(13) .
C61 C62 C63 Br3 -176(2) .
S3' C62 C63 Br3 177.0(12) .
Br3' C62 C63 Br3 8.9(18) .
S3' C62 C63 C61 -7(2) .
Br3' C62 C63 C61 -175(3) .
C60 C61' C63 C62 -22(6) .
C60 C61' C63 S3 127(11) .
C60 C61' C63 Br3 178(2) .
C60 C61' C63 C61 -11(4) .
C60 S3 C63 C62 -2(2) .
C61 S3 C63 C62 -3(2) .
C60 S3 C63 C61' -38(7) .
C61 S3 C63 C61' -39(7) .
C60 S3 C63 Br3 178.5(18) .
C61 S3 C63 Br3 178(3) .
C60 S3 C63 C61 1.0(16) .
C60 C61 C63 C62 175(4) .
S3 C61 C63 C62 176(3) .
C62 C61 C63 C61' -165(4) .
C60 C61 C63 C61' 10(3) .
S3 C61 C63 C61' 11(3) .
C62 C61 C63 S3 -176(3) .
C60 C61 C63 S3 -1.2(19) .
C62 C61 C63 Br3 7(3) .
C60 C61 C63 Br3 -178(2) .
S3 C61 C63 Br3 -177(3) .
Gd3 O19 C65 C66 9(3) .
Gd3 O19 C65 C64 -170.5(13) .
F39 C64 C65 O19 -35(3) .
F38 C64 C65 O19 86(3) .
F37 C64 C65 O19 -157.8(19) .
F39 C64 C65 C66 145(2) .
F38 C64 C65 C66 -93(3) .
F37 C64 C65 C66 23(3) .
O19 C65 C66 C67 1(3) .
C64 C65 C66 C67 -180(2) .
Gd3 O20 C67 C66 -21(3) .
Gd3 O20 C67 C68 170.0(13) .
C65 C66 C67 O20 6(3) .
C65 C66 C67 C68 174.4(19) .
O20 C67 C68 F42 75(3) .
C66 C67 C68 F42 -95(3) .
O20 C67 C68 F40 -156.8(19) .
C66 C67 C68 F40 33(3) .
O20 C67 C68 F41 -48(3) .
C66 C67 C68 F41 142(2) .
Gd3 O21 C70 C71 10(3) .
Gd3 O21 C70 C69 -169.3(13) .
F44 C69 C70 O21 85(2) .
F43 C69 C70 O21 -35(2) .
F45 C69 C70 O21 -156.5(17) .
F44 C69 C70 C71 -95(2) .
F43 C69 C70 C71 145.9(18) .
F45 C69 C70 C71 24(3) .
O21 C70 C71 C72 1(3) .
C69 C70 C71 C72 -179.4(18) .
Gd3 O22 C72 C71 -16(3) .
Gd3 O22 C72 C73 165.6(12) .
C70 C71 C72 O22 2(3) .
C70 C71 C72 C73 -179.7(19) .
O22 C72 C73 F48 -46(3) .
C71 C72 C73 F48 136(2) .
O22 C72 C73 F47 -170.4(16) .
C71 C72 C73 F47 11(3) .
O22 C72 C73 F46 74(2) .
C71 C72 C73 F46 -104(2) .
Gd3 O23 C75 C76 -4(3) .
Gd3 O23 C75 C74 173.2(14) .
F49 C74 C75 O23 48(3) .
F50 C74 C75 O23 169(2) .
F51 C74 C75 O23 -70(3) .
F49 C74 C75 C76 -134(2) .
F50 C74 C75 C76 -14(3) .
F51 C74 C75 C76 108(2) .
O23 C75 C76 C77 -2(4) .
C74 C75 C76 C77 -180(2) .
Gd3 O24 C77 C76 8(3) .
Gd3 O24 C77 C78 179.1(14) .
C75 C76 C77 O24 0(4) .
C75 C76 C77 C78 -170(2) .
O24 C77 C78 F52' -20(4) .
C76 C77 C78 F52' 152(3) .
O24 C77 C78 F54' -157(2) .
C76 C77 C78 F54' 14(4) .
O24 C77 C78 F54 31(3) .
C76 C77 C78 F54 -157(2) .
O24 C77 C78 F52 146(2) .
C76 C77 C78 F52 -42(3) .
O24 C77 C78 F53 -86(3) .
C76 C77 C78 F53 86(3) .
O24 C77 C78 F53' 83(3) .
C76 C77 C78 F53' -105(3) .
O25 N7 C79 N8 179.2(14) .
C80 N7 C79 N8 -15(2) .
O25 N7 C79 C86 -9(3) .
C80 N7 C79 C86 157.4(17) .
O26 N8 C79 N7 -178.0(15) .
C83 N8 C79 N7 -10(2) .
O26 N8 C79 C86 10(3) .
C83 N8 C79 C86 178.2(16) .
O25 N7 C80 C81 77.1(19) .
C79 N7 C80 C81 -89.6(18) .
O25 N7 C80 C82 -45(2) .
C79 N7 C80 C82 148.4(15) .
O25 N7 C80 C83 -163.0(14) .
C79 N7 C80 C83 30.3(18) .
O26 N8 C83 C85 -44(2) .
C79 N8 C83 C85 147.7(16) .
O26 N8 C83 C84 73(2) .
C79 N8 C83 C84 -94.6(17) .
O26 N8 C83 C80 -165.2(15) .
C79 N8 C83 C80 26.9(18) .
C81 C80 C83 N8 85.0(17) .
N7 C80 C83 N8 -31.3(15) .
C82 C80 C83 N8 -146.0(15) .
C81 C80 C83 C85 -31(2) .
N7 C80 C83 C85 -147.0(16) .
C82 C80 C83 C85 98.4(19) .
C81 C80 C83 C84 -162.6(16) .
N7 C80 C83 C84 81.1(17) .
C82 C80 C83 C84 -34(2) .
N7 C79 C86 C87 -13(3) .
N8 C79 C86 C87 157.4(18) .
N7 C79 C86 S4 164.7(14) .
N8 C79 C86 S4 -25(3) .
C89 S4 C86 C87 -0.1(14) .
C89 S4 C86 C79 -178.2(16) .
C79 C86 C87 C88 179.1(17) .
S4 C86 C87 C88 1(2) .
C86 C87 C88 C89 -2(2) .
C87 C88 C89 S4 2(2) .
C87 C88 C89 Br4 -179.9(14) .
C86 S4 C89 C88 -1.1(16) .
C86 S4 C89 Br4 -179.5(12) .
Gd4 O27 C91 C92 -13(3) .
Gd4 O27 C91 C90 165.8(12) .
F57 C90 C91 O27 179.5(18) .
F55 C90 C91 O27 -55(2) .
F56 C90 C91 O27 57(2) .
F57 C90 C91 C92 -2(3) .
F55 C90 C91 C92 124(2) .
F56 C90 C91 C92 -124(2) .
O27 C91 C92 C93 0(3) .
C90 C91 C92 C93 -178.4(19) .
Gd4 O28 C93 C92 20(3) .
Gd4 O28 C93 C94 -163.1(13) .
C91 C92 C93 O28 -4(4) .
C91 C92 C93 C94 179(2) .
O28 C93 C94 F58 -165.1(19) .
C92 C93 C94 F58 12(3) .
O28 C93 C94 F59 -40(3) .
C92 C93 C94 F59 137(2) .
O28 C93 C94 F60 76(2) .
C92 C93 C94 F60 -107(2) .
Gd4 O29 C96 C97 3(3) .
Gd4 O29 C96 C95 -180.0(10) .
F61 C95 C96 O29 -68(2) .
F63 C95 C96 O29 49(2) .
F62 C95 C96 O29 174.2(16) .
F61 C95 C96 C97 109(2) .
F63 C95 C96 C97 -133.3(18) .
F62 C95 C96 C97 -8(3) .
O29 C96 C97 C98 -1(3) .
C95 C96 C97 C98 -177.9(17) .
Gd4 O30 C98 C97 6(3) .
Gd4 O30 C98 C99 -177.1(12) .
C96 C97 C98 O30 -4(3) .
C96 C97 C98 C99 179.8(17) .
O30 C98 C99 F66 -178.6(17) .
C97 C98 C99 F66 -2(3) .
O30 C98 C99 F65 61(2) .
C97 C98 C99 F65 -122(2) .
O30 C98 C99 F64 -56(3) .
C97 C98 C99 F64 121(2) .
Gd4 O31 C101 C102 -17(3) .
Gd4 O31 C101 C100 166.3(11) .
F67 C100 C101 O31 63(2) .
F69 C100 C101 O31 -175.3(17) .
F68 C100 C101 O31 -55(2) .
F67 C100 C101 C102 -114(2) .
F69 C100 C101 C102 8(3) .
F68 C100 C101 C102 128.5(19) .
O31 C101 C102 C103 0(3) .
C100 C101 C102 C103 176.6(18) .
Gd4 O32 C103 C102 23(3) .
Gd4 O32 C103 C104 -159.4(14) .
C101 C102 C103 O32 -3(3) .
C101 C102 C103 C104 179.3(19) .
O32 C103 C104 F72 77(3) .
C102 C103 C104 F72 -105(2) .
O32 C103 C104 F71 -160(2) .
C102 C103 C104 F71 18(3) .
O32 C103 C104 F70 -41(3) .
C102 C103 C104 F70 138(2) .
O34 N10 C105 N9 -179.1(14) .
C109 N10 C105 N9 -7.5(19) .
O34 N10 C105 C112 1(3) .
C109 N10 C105 C112 172.7(17) .
O33 N9 C105 N10 -179.7(14) .
C106 N9 C105 N10 -11.9(18) .
O33 N9 C105 C112 0(3) .
C106 N9 C105 C112 168.0(16) .
O33 N9 C106 C108 -47(2) .
C105 N9 C106 C108 144.3(15) .
O33 N9 C106 C107 73(2) .
C105 N9 C106 C107 -95.2(18) .
O33 N9 C106 C109 -167.0(14) .
C105 N9 C106 C109 24.8(18) .
O34 N10 C109 C111 -46(2) .
C105 N10 C109 C111 142.6(16) .
O34 N10 C109 C110 74.8(19) .
C105 N10 C109 C110 -96.8(17) .
O34 N10 C109 C106 -166.1(14) .
C105 N10 C109 C106 22.3(19) .
C108 C106 C109 C111 102.9(19) .
C107 C106 C109 C111 -29(2) .
N9 C106 C109 C111 -141.8(16) .
C108 C106 C109 N10 -140.2(14) .
C107 C106 C109 N10 88.4(18) .
N9 C106 C109 N10 -24.9(15) .
C108 C106 C109 C110 -29(2) .
C107 C106 C109 C110 -160.2(16) .
N9 C106 C109 C110 86.5(17) .
N10 C105 C112 C113 -21(3) .
N9 C105 C112 C113 158.9(18) .
N10 C105 C112 S5 151.8(15) .
N9 C105 C112 S5 -28(3) .
C115 S5 C112 C113 -1.9(14) .
C115 S5 C112 C105 -176.2(16) .
C105 C112 C113 C114 176.7(18) .
S5 C112 C113 C114 3(2) .
C112 C113 C114 C115 -2(3) .
C113 C114 C115 S5 1(2) .
C113 C114 C115 Br5 -176.5(15) .
C112 S5 C115 C114 0.7(16) .
C112 S5 C115 Br5 178.2(12) .
Gd5 O35 C117 C118 -10(3) .
Gd5 O35 C117 C116 162.5(14) .
F75' C116 C117 O35 -162(3) .
F73 C116 C117 O35 -56(4) .
F75 C116 C117 O35 155(3) .
F74 C116 C117 O35 52(3) .
F73' C116 C117 O35 -14(4) .
F74' C116 C117 O35 81(2) .
F75' C116 C117 C118 11(4) .
F73 C116 C117 C118 118(3) .
F75 C116 C117 C118 -32(4) .
F74 C116 C117 C118 -135(3) .
F73' C116 C117 C118 159(3) .
F74' C116 C117 C118 -105(2) .
O35 C117 C118 C119 -5(4) .
C116 C117 C118 C119 -177(2) .
Gd5 O36 C119 C118 8(3) .
Gd5 O36 C119 C120 -170.8(12) .
C117 C118 C119 O36 6(3) .
C117 C118 C119 C120 -174.7(19) .
O36 C119 C120 F78 -57(2) .
C118 C119 C120 F78 124(2) .
O36 C119 C120 F77 71(2) .
C118 C119 C120 F77 -108(2) .
O36 C119 C120 F76 -172.6(16) .
C118 C119 C120 F76 8(3) .
Gd5 O37 C122 C123 16(3) .
Gd5 O37 C122 C121 -161.6(12) .
F81 C121 C122 O37 -152.0(18) .
F80 C121 C122 O37 85(2) .
F79 C121 C122 O37 -31(2) .
F81 C121 C122 C123 31(3) .
F80 C121 C122 C123 -92(2) .
F79 C121 C122 C123 151.4(17) .
O37 C122 C123 C124 4(3) .
C121 C122 C123 C124 -178.8(18) .
Gd5 O38 C124 C123 -13(3) .
Gd5 O38 C124 C125 166.7(12) .
C122 C123 C124 O38 -6(3) .
C122 C123 C124 C125 175.2(18) .
O38 C124 C125 F82 -38(3) .
C123 C124 C125 F82 141.2(19) .
O38 C124 C125 F84 -162.0(18) .
C123 C124 C125 F84 17(3) .
O38 C124 C125 F83 77(2) .
C123 C124 C125 F83 -103(2) .
Gd5 O39 C127 C128 0(3) .
Gd5 O39 C127 C126 176.1(13) .
F87 C126 C127 O39 -61(3) .
F86 C126 C127 O39 175.8(17) .
F85 C126 C127 O39 59(2) .
F87 C126 C127 C128 116(2) .
F86 C126 C127 C128 -8(3) .
F85 C126 C127 C128 -124(2) .
O39 C127 C128 C129 0(4) .
C126 C127 C128 C129 -176(2) .
Gd5 O40 C129 C128 -12(4) .
Gd5 O40 C129 C130 168.4(12) .
C127 C128 C129 O40 7(4) .
C127 C128 C129 C130 -174(2) .
O40 C129 C130 F88 172.4(18) .
C128 C129 C130 F88 -7(3) .
O40 C129 C130 F90 -68(2) .
C128 C129 C130 F90 113(2) .
O40 C129 C130 F89 51(3) .
C128 C129 C130 F89 -128(2) .
O41 N11 C131 N12 179.6(15) .
C132 N11 C131 N12 -7(2) .
O41 N11 C131 C138 -2(3) .
C132 N11 C131 C138 171.8(18) .
O42 N12 C131 N11 179.9(15) .
C135 N12 C131 N11 -12(2) .
O42 N12 C131 C138 1(3) .
C135 N12 C131 C138 169.0(18) .
O41 N11 C132 C134 -44(2) .
C131 N11 C132 C134 141.8(16) .
O41 N11 C132 C135 -164.9(14) .
C131 N11 C132 C135 21.1(19) .
O41 N11 C132 C133 76.3(18) .
C131 N11 C132 C133 -97.8(17) .
O42 N12 C135 C136 71(2) .
C131 N12 C135 C136 -96.3(19) .
O42 N12 C135 C137 -49(2) .
C131 N12 C135 C137 143.8(16) .
O42 N12 C135 C132 -168.1(15) .
C131 N12 C135 C132 24.4(19) .
N11 C132 C135 N12 -24.9(16) .
C134 C132 C135 N12 -144.2(15) .
C133 C132 C135 N12 86.6(17) .
N11 C132 C135 C136 92.5(17) .
C134 C132 C135 C136 -27(2) .
C133 C132 C135 C136 -156.1(15) .
N11 C132 C135 C137 -140.0(15) .
C134 C132 C135 C137 100.7(18) .
C133 C132 C135 C137 -29(2) .
N11 C131 C138 C139 -19(3) .
N12 C131 C138 C139 158.7(19) .
N11 C131 C138 S6 158.0(16) .
N12 C131 C138 S6 -24(3) .
C141 S6 C138 C139 0.0(14) .
C141 S6 C138 C131 -177.9(17) .
C131 C138 C139 C140 179.5(18) .
S6 C138 C139 C140 2(2) .
C138 C139 C140 C141 -3(2) .
C139 C140 C141 S6 3(2) .
C139 C140 C141 Br6 -179.0(14) .
C138 S6 C141 C140 -1.7(16) .
C138 S6 C141 Br6 -179.9(11) .
Gd6 O43 C143 C144 0(3) .
Gd6 O43 C143 C142 -178.6(11) .
F91 C142 C143 O43 -14(3) .
F92 C142 C143 O43 109(2) .
F93 C142 C143 O43 -136.6(18) .
F91 C142 C143 C144 166.5(19) .
F92 C142 C143 C144 -71(3) .
F93 C142 C143 C144 44(3) .
O43 C143 C144 C145 -1(4) .
C142 C143 C144 C145 177.7(18) .
Gd6 O44 C145 C144 3(3) .
Gd6 O44 C145 C146 -177.7(13) .
C143 C144 C145 O44 0(3) .
C143 C144 C145 C146 180(2) .
O44 C145 C146 F94 -73(3) .
C144 C145 C146 F94 107(2) .
O44 C145 C146 F96 46(3) .
C144 C145 C146 F96 -134(2) .
O44 C145 C146 F95 164(2) .
C144 C145 C146 F95 -17(3) .
F98 F98' C147 F97 50(5) .
F99 F98' C147 F97 -117(4) .
F98 F98' C147 F97' 31(4) .
F99 F98' C147 F97' -136(3) .
F98 F98' C147 F99' 147(3) .
F99 F98' C147 F99' -20(3) .
F99 F98' C147 F98 -167(4) .
F98 F98' C147 F99 167(4) .
F98 F98' C147 C148 -90(3) .
F99 F98' C147 C148 103(2) .
F97' F97 C147 F98' -40(6) .
F99' F97 C147 F98' 108(4) .
F99' F97 C147 F97' 148(5) .
F97' F97 C147 F99' -148(5) .
F97' F97 C147 F98 -12(5) .
F99' F97 C147 F98 137(3) .
F97' F97 C147 F99 -120(5) .
F99' F97 C147 F99 28(2) .
F97' F97 C147 C148 101(5) .
F99' F97 C147 C148 -111(2) .
F97 F97' C147 F98' 150(5) .
F98 F97' C147 F98' -19(2) .
F98 F97' C147 F97 -168(5) .
F97 F97' C147 F99' 33(5) .
F98 F97' C147 F99' -135(3) .
F97 F97' C147 F98 168(5) .
F97 F97' C147 F99 88(6) .
F98 F97' C147 F99 -80(4) .
F97 F97' C147 C148 -89(5) .
F98 F97' C147 C148 102(2) .
F99 F99' C147 F98' 21(3) .
F97 F99' C147 F98' -132(3) .
F99 F99' C147 F97 153(2) .
F99 F99' C147 F97' 138(3) .
F97 F99' C147 F97' -15(2) .
F99 F99' C147 F98 50(4) .
F97 F99' C147 F98 -104(4) .
F97 F99' C147 F99 -153(2) .
F99 F99' C147 C148 -101(2) .
F97 F99' C147 C148 106(2) .
F97' F98 C147 F98' 150(4) .
F98' F98 C147 F97 -144(4) .
F97' F98 C147 F97 6(3) .
F98' F98 C147 F97' -150(4) .
F98' F98 C147 F99' -49(5) .
F97' F98 C147 F99' 101(4) .
F98' F98 C147 F99 -11(3) .
F97' F98 C147 F99 139(3) .
F98' F98 C147 C148 103(4) .
F97' F98 C147 C148 -108(2) .
F99' F99 C147 F98' -156(3) .
F99' F99 C147 F97 -36(3) .
F98' F99 C147 F97 120(3) .
F99' F99 C147 F97' -75(4) .
F98' F99 C147 F97' 81(4) .
F98' F99 C147 F99' 156(3) .
F99' F99 C147 F98 -149(3) .
F98' F99 C147 F98 8(2) .
F99' F99 C147 C148 102(2) .
F98' F99 C147 C148 -101(3) .
Gd6 O45 C148 C149 -18(3) .
Gd6 O45 C148 C147 162.5(13) .
F98' C147 C148 O45 70(3) .
F97 C147 C148 O45 -80(3) .
F97' C147 C148 O45 -50(3) .
F99' C147 C148 O45 -170(2) .
F98 C147 C148 O45 31(3) .
F99 C147 C148 O45 132(2) .
F98' C147 C148 C149 -110(3) .
F97 C147 C148 C149 100(3) .
F97' C147 C148 C149 131(2) .
F99' C147 C148 C149 11(3) .
F98 C147 C148 C149 -149(2) .
F99 C147 C148 C149 -48(3) .
O45 C148 C149 C150 3(4) .
C147 C148 C149 C150 -177.7(19) .
Gd6 O46 C150 C149 14(3) .
Gd6 O46 C150 C151 -166.5(12) .
C148 C149 C150 O46 -1(4) .
C148 C149 C150 C151 179.6(19) .
O46 C150 C151 F101 -40(2) .
C149 C150 C151 F101 140(2) .
O46 C150 C151 F102 -161.9(17) .
C149 C150 C151 F102 18(3) .
O46 C150 C151 F100 80(2) .
C149 C150 C151 F100 -100(2) .
Gd6 O47 C153 C154 16(3) .
Gd6 O47 C153 C152 -161.7(13) .
F105 C152 C153 O47 -39(3) .
F104 C152 C153 O47 -160.4(19) .
F103 C152 C153 O47 77(2) .
F105 C152 C153 C154 142.6(19) .
F104 C152 C153 C154 21(3) .
F103 C152 C153 C154 -101(2) .
O47 C153 C154 C155 -1(3) .
C152 C153 C154 C155 177.5(18) .
Gd6 O48 C155 C154 -14(3) .
Gd6 O48 C155 C156 165.6(14) .
C153 C154 C155 O48 0(3) .
C153 C154 C155 C156 179.8(19) .
O48 C155 C156 F106 -75(2) .
C154 C155 C156 F106 105(2) .
O48 C155 C156 F108 49(3) .
C154 C155 C156 F108 -132(2) .
O48 C155 C156 F107 168.3(18) .
C154 C155 C156 F107 -12(3) .
O49 N13 C157 N14 -175.0(14) .
C158 N13 C157 N14 -10(2) .
O49 N13 C157 C164 12(3) .
C158 N13 C157 C164 176.6(16) .
O50 N14 C157 N13 -179.6(15) .
C161 N14 C157 N13 -10.2(19) .
O50 N14 C157 C164 -6(3) .
C161 N14 C157 C164 163.4(16) .
O49 N13 C158 C159 -49(2) .
C157 N13 C158 C159 145.2(16) .
O49 N13 C158 C160 73.7(18) .
C157 N13 C158 C160 -92.4(17) .
O49 N13 C158 C161 -169.4(13) .
C157 N13 C158 C161 24.5(18) .
O50 N14 C161 C163 -45(2) .
C157 N14 C161 C163 144.9(15) .
O50 N14 C161 C162 75.2(18) .
C157 N14 C161 C162 -95.0(16) .
O50 N14 C161 C158 -165.3(14) .
C157 N14 C161 C158 24.5(18) .
C159 C158 C161 C163 98.9(19) .
N13 C158 C161 C163 -142.3(15) .
C160 C158 C161 C163 -31(2) .
C159 C158 C161 N14 -145.2(15) .
N13 C158 C161 N14 -26.4(15) .
C160 C158 C161 N14 84.6(16) .
C159 C158 C161 C162 -32(2) .
N13 C158 C161 C162 86.4(17) .
C160 C158 C161 C162 -162.6(15) .
N13 C157 C164 C165 154.8(19) .
N14 C157 C164 C165 -18(3) .
N13 C157 C164 S7 -25(3) .
N14 C157 C164 S7 162.5(14) .
C167 S7 C164 C165 0.8(15) .
C167 S7 C164 C157 -179.2(15) .
C157 C164 C165 C166 178.8(18) .
S7 C164 C165 C166 -1(2) .
C164 C165 C166 C167 1(2) .
C165 C166 C167 S7 -1(2) .
C165 C166 C167 Br7 178.3(14) .
C164 S7 C167 C166 -0.1(16) .
C164 S7 C167 Br7 -179.1(11) .
Gd7 O51 C169 C170 -4(3) .
Gd7 O51 C169 C168 -179.4(13) .
F110 C168 C169 O51 -68(3) .
F111 C168 C169 O51 170.8(19) .
F109 C168 C169 O51 49(3) .
F110 C168 C169 C170 116(2) .
F111 C168 C169 C170 -5(3) .
F109 C168 C169 C170 -128(2) .
O51 C169 C170 C171 8(4) .
C168 C169 C170 C171 -177(2) .
Gd7 O52 C171 C170 -6(4) .
Gd7 O52 C171 C172 171.4(14) .
C169 C170 C171 O52 -3(4) .
C169 C170 C171 C172 179(2) .
O52 C171 C172 F113 62(3) .
C170 C171 C172 F113 -120(3) .
O52 C171 C172 F114 -64(3) .
C170 C171 C172 F114 114(3) .
O52 C171 C172 F112 -176(2) .
C170 C171 C172 F112 2(3) .
Gd7 O53 C174 C175 -12(3) .
Gd7 O53 C174 C173 163.2(13) .
F115 C173 C174 O53 -47(3) .
F116 C173 C174 O53 -178.7(16) .
F117 C173 C174 O53 66(2) .
F115 C173 C174 C175 128.3(19) .
F116 C173 C174 C175 -3(3) .
F117 C173 C174 C175 -118.0(18) .
O53 C174 C175 C176 -3(3) .
C173 C174 C175 C176 -178.5(18) .
Gd7 O54 C176 C175 7(3) .
Gd7 O54 C176 C177 -168.4(13) .
C174 C175 C176 O54 6(3) .
C174 C175 C176 C177 -178.8(18) .
O54 C176 C177 F119 -29(3) .
C175 C176 C177 F119 155.4(18) .
O54 C176 C177 F120 -149.3(17) .
C175 C176 C177 F120 35(3) .
O54 C176 C177 F118 89(2) .
C175 C176 C177 F118 -87(2) .
Gd7 O55 C179 C180 -22(3) .
Gd7 O55 C179 C178 167.6(13) .
F121 C178 C179 O55 -49(3) .
F122 C178 C179 O55 68(3) .
F123 C178 C179 O55 -168.6(18) .
F121 C178 C179 C180 139(2) .
F122 C178 C179 C180 -104(2) .
F123 C178 C179 C180 20(3) .
O55 C179 C180 C181 7(3) .
C178 C179 C180 C181 177.9(19) .
Gd7 O56 C181 C180 6(4) .
Gd7 O56 C181 C182 -163.6(16) .
C179 C180 C181 O56 1(4) .
C179 C180 C181 C182 170(2) .
O56 C181 C182 F125 77(4) .
C180 C181 C182 F125 -95(4) .
O56 C181 C182 F124 -53(3) .
C180 C181 C182 F124 136(2) .
O56 C181 C182 F126 -154(2) .
C180 C181 C182 F126 34(3) .
O58 N16 C183 N15 175.4(15) .
C187 N16 C183 N15 -13(2) .
O58 N16 C183 C190 -1(3) .
C187 N16 C183 C190 170.7(18) .
O57 N15 C183 N16 178.9(15) .
C184 N15 C183 N16 -3(2) .
O57 N15 C183 C190 -5(3) .
C184 N15 C183 C190 172.9(16) .
O57 N15 C184 C186 -42(2) .
C183 N15 C184 C186 140.1(18) .
O57 N15 C184 C185 76(2) .
C183 N15 C184 C185 -101.5(19) .
O57 N15 C184 C187 -164.5(15) .
C183 N15 C184 C187 17.7(19) .
O58 N16 C187 C188 76(2) .
C183 N16 C187 C188 -94.6(19) .
O58 N16 C187 C189 -44(2) .
C183 N16 C187 C189 144.6(17) .
O58 N16 C187 C184 -165.6(16) .
C183 N16 C187 C184 23(2) .
C186 C184 C187 C188 -30(3) .
N15 C184 C187 C188 88(2) .
C185 C184 C187 C188 -160.1(19) .
C186 C184 C187 N16 -140.9(18) .
N15 C184 C187 N16 -22.8(17) .
C185 C184 C187 N16 89(2) .
C186 C184 C187 C189 101(2) .
N15 C184 C187 C189 -140.8(17) .
C185 C184 C187 C189 -29(3) .
C193 C19B C190 C19A 15(6) .
C193 C19B C190 C183 -167(4) .
C193 C19B C190 S8' 22(7) .
C193 C19B C190 S8 -134(13) .
C192 C19A C190 C19B 2(4) .
C192 C19A C190 C183 -176(2) .
C192 C19A C190 S8' -152(9) .
C192 C19A C190 S8 13(3) .
N16 C183 C190 C19B -11(6) .
N15 C183 C190 C19B 173(5) .
N16 C183 C190 C19A 166(3) .
N15 C183 C190 C19A -9(4) .
N16 C183 C190 S8' 158.6(18) .
N15 C183 C190 S8' -17(3) .
N16 C183 C190 S8 -24(3) .
N15 C183 C190 S8 160.7(14) .
C192 S8' C190 C19B -7(3) .
C192 S8' C190 C19A 19(6) .
C192 S8' C190 C183 -180.0(18) .
C192 S8' C190 S8 2.2(18) .
C193 S8 C190 C19B 29(7) .
C193 S8 C190 C19A -3.3(19) .
C193 S8 C190 C183 -176.6(16) .
C193 S8 C190 S8' 1.3(16) .
C190 C19A C192 C193 -16(4) .
C190 C19A C192 S8' 153(9) .
C190 C19A C192 Br8' -163(2) .
C190 S8' C192 C193 -6(2) .
C190 S8' C192 C19A -19(6) .
C190 S8' C192 Br8' -166.3(16) .
C19A C192 C193 C19B 20(4) .
S8' C192 C193 C19B 16(4) .
Br8' C192 C193 C19B -178(3) .
C19A C192 C193 S8 12(2) .
S8' C192 C193 S8 9(3) .
Br8' C192 C193 S8 173.8(11) .
C19A C192 C193 Br8 -177.2(18) .
S8' C192 C193 Br8 179.3(13) .
Br8' C192 C193 Br8 -16(2) .
C190 C19B C193 C192 -26(7) .
C190 C19B C193 S8 134(13) .
C190 C19B C193 Br8 178(3) .
C190 S8 C193 C192 -5.8(18) .
C190 S8 C193 C19B -28(7) .
C190 S8 C193 Br8 -175.8(13) .
Gd8 O59 C195 C196 -19(4) .
Gd8 O59 C195 C194 166.3(13) .
F129 C194 C195 O59 -44(3) .
F128 C194 C195 O59 -166.8(19) .
F127 C194 C195 O59 74(3) .
F129 C194 C195 C196 141(2) .
F128 C194 C195 C196 18(3) .
F127 C194 C195 C196 -101(2) .
O59 C195 C196 C197 2(4) .
C194 C195 C196 C197 176(2) .
Gd8 O60 C197 C196 13(3) .
Gd8 O60 C197 C198 -168.3(16) .
C195 C196 C197 O60 1(4) .
C195 C196 C197 C198 -177(2) .
O60 C197 C198 F130 -119(3) .
C196 C197 C198 F130 59(3) .
O60 C197 C198 F132 1(3) .
C196 C197 C198 F132 180(2) .
O60 C197 C198 F131 121(2) .
C196 C197 C198 F131 -60(3) .
Gd8 O61 C200 C201 5(3) .
Gd8 O61 C200 C199 -176.2(18) .
F135 C199 C200 O61 74(4) .
F133 C199 C200 O61 -66(3) .
F134 C199 C200 O61 -171(2) .
F135 C199 C200 C201 -107(4) .
F133 C199 C200 C201 113(3) .
F134 C199 C200 C201 8(4) .
O61 C200 C201 C202 -1(4) .
C199 C200 C201 C202 180(3) .
Gd8 O62 C202 C201 2(3) .
Gd8 O62 C202 C203 -177.5(13) .
C200 C201 C202 O62 -2(4) .
C200 C201 C202 C203 177(2) .
O62 C202 C203 F136 46(3) .
C201 C202 C203 F136 -133(3) .
O62 C202 C203 F138 -79(3) .
C201 C202 C203 F138 102(3) .
O62 C202 C203 F137 169(2) .
C201 C202 C203 F137 -11(3) .
Gd8 O63 C205 C206 -16(3) .
Gd8 O63 C205 C204 167.6(13) .
F139 C204 C205 O63 70(3) .
F141 C204 C205 O63 -162.2(19) .
F140 C204 C205 O63 -46(3) .
F139 C204 C205 C206 -107(2) .
F141 C204 C205 C206 21(3) .
F140 C204 C205 C206 137.4(19) .
O63 C205 C206 C207 1(3) .
C204 C205 C206 C207 177.4(18) .
Gd8 O64 C207 C206 14(3) .
Gd8 O64 C207 C208 -163.7(14) .
C205 C206 C207 O64 0(3) .
C205 C206 C207 C208 178(2) .
O64 C207 C208 F142 -160(2) .
C206 C207 C208 F142 22(3) .
O64 C207 C208 F144 -33(3) .
C206 C207 C208 F144 148(2) .
O64 C207 C208 F143 83(2) .
C206 C207 C208 F143 -96(2) .
O65 N17 C209 N18 -174.3(14) .
C210 N17 C209 N18 -3(2) .
O65 N17 C209 C216 -2(3) .
C210 N17 C209 C216 169.5(19) .
O66 N18 C209 N17 179.0(15) .
C213 N18 C209 N17 -13(2) .
O66 N18 C209 C216 6(3) .
C213 N18 C209 C216 174.1(17) .
O65 N17 C210 C211 65(2) .
C209 N17 C210 C211 -107(2) .
O65 N17 C210 C213 -171.8(15) .
C209 N17 C210 C213 17(2) .
O65 N17 C210 C212 -49(2) .
C209 N17 C210 C212 139.4(16) .
O66 N18 C213 C214 -47(2) .
C209 N18 C213 C214 145.5(16) .
O66 N18 C213 C210 -169.0(15) .
C209 N18 C213 C210 23.0(19) .
O66 N18 C213 C215 70(2) .
C209 N18 C213 C215 -97.6(17) .
C211 C210 C213 C214 -24(3) .
N17 C210 C213 C214 -139.8(17) .
C212 C210 C213 C214 105(2) .
C211 C210 C213 N18 94(2) .
N17 C210 C213 N18 -21.9(18) .
C212 C210 C213 N18 -137.0(17) .
C211 C210 C213 C215 -151(2) .
N17 C210 C213 C215 92.8(19) .
C212 C210 C213 C215 -22(3) .
N17 C209 C216 C217 161(2) .
N18 C209 C216 C217 -28(3) .
N17 C209 C216 S9 -18(3) .
N18 C209 C216 S9 152.8(14) .
C219 S9 C216 C217 0.6(16) .
C219 S9 C216 C209 179.6(17) .
C209 C216 C217 C218 179.4(19) .
S9 C216 C217 C218 -2(2) .
C216 C217 C218 C219 2(3) .
C217 C218 C219 S9 -2(2) .
C217 C218 C219 Br9 -175.6(15) .
C216 S9 C219 C218 0.7(18) .
C216 S9 C219 Br9 175.0(14) .
Gd9 O67 C221 C222 -13(3) .
Gd9 O67 C221 C220 168.8(13) .
F145 C220 C221 O67 -61(3) .
F146 C220 C221 O67 177.0(19) .
F147 C220 C221 O67 59(3) .
F145 C220 C221 C222 121(3) .
F146 C220 C221 C222 -1(3) .
F147 C220 C221 C222 -119(2) .
O67 C221 C222 C223 3(4) .
C220 C221 C222 C223 -180(2) .
Gd9 O68 C223 C222 20(3) .
Gd9 O68 C223 C224 -164.0(14) .
C221 C222 C223 O68 -5(3) .
C221 C222 C223 C224 179(2) .
O68 C223 C224 F150 98(2) .
C222 C223 C224 F150 -85(2) .
O68 C223 C224 F148 -23(3) .
C222 C223 C224 F148 153.7(19) .
O68 C223 C224 F149 -141.4(18) .
C222 C223 C224 F149 35(3) .
Gd9 O69 C226 C227 -28(4) .
Gd9 O69 C226 C225 165.9(14) .
F153 C225 C226 O69 73(3) .
F152 C225 C226 O69 -162(2) .
F151 C225 C226 O69 -44(3) .
F153 C225 C226 C227 -94(3) .
F152 C225 C226 C227 30(3) .
F151 C225 C226 C227 148(2) .
O69 C226 C227 C228 11(4) .
C225 C226 C227 C228 177(2) .
Gd9 O70 C228 C227 36(4) .
Gd9 O70 C228 C229 -164.0(16) .
C226 C227 C228 O70 -15(5) .
C226 C227 C228 C229 -174(2) .
O70 C228 C229 F155 -44(4) .
C227 C228 C229 F155 118(3) .
O70 C228 C229 F154 -174(2) .
C227 C228 C229 F154 -12(4) .
O70 C228 C229 F156 79(3) .
C227 C228 C229 F156 -119(3) .
Gd9 O71 C231 C232 -5(4) .
Gd9 O71 C231 C230 170.2(14) .
F159 C230 C231 O71 -79(3) .
F157 C230 C231 O71 48(3) .
F158 C230 C231 O71 164.3(19) .
F159 C230 C231 C232 97(3) .
F157 C230 C231 C232 -137(2) .
F158 C230 C231 C232 -20(3) .
O71 C231 C232 C233 -2(4) .
C230 C231 C232 C233 -177(2) .
Gd9 O72 C233 C232 -1(3) .
Gd9 O72 C233 C234 -178.9(15) .
C231 C232 C233 O72 6(4) .
C231 C232 C233 C234 -177(2) .
O72 C233 C234 F162 180(2) .
C232 C233 C234 F162 2(4) .
O72 C233 C234 F161 51(3) .
C232 C233 C234 F161 -127(2) .
O72 C233 C234 F160 -61(3) .
C232 C233 C234 F160 121(3) .
